data_2104242
loop_
_publ_author_name
'Siegler, Maxime A.'
'Hao, Xiang'
'Parkin, Sean'
'Brock, Carolyn Pratt'

_publ_section_title
;
 Five more phases of the structural family
 [<i>M</i>(H~2~O)~2~(15-crown-5)](NO~3~)~2~
;
_journal_issue 6
_journal_name_full 'Acta Crystallographica Section B'
_journal_page_first 738
_journal_page_last 749
_journal_paper_doi 10.1107/S0108768108034046
_journal_volume 64
_journal_year 2008
_chemical_formula_moiety 'C10 H24 O7 Mg 2+, 2(N O3 1-)'
_chemical_formula_sum 'C10 H24 Mg N2 O13'
_chemical_formula_weight 404.62
_chemical_name_systematic
;
 diaqua(15-crown-5)magnesium(II) nitrate
;
_space_group_IT_number 4
_symmetry_cell_setting monoclinic
_symmetry_space_group_name_Hall 'P 2yb (1/2*x,y,-1/2*x+z)'
_symmetry_space_group_name_H-M 'B 1 21 1'
_atom_sites_solution_hydrogens geom
_atom_sites_solution_primary direct
_atom_sites_solution_secondary difmap
_audit_creation_method SHELXL-97
_cell_angle_alpha 90.00
_cell_angle_beta 96.95(2)
_cell_angle_gamma 90.00
_cell_formula_units_Z 32
_cell_length_a 14.597(2)
_cell_length_b 14.135(2)
_cell_length_c 70.201(5)
_cell_measurement_reflns_used 9743
_cell_measurement_temperature 311(2)
_cell_measurement_theta_max 65.31
_cell_measurement_theta_min 4.91
_cell_volume 14378(3)
_computing_cell_refinement 'Saintplus in APEX2 (Bruker-Nonius,2004)'
_computing_data_collection 'APEX2 (Bruker-Nonius, 2004)'
_computing_data_reduction 'Saintplus in APEX2 (Bruker-Nonius,2004)'
_computing_molecular_graphics 'Mercury (Macrae et al., 2008)'
_computing_publication_material
;
SHELXL-97 (Sheldrick, 2008) and local procedures
;
_computing_structure_refinement 'SHELXL-97 (Sheldrick, 2008)'
_computing_structure_solution 'SHELXS-97 (Sheldrick, 2008)'
_diffrn_ambient_temperature 311(2)
_diffrn_detector_area_resol_mean 18
_diffrn_measured_fraction_theta_full 0.970
_diffrn_measured_fraction_theta_max 0.970
_diffrn_measurement_device_type 'Bruker-Nonius X8 Proteum'
_diffrn_measurement_method '\w and \f scans'
_diffrn_radiation_monochromator 'graded multi-layer optics'
_diffrn_radiation_source 'fine-focus rotating anode'
_diffrn_radiation_type CuK\a
_diffrn_radiation_wavelength 1.54178
_diffrn_reflns_av_R_equivalents 0.0301
_diffrn_reflns_av_sigmaI/netI 0.0416
_diffrn_reflns_limit_h_max 14
_diffrn_reflns_limit_h_min -17
_diffrn_reflns_limit_k_max 16
_diffrn_reflns_limit_k_min -16
_diffrn_reflns_limit_l_max 82
_diffrn_reflns_limit_l_min -78
_diffrn_reflns_number 53583
_diffrn_reflns_theta_full 65.51
_diffrn_reflns_theta_max 65.51
_diffrn_reflns_theta_min 3.79
_diffrn_standards_decay_% <2
_diffrn_standards_number 0
_exptl_absorpt_coefficient_mu 1.518
_exptl_absorpt_correction_T_max 0.8042
_exptl_absorpt_correction_T_min 0.7510
_exptl_absorpt_correction_type multi-scan
_exptl_absorpt_process_details 'SADABS in APEX2 (Bruker-Nonius, 2004)'
_exptl_crystal_colour colorless
_exptl_crystal_density_diffrn 1.495
_exptl_crystal_density_method 'not measured'
_exptl_crystal_description block
_exptl_crystal_F_000 6848
_exptl_crystal_size_max 0.20
_exptl_crystal_size_mid 0.15
_exptl_crystal_size_min 0.15
_refine_diff_density_max 0.477
_refine_diff_density_min -0.352
_refine_ls_extinction_coef 0.000071(5)
_refine_ls_extinction_expression Fc^*^=kFc[1+0.001xFc^2^\l^3^/sin(2\q)]^-1/4^
_refine_ls_extinction_method SHELXL
_refine_ls_goodness_of_fit_ref 1.511
_refine_ls_hydrogen_treatment mixed
_refine_ls_matrix_type full
_refine_ls_number_parameters 892
_refine_ls_number_reflns 22712
_refine_ls_number_restraints 3244
_refine_ls_restrained_S_all 1.447
_refine_ls_R_factor_all 0.1088
_refine_ls_R_factor_gt 0.0581
_refine_ls_shift/su_max 0.002
_refine_ls_shift/su_mean 0.000
_refine_ls_structure_factor_coef Fsqd
_refine_ls_weighting_details 'calc w=1/[\s^2^(Fo^2^)+(0.0500P)^2^+0.0000P] where P=(Fo^2^+2Fc^2^)/3'
_refine_ls_weighting_scheme calc
_refine_ls_wR_factor_gt 0.1570
_refine_ls_wR_factor_ref 0.1814
_reflns_number_gt 10777
_reflns_number_total 22712
_reflns_threshold_expression >2\s(I)
_cod_data_source_file bs5069.cif
_cod_data_source_block MgZprime8
_cod_original_sg_symbol_H-M B2(1)
_cod_database_code 2104242
_cod_database_fobs_code 2104242

loop_
_symmetry_equiv_pos_as_xyz
'x, y, z'
'-x, y+1/2, -z'
'x+1/2, y, z+1/2'
'-x+1/2, y+1/2, -z+1/2'

loop_
_atom_site_type_symbol
_atom_site_label
_atom_site_fract_x
_atom_site_fract_y
_atom_site_fract_z
_atom_site_U_iso_or_equiv
_atom_site_adp_type
_atom_site_calc_flag
_atom_site_refinement_flags
_atom_site_occupancy
_atom_site_disorder_assembly
_atom_site_disorder_group
O O6_1 0.1786(3) 0.6727(3) 0.08060(6) 0.0555(2) Uani d D 1 . .
H H1W_1 0.160(3) 0.670(4) 0.0692(2) 0.083 Uiso d D 1 . .
H H2W_1 0.157(3) 0.719(3) 0.0851(6) 0.083 Uiso d D 1 . .
O O7_1 0.3141(3) 0.4434(3) 0.10216(6) 0.0552(2) Uani d D 1 . .
H H3W_1 0.314(3) 0.3912(17) 0.0973(6) 0.083 Uiso d D 1 . .
H H4W_1 0.327(3) 0.439(4) 0.11369(16) 0.083 Uiso d D 1 . .
Mg Mg1_1 0.24549(12) 0.55524(14) 0.09126(2) 0.03647(11) Uani d D 1 . .
O O1_1 0.1280(2) 0.5205(3) 0.10744(5) 0.04702(19) Uani d D 1 . .
O O2_1 0.1584(2) 0.4540(3) 0.07407(5) 0.04969(19) Uani d D 1 . .
O O3_1 0.2977(2) 0.5438(3) 0.06335(5) 0.05094(19) Uani d D 1 . .
O O4_1 0.3800(2) 0.6296(3) 0.09366(5) 0.0557(2) Uani d D 1 . .
O O5_1 0.2689(2) 0.6216(3) 0.11839(5) 0.04900(19) Uani d D 1 . .
C C1_1 0.0784(4) 0.4373(5) 0.10093(8) 0.0643(3) Uani d D 1 . .
H H11_1 0.0181 0.4367 0.1054 0.077 Uiso calc R 1 . .
H H12_1 0.1119 0.3813 0.1057 0.077 Uiso calc R 1 . .
C C2_1 0.0687(4) 0.4394(5) 0.07947(8) 0.0659(3) Uani d D 1 . .
H H21_1 0.0433 0.3801 0.0743 0.079 Uiso calc R 1 . .
H H22_1 0.0277 0.4903 0.0746 0.079 Uiso calc R 1 . .
C C3_1 0.1625(4) 0.4562(5) 0.05382(7) 0.0581(3) Uani d D 1 . .
H H31_1 0.1296 0.5107 0.0480 0.070 Uiso calc R 1 . .
H H32_1 0.1362 0.3992 0.0477 0.070 Uiso calc R 1 . .
C C4_1 0.2638(4) 0.4629(4) 0.05206(8) 0.0571(3) Uani d D 1 . .
H H41_1 0.2954 0.4058 0.0569 0.069 Uiso calc R 1 . .
H H42_1 0.2737 0.4714 0.0388 0.069 Uiso calc R 1 . .
C C5_1 0.3944(4) 0.5595(5) 0.06362(8) 0.0693(4) Uani d D 1 . .
H H51_1 0.4099 0.5696 0.0507 0.083 Uiso calc R 1 . .
H H52_1 0.4293 0.5059 0.0692 0.083 Uiso calc R 1 . .
C C6_1 0.4149(4) 0.6463(5) 0.07564(8) 0.0721(4) Uani d D 1 . .
H H61_1 0.4809 0.6577 0.0777 0.086 Uiso calc R 1 . .
H H62_1 0.3851 0.7011 0.0693 0.086 Uiso calc R 1 . .
C C7_1 0.3844(4) 0.7098(4) 0.10591(8) 0.0657(3) Uani d D 1 . .
H H71_1 0.3473 0.7610 0.0999 0.079 Uiso calc R 1 . .
H H72_1 0.4476 0.7316 0.1087 0.079 Uiso calc R 1 . .
C C8_1 0.3477(4) 0.6790(5) 0.12396(8) 0.0640(3) Uani d D 1 . .
H H81_1 0.3941 0.6433 0.1320 0.077 Uiso calc R 1 . .
H H82_1 0.3306 0.7336 0.1311 0.077 Uiso calc R 1 . .
C C9_1 0.2012(4) 0.6170(4) 0.13162(7) 0.0527(3) Uani d D 1 . .
H H91_1 0.1586 0.6698 0.1296 0.063 Uiso calc R 1 . .
H H92_1 0.2308 0.6190 0.1447 0.063 Uiso calc R 1 . .
C C10_1 0.1516(4) 0.5262(4) 0.12778(7) 0.0549(3) Uani d D 1 . .
H H101_1 0.1908 0.4735 0.1324 0.066 Uiso calc R 1 . .
H H102_1 0.0964 0.5247 0.1342 0.066 Uiso calc R 1 . .
O O6_2 0.3244(3) 0.4387(3) 0.23146(6) 0.0555(2) Uani d D 1 . .
H H1W_2 0.344(3) 0.396(3) 0.2252(6) 0.083 Uiso d D 1 . .
H H2W_2 0.346(3) 0.430(4) 0.2426(2) 0.083 Uiso d D 1 . .
O O7_2 0.1856(3) 0.6699(3) 0.20957(6) 0.0552(2) Uani d D 1 . .
H H3W_2 0.170(3) 0.718(2) 0.2147(7) 0.083 Uiso d D 1 . .
H H4W_2 0.159(3) 0.663(4) 0.1989(3) 0.083 Uiso d D 1 . .
Mg Mg2_2 0.25480(12) 0.55265(14) 0.22073(2) 0.03647(11) Uani d D 1 . .
O O1_2 0.3746(2) 0.5860(3) 0.20476(5) 0.04702(19) Uani d D 1 . .
O O2_2 0.3417(2) 0.6533(3) 0.23781(5) 0.04969(19) Uani d D 1 . .
O O3_2 0.2037(2) 0.5635(3) 0.24877(5) 0.05094(19) Uani d D 1 . .
O O4_2 0.1222(2) 0.4735(3) 0.21853(5) 0.0557(2) Uani d D 1 . .
O O5_2 0.2340(2) 0.4855(3) 0.19355(5) 0.04900(19) Uani d D 1 . .
C C1_2 0.4196(4) 0.6728(5) 0.21107(8) 0.0643(3) Uani d D 1 . .
H H11_2 0.3819 0.7268 0.2066 0.077 Uiso calc R 1 . .
H H12_2 0.4788 0.6782 0.2062 0.077 Uiso calc R 1 . .
C C2_2 0.4325(4) 0.6685(5) 0.23271(8) 0.0659(3) Uani d D 1 . .
H H21_2 0.4732 0.6169 0.2372 0.079 Uiso calc R 1 . .
H H22_2 0.4581 0.7273 0.2381 0.079 Uiso calc R 1 . .
C C3_2 0.3346(4) 0.6529(5) 0.25788(7) 0.0581(3) Uani d D 1 . .
H H31_2 0.3586 0.7116 0.2637 0.070 Uiso calc R 1 . .
H H32_2 0.3698 0.6008 0.2641 0.070 Uiso calc R 1 . .
C C4_2 0.2348(4) 0.6424(4) 0.26021(8) 0.0571(3) Uani d D 1 . .
H H41_2 0.2270 0.6313 0.2735 0.069 Uiso calc R 1 . .
H H42_2 0.2008 0.6989 0.2558 0.069 Uiso calc R 1 . .
C C5_2 0.1088(4) 0.5408(5) 0.24842(9) 0.0693(4) Uani d D 1 . .
H H51_2 0.0707 0.5922 0.2428 0.083 Uiso calc R 1 . .
H H52_2 0.0939 0.5300 0.2613 0.083 Uiso calc R 1 . .
C C6_2 0.0917(4) 0.4522(5) 0.23651(8) 0.0721(4) Uani d D 1 . .
H H61_2 0.1261 0.3994 0.2426 0.086 Uiso calc R 1 . .
H H62_2 0.0266 0.4363 0.2349 0.086 Uiso calc R 1 . .
C C7_2 0.1209(4) 0.3964(4) 0.20557(8) 0.0657(3) Uani d D 1 . .
H H71_2 0.0584 0.3726 0.2026 0.079 Uiso calc R 1 . .
H H72_2 0.1595 0.3455 0.2113 0.079 Uiso calc R 1 . .
C C8_2 0.1555(4) 0.4293(5) 0.18797(8) 0.0640(3) Uani d D 1 . .
H H81_2 0.1717 0.3758 0.1804 0.077 Uiso calc R 1 . .
H H82_2 0.1086 0.4662 0.1803 0.077 Uiso calc R 1 . .
C C9_2 0.2999(4) 0.4912(4) 0.18045(7) 0.0527(3) Uani d D 1 . .
H H91_2 0.2698 0.4890 0.1674 0.063 Uiso calc R 1 . .
H H92_2 0.3432 0.4390 0.1824 0.063 Uiso calc R 1 . .
C C10_2 0.3491(4) 0.5837(4) 0.18427(7) 0.0549(3) Uani d D 1 . .
H H101_2 0.4035 0.5867 0.1776 0.066 Uiso calc R 1 . .
H H102_2 0.3089 0.6362 0.1801 0.066 Uiso calc R 1 . .
O O6_3 0.1835(3) 0.6741(3) 0.33233(6) 0.0555(2) Uani d D 1 . .
H H1W_3 0.175(4) 0.7246(19) 0.3374(6) 0.083 Uiso d D 1 . .
H H2W_3 0.161(4) 0.675(4) 0.3212(3) 0.083 Uiso d D 1 . .
O O7_3 0.3116(3) 0.4376(3) 0.35358(6) 0.0552(2) Uani d D 1 . .
H H3W_3 0.335(3) 0.398(3) 0.3474(6) 0.083 Uiso d D 1 . .
H H4W_3 0.334(3) 0.431(4) 0.3647(2) 0.083 Uiso d D 1 . .
Mg Mg3_3 0.24663(17) 0.5549(2) 0.34245(3) 0.03647(11) Uani d PD 0.7324(19) A 1
O O1_3 0.1273(3) 0.5234(3) 0.35815(6) 0.04702(19) Uani d PD 0.7324(19) A 1
O O2_3 0.1591(3) 0.4550(3) 0.32517(6) 0.04969(19) Uani d PD 0.7324(19) A 1
O O3_3 0.3006(3) 0.5417(4) 0.31472(6) 0.05094(19) Uani d PD 0.7324(19) A 1
O O4_3 0.3840(3) 0.6262(3) 0.34559(6) 0.0557(2) Uani d PD 0.7324(19) A 1
O O5_3 0.2709(3) 0.6179(3) 0.37013(5) 0.04900(19) Uani d PD 0.7324(19) A 1
C C1_3 0.0774(5) 0.4404(5) 0.35172(10) 0.0643(3) Uani d PD 0.7324(19) A 1
H H11_3 0.0170 0.4400 0.3562 0.077 Uiso calc PR 0.7324(19) A 1
H H12_3 0.1106 0.3841 0.3565 0.077 Uiso calc PR 0.7324(19) A 1
C C2_3 0.0683(4) 0.4439(6) 0.32979(9) 0.0659(3) Uani d PD 0.7324(19) A 1
H H21_3 0.0411 0.3859 0.3243 0.079 Uiso calc PR 0.7324(19) A 1
H H22_3 0.0300 0.4968 0.3250 0.079 Uiso calc PR 0.7324(19) A 1
C C3_3 0.1656(5) 0.4543(6) 0.30485(8) 0.0581(3) Uani d PD 0.7324(19) A 1
H H31_3 0.1316 0.5069 0.2986 0.070 Uiso calc PR 0.7324(19) A 1
H H32_3 0.1410 0.3958 0.2991 0.070 Uiso calc PR 0.7324(19) A 1
C C4_3 0.2660(5) 0.4629(5) 0.30304(9) 0.0571(3) Uani d PD 0.7324(19) A 1
H H41_3 0.2981 0.4053 0.3074 0.069 Uiso calc PR 0.7324(19) A 1
H H42_3 0.2752 0.4737 0.2898 0.069 Uiso calc PR 0.7324(19) A 1
C C5_3 0.3969(4) 0.5564(6) 0.31550(10) 0.0693(4) Uani d PD 0.7324(19) A 1
H H51_3 0.4137 0.5664 0.3027 0.083 Uiso calc PR 0.7324(19) A 1
H H52_3 0.4304 0.5019 0.3211 0.083 Uiso calc PR 0.7324(19) A 1
C C6_3 0.4193(5) 0.6422(6) 0.32763(10) 0.0721(4) Uani d PD 0.7324(19) A 1
H H61_3 0.4855 0.6518 0.3297 0.086 Uiso calc PR 0.7324(19) A 1
H H62_3 0.3909 0.6978 0.3214 0.086 Uiso calc PR 0.7324(19) A 1
C C7_3 0.3883(5) 0.7057(5) 0.35809(9) 0.0657(3) Uani d PD 0.7324(19) A 1
H H71_3 0.3528 0.7579 0.3520 0.079 Uiso calc PR 0.7324(19) A 1
H H72_3 0.4517 0.7261 0.3613 0.079 Uiso calc PR 0.7324(19) A 1
C C8_3 0.3488(5) 0.6746(6) 0.37574(9) 0.0640(3) Uani d PD 0.7324(19) A 1
H H81_3 0.3944 0.6389 0.3840 0.077 Uiso calc PR 0.7324(19) A 1
H H82_3 0.3312 0.7293 0.3828 0.077 Uiso calc PR 0.7324(19) A 1
C C9_3 0.2018(5) 0.6192(5) 0.38240(9) 0.0527(3) Uani d PD 0.7324(19) A 1
H H91_3 0.1618 0.6736 0.3797 0.063 Uiso calc PR 0.7324(19) A 1
H H92_3 0.2290 0.6222 0.3957 0.063 Uiso calc PR 0.7324(19) A 1
C C10_3 0.1484(5) 0.5291(5) 0.37860(8) 0.0549(3) Uani d PD 0.7324(19) A 1
H H101_3 0.1850 0.4751 0.3835 0.066 Uiso calc PR 0.7324(19) A 1
H H102_3 0.0922 0.5306 0.3847 0.066 Uiso calc PR 0.7324(19) A 1
Mg Mg9_9 0.2504(3) 0.5531(3) 0.34530(5) 0.03647(11) Uani d PGD 0.2676(19) A 2
O O1_9 0.3716(3) 0.5831(4) 0.32992(7) 0.04702(19) Uani d PGD 0.2676(19) A 2
O O2_9 0.3402(4) 0.6500(4) 0.36288(7) 0.04969(19) Uani d PGD 0.2676(19) A 2
O O3_9 0.1976(4) 0.5653(5) 0.37332(6) 0.05094(19) Uani d PGD 0.2676(19) A 2
O O4_9 0.1141(3) 0.4812(5) 0.34287(8) 0.0557(2) Uani d PGD 0.2676(19) A 2
O O5_9 0.2272(4) 0.4880(4) 0.31820(6) 0.04900(19) Uani d PGD 0.2676(19) A 2
C C1_9 0.4214(4) 0.6654(5) 0.33644(9) 0.0643(3) Uani d PGD 0.2676(19) A 2
H H1A_9 0.3879 0.7218 0.3318 0.077 Uiso d PG 0.2676(19) A 2
H H1B_9 0.4813 0.6661 0.3318 0.077 Uiso d PG 0.2676(19) A 2
C C2_9 0.4322(4) 0.6629(5) 0.35746(9) 0.0659(3) Uani d PGD 0.2676(19) A 2
H H2A_9 0.4721 0.6110 0.3622 0.079 Uiso d PG 0.2676(19) A 2
H H2B_9 0.4589 0.7216 0.3627 0.079 Uiso d PG 0.2676(19) A 2
C C3_9 0.3330(5) 0.6486(6) 0.38308(7) 0.0581(3) Uani d PGD 0.2676(19) A 2
H H3A_9 0.3599 0.7053 0.3892 0.070 Uiso d PG 0.2676(19) A 2
H H3B_9 0.3646 0.5938 0.3891 0.070 Uiso d PG 0.2676(19) A 2
C C4_9 0.2325(5) 0.6439(6) 0.38474(7) 0.0571(3) Uani d PGD 0.2676(19) A 2
H H4A_9 0.2222 0.6347 0.3980 0.069 Uiso d PG 0.2676(19) A 2
H H4B_9 0.2022 0.7018 0.3801 0.069 Uiso d PG 0.2676(19) A 2
C C5_9 0.1030(4) 0.5512(6) 0.37292(9) 0.0693(4) Uani d PGD 0.2676(19) A 2
H H5A_9 0.0692 0.6058 0.3674 0.083 Uiso d PG 0.2676(19) A 2
H H5B_9 0.0872 0.5411 0.3858 0.083 Uiso d PG 0.2676(19) A 2
C C6_9 0.0797(4) 0.4639(6) 0.36051(9) 0.0721(4) Uani d PGD 0.2676(19) A 2
H H6A_9 0.1086 0.4082 0.3667 0.086 Uiso d PG 0.2676(19) A 2
H H6B_9 0.0135 0.4541 0.3585 0.086 Uiso d PG 0.2676(19) A 2
C C7_9 0.1097(4) 0.4036(5) 0.32963(9) 0.0657(3) Uani d PGD 0.2676(19) A 2
H H7A_9 0.0463 0.3826 0.3266 0.079 Uiso d PG 0.2676(19) A 2
H H7B_9 0.1460 0.3509 0.3353 0.079 Uiso d PG 0.2676(19) A 2
C C8_9 0.1455(5) 0.4347(6) 0.31240(8) 0.0640(3) Uani d PGD 0.2676(19) A 2
H H8A_9 0.1597 0.3806 0.3048 0.077 Uiso d PG 0.2676(19) A 2
H H8B_9 0.1003 0.4736 0.3048 0.077 Uiso d PG 0.2676(19) A 2
C C9_9 0.2956(5) 0.4910(6) 0.30535(7) 0.0527(3) Uani d PGD 0.2676(19) A 2
H H9A_9 0.2667 0.4898 0.2922 0.063 Uiso d PG 0.2676(19) A 2
H H9B_9 0.3364 0.4368 0.3074 0.063 Uiso d PG 0.2676(19) A 2
C C10_9 0.3488(5) 0.5809(6) 0.30929(7) 0.0549(3) Uani d PGD 0.2676(19) A 2
H H10A_9 0.4044 0.5806 0.3030 0.066 Uiso d PG 0.2676(19) A 2
H H10B_9 0.3116 0.6353 0.3049 0.066 Uiso d PG 0.2676(19) A 2
O O6_4 0.1772(3) 0.6721(3) 0.45632(6) 0.0555(2) Uani d D 1 . .
H H1W_4 0.163(4) 0.722(2) 0.4611(6) 0.083 Uiso d D 1 . .
H H2W_4 0.173(3) 0.680(3) 0.44466(15) 0.083 Uiso d D 1 . .
O O7_4 0.3176(3) 0.4454(3) 0.47865(6) 0.0552(2) Uani d D 1 . .
H H3W_4 0.334(3) 0.402(3) 0.4723(6) 0.083 Uiso d D 1 . .
H H4W_4 0.350(3) 0.446(4) 0.4889(3) 0.083 Uiso d D 1 . .
Mg Mg4_4 0.24647(12) 0.55567(14) 0.46743(2) 0.03647(11) Uani d D 1 . .
O O1_4 0.1293(2) 0.5198(3) 0.48340(5) 0.04702(19) Uani d D 1 . .
O O2_4 0.1615(2) 0.4516(3) 0.45041(5) 0.04969(19) Uani d D 1 . .
O O3_4 0.2977(2) 0.5448(3) 0.43946(5) 0.05094(19) Uani d D 1 . .
O O4_4 0.3793(2) 0.6340(3) 0.46913(5) 0.0557(2) Uani d D 1 . .
O O5_4 0.2686(2) 0.6227(3) 0.49423(5) 0.04900(19) Uani d D 1 . .
C C1_4 0.0823(4) 0.4347(5) 0.47723(8) 0.0643(3) Uani d D 1 . .
H H11_4 0.0220 0.4326 0.4817 0.077 Uiso calc R 1 . .
H H12_4 0.1174 0.3799 0.4822 0.077 Uiso calc R 1 . .
C C2_4 0.0725(4) 0.4351(5) 0.45574(8) 0.0659(3) Uani d D 1 . .
H H21_4 0.0488 0.3748 0.4507 0.079 Uiso calc R 1 . .
H H22_4 0.0303 0.4846 0.4507 0.079 Uiso calc R 1 . .
C C3_4 0.1665(4) 0.4529(5) 0.43021(7) 0.0581(3) Uani d D 1 . .
H H31_4 0.1317 0.5057 0.4242 0.070 Uiso calc R 1 . .
H H32_4 0.1423 0.3947 0.4243 0.070 Uiso calc R 1 . .
C C4_4 0.2673(4) 0.4632(4) 0.42830(8) 0.0571(3) Uani d D 1 . .
H H41_4 0.3010 0.4074 0.4331 0.069 Uiso calc R 1 . .
H H42_4 0.2765 0.4722 0.4150 0.069 Uiso calc R 1 . .
C C5_4 0.3924(4) 0.5670(5) 0.43898(8) 0.0693(4) Uani d D 1 . .
H H51_4 0.4043 0.5797 0.4259 0.083 Uiso calc R 1 . .
H H52_4 0.4311 0.5148 0.4440 0.083 Uiso calc R 1 . .
C C6_4 0.4117(4) 0.6528(5) 0.45118(8) 0.0721(4) Uani d D 1 . .
H H61_4 0.4774 0.6659 0.4530 0.086 Uiso calc R 1 . .
H H62_4 0.3800 0.7073 0.4451 0.086 Uiso calc R 1 . .
C C7_4 0.3814(4) 0.7141(4) 0.48162(8) 0.0657(3) Uani d D 1 . .
H H71_4 0.3422 0.7640 0.4757 0.079 Uiso calc R 1 . .
H H72_4 0.4438 0.7383 0.4843 0.079 Uiso calc R 1 . .
C C8_4 0.3471(4) 0.6818(5) 0.49983(8) 0.0640(3) Uani d D 1 . .
H H81_4 0.3947 0.6465 0.5076 0.077 Uiso calc R 1 . .
H H82_4 0.3297 0.7356 0.5072 0.077 Uiso calc R 1 . .
C C9_4 0.2013(4) 0.6184(4) 0.50739(7) 0.0527(3) Uani d D 1 . .
H H91_4 0.1588 0.6713 0.5053 0.063 Uiso calc R 1 . .
H H92_4 0.2310 0.6207 0.5205 0.063 Uiso calc R 1 . .
C C10_4 0.1510(4) 0.5270(4) 0.50368(7) 0.0549(3) Uani d D 1 . .
H H101_4 0.1895 0.4744 0.5086 0.066 Uiso calc R 1 . .
H H102_4 0.0950 0.5266 0.5099 0.066 Uiso calc R 1 . .
O O6_5 0.3233(3) 0.4369(3) 0.60665(6) 0.0555(2) Uani d D 1 . .
H H1W_5 0.335(3) 0.423(3) 0.6179(2) 0.083 Uiso d D 1 . .
H H2W_5 0.336(4) 0.391(3) 0.6005(6) 0.083 Uiso d D 1 . .
O O7_5 0.1892(3) 0.6723(3) 0.58506(6) 0.0552(2) Uani d D 1 . .
H H3W_5 0.171(3) 0.713(3) 0.5918(5) 0.083 Uiso d D 1 . .
H H4W_5 0.156(3) 0.673(4) 0.5748(3) 0.083 Uiso d D 1 . .
Mg Mg5_5 0.25544(11) 0.55361(14) 0.59620(2) 0.03647(11) Uani d D 1 . .
O O1_5 0.3757(2) 0.5853(3) 0.58024(5) 0.04702(19) Uani d D 1 . .
O O2_5 0.3438(2) 0.6525(3) 0.61334(5) 0.04969(19) Uani d D 1 . .
O O3_5 0.2037(2) 0.5649(3) 0.62415(5) 0.05094(19) Uani d D 1 . .
O O4_5 0.1217(2) 0.4783(3) 0.59350(5) 0.0557(2) Uani d D 1 . .
O O5_5 0.2339(2) 0.4872(3) 0.56888(5) 0.04900(19) Uani d D 1 . .
C C1_5 0.4216(4) 0.6708(5) 0.58682(8) 0.0643(3) Uani d D 1 . .
H H11_5 0.3842 0.7252 0.5825 0.077 Uiso calc R 1 . .
H H12_5 0.4805 0.6759 0.5818 0.077 Uiso calc R 1 . .
C C2_5 0.4358(3) 0.6668(5) 0.60841(8) 0.0659(3) Uani d D 1 . .
H H21_5 0.4760 0.6148 0.6129 0.079 Uiso calc R 1 . .
H H22_5 0.4619 0.7255 0.6138 0.079 Uiso calc R 1 . .
C C3_5 0.3361(4) 0.6510(5) 0.63366(7) 0.0581(3) Uani d D 1 . .
H H31_5 0.3615 0.7085 0.6397 0.070 Uiso calc R 1 . .
H H32_5 0.3695 0.5974 0.6397 0.070 Uiso calc R 1 . .
C C4_5 0.2362(4) 0.6432(4) 0.63572(7) 0.0571(3) Uani d D 1 . .
H H41_5 0.2272 0.6324 0.6490 0.069 Uiso calc R 1 . .
H H42_5 0.2038 0.7006 0.6313 0.069 Uiso calc R 1 . .
C C5_5 0.1067(4) 0.5478(5) 0.62310(8) 0.0693(4) Uani d D 1 . .
H H51_5 0.0724 0.6008 0.6171 0.083 Uiso calc R 1 . .
H H52_5 0.0889 0.5392 0.6359 0.083 Uiso calc R 1 . .
C C6_5 0.0873(4) 0.4600(5) 0.61140(8) 0.0721(4) Uani d D 1 . .
H H61_5 0.1186 0.4060 0.6178 0.086 Uiso calc R 1 . .
H H62_5 0.0216 0.4472 0.6094 0.086 Uiso calc R 1 . .
C C7_5 0.1174(4) 0.4009(4) 0.58064(8) 0.0657(3) Uani d D 1 . .
H H71_5 0.0539 0.3804 0.5775 0.079 Uiso calc R 1 . .
H H72_5 0.1531 0.3483 0.5865 0.079 Uiso calc R 1 . .
C C8_5 0.1550(4) 0.4314(5) 0.56310(8) 0.0640(3) Uani d D 1 . .
H H81_5 0.1717 0.3768 0.5559 0.077 Uiso calc R 1 . .
H H82_5 0.1094 0.4681 0.5550 0.077 Uiso calc R 1 . .
C C9_5 0.3010(4) 0.4930(4) 0.55591(7) 0.0527(3) Uani d D 1 . .
H H91_5 0.2717 0.4910 0.5428 0.063 Uiso calc R 1 . .
H H92_5 0.3441 0.4407 0.5579 0.063 Uiso calc R 1 . .
C C10_5 0.3501(4) 0.5852(4) 0.55990(7) 0.0549(3) Uani d D 1 . .
H H101_5 0.4042 0.5891 0.5532 0.066 Uiso calc R 1 . .
H H102_5 0.3096 0.6381 0.5560 0.066 Uiso calc R 1 . .
O O6_6 0.1832(3) 0.6735(3) 0.70613(6) 0.0555(2) Uani d D 1 . .
H H1W_6 0.156(3) 0.675(4) 0.6953(3) 0.083 Uiso d D 1 . .
H H2W_6 0.157(3) 0.713(3) 0.7120(6) 0.083 Uiso d D 1 . .
O O7_6 0.3128(3) 0.4397(3) 0.72756(6) 0.0552(2) Uani d D 1 . .
H H3W_6 0.330(3) 0.437(4) 0.73910(18) 0.083 Uiso d D 1 . .
H H4W_6 0.314(3) 0.3853(14) 0.7235(6) 0.083 Uiso d D 1 . .
Mg Mg6_6 0.24686(12) 0.55468(14) 0.71671(2) 0.03647(11) Uani d D 1 . .
O O1_6 0.1276(2) 0.5218(3) 0.73233(5) 0.04702(19) Uani d D 1 . .
O O2_6 0.1594(2) 0.4550(3) 0.69920(5) 0.04969(19) Uani d D 1 . .
O O3_6 0.3006(2) 0.5424(3) 0.68887(5) 0.05094(19) Uani d D 1 . .
O O4_6 0.3839(2) 0.6264(3) 0.71934(5) 0.0557(2) Uani d D 1 . .
O O5_6 0.2701(2) 0.6200(3) 0.74388(5) 0.04900(19) Uani d D 1 . .
C C1_6 0.0771(4) 0.4385(5) 0.72598(8) 0.0643(3) Uani d D 1 . .
H H11_6 0.0164 0.4389 0.7303 0.077 Uiso calc R 1 . .
H H12_6 0.1097 0.3821 0.7309 0.077 Uiso calc R 1 . .
C C2_6 0.0694(4) 0.4419(5) 0.70447(8) 0.0659(3) Uani d D 1 . .
H H21_6 0.0432 0.3834 0.6991 0.079 Uiso calc R 1 . .
H H22_6 0.0297 0.4938 0.6996 0.079 Uiso calc R 1 . .
C C3_6 0.1653(4) 0.4557(5) 0.67919(7) 0.0581(3) Uani d D 1 . .
H H31_6 0.1324 0.5095 0.6731 0.070 Uiso calc R 1 . .
H H32_6 0.1394 0.3981 0.6732 0.070 Uiso calc R 1 . .
C C4_6 0.2661(4) 0.4624(4) 0.67746(8) 0.0571(3) Uani d D 1 . .
H H41_6 0.2975 0.4050 0.6822 0.069 Uiso calc R 1 . .
H H42_6 0.2760 0.4715 0.6642 0.069 Uiso calc R 1 . .
C C5_6 0.3970(4) 0.5564(5) 0.68931(8) 0.0693(4) Uani d D 1 . .
H H51_6 0.4131 0.5674 0.6765 0.083 Uiso calc R 1 . .
H H52_6 0.4308 0.5017 0.6947 0.083 Uiso calc R 1 . .
C C6_6 0.4185(4) 0.6417(5) 0.70170(8) 0.0721(4) Uani d D 1 . .
H H61_6 0.4847 0.6517 0.7038 0.086 Uiso calc R 1 . .
H H62_6 0.3901 0.6974 0.6954 0.086 Uiso calc R 1 . .
C C7_6 0.3879(4) 0.7058(4) 0.73203(8) 0.0657(3) Uani d D 1 . .
H H71_6 0.3517 0.7577 0.7260 0.079 Uiso calc R 1 . .
H H72_6 0.4512 0.7269 0.7351 0.079 Uiso calc R 1 . .
C C8_6 0.3503(4) 0.6754(5) 0.74962(8) 0.0640(3) Uani d D 1 . .
H H81_6 0.3957 0.6383 0.7576 0.077 Uiso calc R 1 . .
H H82_6 0.3344 0.7301 0.7569 0.077 Uiso calc R 1 . .
C C9_6 0.2022(4) 0.6181(4) 0.75673(7) 0.0527(3) Uani d D 1 . .
H H91_6 0.1613 0.6722 0.7546 0.063 Uiso calc R 1 . .
H H92_6 0.2311 0.6198 0.7699 0.063 Uiso calc R 1 . .
C C10_6 0.1498(4) 0.5290(4) 0.75292(7) 0.0549(3) Uani d D 1 . .
H H101_6 0.1868 0.4753 0.7578 0.066 Uiso calc R 1 . .
H H102_6 0.0938 0.5302 0.7591 0.066 Uiso calc R 1 . .
O O6_7 0.3217(3) 0.4426(3) 0.85535(6) 0.0555(2) Uani d D 1 . .
H H1W_7 0.342(3) 0.403(3) 0.8483(5) 0.083 Uiso d D 1 . .
H H2W_7 0.351(3) 0.437(4) 0.8660(3) 0.083 Uiso d D 1 . .
O O7_7 0.1801(3) 0.6696(3) 0.83333(6) 0.0552(2) Uani d D 1 . .
H H3W_7 0.166(4) 0.7227(16) 0.8366(6) 0.083 Uiso d D 1 . .
H H4W_7 0.166(3) 0.668(3) 0.82171(17) 0.083 Uiso d D 1 . .
Mg Mg7_7 0.25174(18) 0.5539(2) 0.84504(3) 0.03647(11) Uani d PD 0.7375(19) B 1
O O1_7 0.3718(3) 0.5870(3) 0.82910(6) 0.04702(19) Uani d PD 0.7375(19) B 1
O O2_7 0.3376(3) 0.6559(3) 0.86206(6) 0.04969(19) Uani d PD 0.7375(19) B 1
O O3_7 0.2003(3) 0.5640(3) 0.87273(6) 0.05094(19) Uani d PD 0.7375(19) B 1
O O4_7 0.1204(3) 0.4723(3) 0.84279(6) 0.0557(2) Uani d PD 0.7375(19) B 1
O O5_7 0.2308(3) 0.4870(3) 0.81783(6) 0.04900(19) Uani d PD 0.7375(19) B 1
C C1_7 0.4174(5) 0.6730(5) 0.83545(10) 0.0643(3) Uani d PD 0.7375(19) B 1
H H11_7 0.3808 0.7273 0.8307 0.077 Uiso calc PR 0.7375(19) B 1
H H12_7 0.4772 0.6770 0.8308 0.077 Uiso calc PR 0.7375(19) B 1
C C2_7 0.4284(4) 0.6705(6) 0.85723(9) 0.0659(3) Uani d PD 0.7375(19) B 1
H H21_7 0.4690 0.6193 0.8621 0.079 Uiso calc PR 0.7375(19) B 1
H H22_7 0.4536 0.7298 0.8625 0.079 Uiso calc PR 0.7375(19) B 1
C C3_7 0.3303(5) 0.6560(6) 0.88219(8) 0.0581(3) Uani d PD 0.7375(19) B 1
H H31_7 0.3534 0.7150 0.8880 0.070 Uiso calc PR 0.7375(19) B 1
H H32_7 0.3654 0.6042 0.8885 0.070 Uiso calc PR 0.7375(19) B 1
C C4_7 0.2293(5) 0.6447(5) 0.88387(9) 0.0571(3) Uani d PD 0.7375(19) B 1
H H41_7 0.2195 0.6354 0.8972 0.069 Uiso calc PR 0.7375(19) B 1
H H42_7 0.1953 0.7004 0.8790 0.069 Uiso calc PR 0.7375(19) B 1
C C5_7 0.1079(5) 0.5375(6) 0.87320(10) 0.0693(4) Uani d PD 0.7375(19) B 1
H H51_7 0.0669 0.5878 0.8681 0.083 Uiso calc PR 0.7375(19) B 1
H H52_7 0.0965 0.5250 0.8863 0.083 Uiso calc PR 0.7375(19) B 1
C C6_7 0.0912(5) 0.4494(6) 0.86116(9) 0.0721(4) Uani d PD 0.7375(19) B 1
H H61_7 0.1268 0.3968 0.8670 0.086 Uiso calc PR 0.7375(19) B 1
H H62_7 0.0264 0.4325 0.8597 0.086 Uiso calc PR 0.7375(19) B 1
C C7_7 0.1204(5) 0.3938(5) 0.83020(9) 0.0657(3) Uani d PD 0.7375(19) B 1
H H71_7 0.0584 0.3687 0.8273 0.079 Uiso calc PR 0.7375(19) B 1
H H72_7 0.1601 0.3442 0.8361 0.079 Uiso calc PR 0.7375(19) B 1
C C8_7 0.1549(5) 0.4279(6) 0.81225(9) 0.0640(3) Uani d PD 0.7375(19) B 1
H H81_7 0.1735 0.3748 0.8049 0.077 Uiso calc PR 0.7375(19) B 1
H H82_7 0.1070 0.4627 0.8044 0.077 Uiso calc PR 0.7375(19) B 1
C C9_7 0.2998(5) 0.4906(5) 0.80513(9) 0.0527(3) Uani d PD 0.7375(19) B 1
H H91_7 0.2716 0.4867 0.7919 0.063 Uiso calc PR 0.7375(19) B 1
H H92_7 0.3426 0.4384 0.8076 0.063 Uiso calc PR 0.7375(19) B 1
C C10_7 0.3491(5) 0.5830(5) 0.80864(8) 0.0549(3) Uani d PD 0.7375(19) B 1
H H101_7 0.4045 0.5846 0.8023 0.066 Uiso calc PR 0.7375(19) B 1
H H102_7 0.3096 0.6354 0.8041 0.066 Uiso calc PR 0.7375(19) B 1
Mg Mg10_10 0.2466(3) 0.5546(3) 0.84262(5) 0.03647(11) Uani d PGD 0.262(2) B 2
O O1_10 0.1298(3) 0.5179(5) 0.85911(7) 0.0470(2) Uani d PGD 0.2625(19) B 2
O O2_10 0.1623(4) 0.4507(4) 0.82585(7) 0.04969(19) Uani d PGD 0.2625(19) B 2
O O3_10 0.2971(4) 0.5449(5) 0.81460(6) 0.05094(19) Uani d PGD 0.2625(19) B 2
O O4_10 0.3787(3) 0.6343(5) 0.84468(8) 0.0557(2) Uani d PGD 0.2625(19) B 2
O O5_10 0.2678(4) 0.6224(4) 0.86974(6) 0.04900(19) Uani d PGD 0.2625(19) B 2
C C1_10 0.0838(4) 0.4300(5) 0.85265(9) 0.0643(3) Uani d PGD 0.2625(19) B 2
H H1A_10 0.0239 0.4255 0.8572 0.077 Uiso d PG 0.2625(19) B 2
H H1B_10 0.1207 0.3758 0.8574 0.077 Uiso d PG 0.2625(19) B 2
C C2_10 0.0732(4) 0.4330(6) 0.83080(9) 0.0659(3) Uani d PGD 0.2625(19) B 2
H H2A_10 0.0497 0.3732 0.8255 0.079 Uiso d PG 0.2625(19) B 2
H H2B_10 0.0310 0.4830 0.8260 0.079 Uiso d PG 0.2625(19) B 2
C C3_10 0.1660(5) 0.4510(6) 0.80581(7) 0.0581(3) Uani d PGD 0.2625(19) B 2
H H3A_10 0.1296 0.5028 0.7998 0.070 Uiso d PG 0.2625(19) B 2
H H3B_10 0.1424 0.3920 0.8001 0.070 Uiso d PG 0.2625(19) B 2
C C4_10 0.2663(5) 0.4632(6) 0.80330(7) 0.0571(3) Uani d PGD 0.2625(19) B 2
H H4A_10 0.3014 0.4076 0.8078 0.069 Uiso d PG 0.2625(19) B 2
H H4B_10 0.2735 0.4733 0.7899 0.069 Uiso d PG 0.2625(19) B 2
C C5_10 0.3948(4) 0.5655(6) 0.81503(9) 0.0693(4) Uani d PGD 0.2625(19) B 2
H H5A_10 0.4107 0.5751 0.8021 0.083 Uiso d PG 0.2625(19) B 2
H H5B_10 0.4319 0.5141 0.8210 0.083 Uiso d PG 0.2625(19) B 2
C C6_10 0.4098(4) 0.6532(6) 0.82652(9) 0.0721(4) Uani d PGD 0.2625(19) B 2
H H6A_10 0.4747 0.6699 0.8282 0.086 Uiso d PG 0.2625(19) B 2
H H6B_10 0.3752 0.7052 0.8201 0.086 Uiso d PG 0.2625(19) B 2
C C7_10 0.3799(5) 0.7147(5) 0.85662(10) 0.0657(3) Uani d PGD 0.2625(19) B 2
H H7A_10 0.3406 0.7640 0.8505 0.079 Uiso d PG 0.2625(19) B 2
H H7B_10 0.4421 0.7393 0.8594 0.079 Uiso d PG 0.2625(19) B 2
C C8_10 0.3440(5) 0.6823(6) 0.87510(8) 0.0640(3) Uani d PGD 0.2625(19) B 2
H H8A_10 0.3918 0.6485 0.8832 0.077 Uiso d PG 0.2625(19) B 2
H H8B_10 0.3252 0.7364 0.8822 0.077 Uiso d PG 0.2625(19) B 2
C C9_10 0.2031(5) 0.6163(6) 0.88306(7) 0.0527(3) Uani d PGD 0.2625(19) B 2
H H9A_10 0.1596 0.6684 0.8813 0.063 Uiso d PG 0.2625(19) B 2
H H9B_10 0.2341 0.6182 0.8961 0.063 Uiso d PG 0.2625(19) B 2
C C10_10 0.1546(5) 0.5243(6) 0.87924(7) 0.0549(3) Uani d PGD 0.2625(19) B 2
H H10A_10 0.1950 0.4723 0.8837 0.066 Uiso d PG 0.2625(19) B 2
H H10B_10 0.1000 0.5217 0.8858 0.066 Uiso d PG 0.2625(19) B 2
O O6_8 0.3155(3) 0.4365(3) 0.98052(6) 0.0555(2) Uani d D 1 . .
H H1W_8 0.336(3) 0.398(3) 0.9734(5) 0.083 Uiso d D 1 . .
H H2W_8 0.333(3) 0.419(3) 0.9914(3) 0.083 Uiso d D 1 . .
O O7_8 0.1870(3) 0.6733(3) 0.95896(6) 0.0552(2) Uani d D 1 . .
H H3W_8 0.176(3) 0.720(2) 0.9653(6) 0.083 Uiso d D 1 . .
H H4W_8 0.149(2) 0.674(4) 0.9495(4) 0.083 Uiso d D 1 . .
Mg Mg8_8 0.25117(12) 0.55447(14) 0.97021(2) 0.03647(11) Uani d D 1 . .
O O1_8 0.3736(2) 0.5833(3) 0.95486(5) 0.04702(19) Uani d D 1 . .
O O2_8 0.3406(2) 0.6515(3) 0.98772(5) 0.04969(19) Uani d D 1 . .
O O3_8 0.1997(2) 0.5659(3) 0.99819(5) 0.05094(19) Uani d D 1 . .
O O4_8 0.1170(2) 0.4818(3) 0.96734(5) 0.0557(2) Uani d D 1 . .
O O5_8 0.2298(2) 0.4886(3) 0.94293(5) 0.04900(19) Uani d D 1 . .
C C1_8 0.4220(4) 0.6681(5) 0.96157(8) 0.0643(3) Uani d D 1 . .
H H11_8 0.3874 0.7237 0.9569 0.077 Uiso calc R 1 . .
H H12_8 0.4822 0.6703 0.9570 0.077 Uiso calc R 1 . .
C C2_8 0.4321(4) 0.6649(5) 0.98303(8) 0.0659(3) Uani d D 1 . .
H H21_8 0.4717 0.6130 0.9878 0.079 Uiso calc R 1 . .
H H22_8 0.4579 0.7236 0.9884 0.079 Uiso calc R 1 . .
C C3_8 0.3326(4) 0.6509(5) 1.00789(7) 0.0581(3) Uani d D 1 . .
H H31_8 0.3585 0.7083 1.0139 0.070 Uiso calc R 1 . .
H H32_8 0.3650 0.5970 1.0140 0.070 Uiso calc R 1 . .
C C4_8 0.2324(4) 0.6448(4) 1.00961(8) 0.0571(3) Uani d D 1 . .
H H41_8 0.2222 0.6353 1.0229 0.069 Uiso calc R 1 . .
H H42_8 0.2010 0.7022 1.0049 0.069 Uiso calc R 1 . .
C C5_8 0.1020(4) 0.5504(5) 0.99721(8) 0.0693(4) Uani d D 1 . .
H H51_8 0.0682 0.6039 0.9913 0.083 Uiso calc R 1 . .
H H52_8 0.0842 0.5412 1.0099 0.083 Uiso calc R 1 . .
C C6_8 0.0830(4) 0.4627(5) 0.98525(8) 0.0721(4) Uani d D 1 . .
H H61_8 0.1145 0.4086 0.9915 0.086 Uiso calc R 1 . .
H H62_8 0.0173 0.4496 0.9833 0.086 Uiso calc R 1 . .
C C7_8 0.1121(4) 0.4033(4) 0.95474(8) 0.0657(3) Uani d D 1 . .
H H71_8 0.0486 0.3826 0.9518 0.079 Uiso calc R 1 . .
H H72_8 0.1482 0.3511 0.9606 0.079 Uiso calc R 1 . .
C C8_8 0.1496(4) 0.4340(5) 0.93687(8) 0.0640(3) Uani d D 1 . .
H H81_8 0.1653 0.3795 0.9295 0.077 Uiso calc R 1 . .
H H82_8 0.1045 0.4718 0.9289 0.077 Uiso calc R 1 . .
C C9_8 0.2977(4) 0.4928(4) 0.93002(7) 0.0527(3) Uani d D 1 . .
H H91_8 0.2686 0.4932 0.9168 0.063 Uiso calc R 1 . .
H H92_8 0.3385 0.4385 0.9318 0.063 Uiso calc R 1 . .
C C10_8 0.3513(4) 0.5828(4) 0.93440(7) 0.0549(3) Uani d D 1 . .
H H101_8 0.4070 0.5831 0.9281 0.066 Uiso calc R 1 . .
H H102_8 0.3143 0.6375 0.9301 0.066 Uiso calc R 1 . .
N N1_11 0.0803(3) 0.7406(4) 0.03596(7) 0.0488(2) Uani d D 1 . .
O O8_11 0.0533(4) 0.6717(4) 0.04364(8) 0.1043(4) Uani d D 1 . .
O O9_11 0.1523(3) 0.7776(4) 0.04326(7) 0.0843(3) Uani d D 1 . .
O O10_11 0.0419(3) 0.7689(4) 0.02042(6) 0.0830(3) Uani d D 1 . .
N N2_12 0.1007(3) 0.7332(3) 0.16416(7) 0.0471(2) Uani d D 1 . .
O O8_12 0.0873(3) 0.6620(3) 0.17339(6) 0.0823(3) Uani d D 1 . .
O O9_12 0.1753(3) 0.7749(4) 0.16802(6) 0.0813(3) Uani d D 1 . .
O O10_12 0.0455(3) 0.7631(4) 0.15089(7) 0.0884(3) Uani d D 1 . .
N N3_13 0.0844(3) 0.7386(3) 0.28779(7) 0.0488(2) Uani d D 1 . .
O O8_13 0.0674(4) 0.6679(4) 0.29655(7) 0.1043(4) Uani d D 1 . .
O O9_13 0.1525(3) 0.7844(4) 0.29421(6) 0.0843(3) Uani d D 1 . .
O O10_13 0.0425(3) 0.7610(4) 0.27212(6) 0.0830(3) Uani d D 1 . .
N N4_14 0.0842(3) 0.7395(3) 0.41177(7) 0.0488(2) Uani d D 1 . .
O O8_14 0.0598(4) 0.6690(4) 0.41969(8) 0.1043(4) Uani d D 1 . .
O O9_14 0.1590(3) 0.7729(4) 0.41855(7) 0.0843(3) Uani d D 1 . .
O O10_14 0.0443(3) 0.7733(4) 0.39705(6) 0.0830(3) Uani d D 1 . .
N N5_15 0.0984(3) 0.7346(3) 0.53996(7) 0.0471(2) Uani d D 1 . .
O O8_15 0.0897(3) 0.6619(3) 0.54907(6) 0.0823(3) Uani d D 1 . .
O O9_15 0.1685(3) 0.7824(4) 0.54412(6) 0.0813(3) Uani d D 1 . .
O O10_15 0.0430(3) 0.7599(4) 0.52640(6) 0.0884(3) Uani d D 1 . .
N N6_16 0.0810(3) 0.7403(3) 0.66161(7) 0.0488(2) Uani d D 1 . .
O O8_16 0.0598(4) 0.6708(4) 0.67007(7) 0.1043(4) Uani d D 1 . .
O O9_16 0.1488(3) 0.7833(4) 0.66888(6) 0.0843(3) Uani d D 1 . .
O O10_16 0.0419(3) 0.7638(4) 0.64584(6) 0.0830(3) Uani d D 1 . .
N N7_17 0.0949(3) 0.7347(3) 0.78810(6) 0.0471(2) Uani d D 1 . .
O O8_17 0.0786(3) 0.6633(3) 0.79708(6) 0.0823(3) Uani d D 1 . .
O O9_17 0.1706(3) 0.7732(4) 0.79299(7) 0.0813(3) Uani d D 1 . .
O O10_17 0.0448(3) 0.7661(4) 0.77465(6) 0.0884(3) Uani d D 1 . .
N N8_18 0.0914(3) 0.7367(3) 0.91403(7) 0.0471(2) Uani d D 1 . .
O O8_18 0.0842(3) 0.6649(3) 0.92365(6) 0.0823(3) Uani d D 1 . .
O O9_18 0.1596(3) 0.7865(4) 0.91863(6) 0.0813(3) Uani d D 1 . .
O O10_18 0.0402(3) 0.7564(4) 0.89925(7) 0.0884(3) Uani d D 1 . .
N N9_19 0.4020(3) 0.3774(3) 0.14789(7) 0.0471(2) Uani d D 1 . .
O O8_19 0.4096(3) 0.4503(3) 0.13874(6) 0.0823(3) Uani d D 1 . .
O O9_19 0.3308(3) 0.3296(4) 0.14378(6) 0.0813(3) Uani d D 1 . .
O O10_19 0.4576(3) 0.3522(4) 0.16105(7) 0.0884(3) Uani d D 1 . .
N N10_20 0.4183(3) 0.3690(4) 0.27681(7) 0.0488(2) Uani d D 1 . .
O O8_20 0.4459(4) 0.4377(4) 0.26880(8) 0.1043(4) Uani d D 1 . .
O O9_20 0.3471(3) 0.3296(4) 0.26954(7) 0.0843(3) Uani d D 1 . .
O O10_20 0.4590(3) 0.3377(4) 0.29171(6) 0.0830(3) Uani d D 1 . .
N N11_21 0.4103(3) 0.3732(3) 0.39929(6) 0.0471(2) Uani d D 1 . .
O O8_21 0.4196(3) 0.4428(3) 0.38943(6) 0.0823(3) Uani d D 1 . .
O O9_21 0.3470(3) 0.3172(3) 0.39461(6) 0.0813(3) Uani d D 1 . .
O O10_21 0.4618(3) 0.3578(4) 0.41378(6) 0.0884(3) Uani d D 1 . .
N N12_22 0.4024(3) 0.3774(3) 0.52392(6) 0.0471(2) Uani d D 1 . .
O O8_22 0.4169(3) 0.4504(3) 0.51524(6) 0.0823(3) Uani d D 1 . .
O O9_22 0.3269(3) 0.3362(4) 0.51963(7) 0.0813(3) Uani d D 1 . .
O O10_22 0.4563(3) 0.3463(4) 0.53712(7) 0.0884(3) Uani d D 1 . .
N N13_23 0.4223(3) 0.3693(3) 0.65177(7) 0.0488(2) Uani d D 1 . .
O O8_23 0.4467(4) 0.4378(4) 0.64318(7) 0.1043(4) Uani d D 1 . .
O O9_23 0.3534(3) 0.3249(4) 0.64490(6) 0.0843(3) Uani d D 1 . .
O O10_23 0.4616(3) 0.3418(4) 0.66708(6) 0.0830(3) Uani d D 1 . .
N N14_24 0.4042(3) 0.3751(3) 0.77319(7) 0.0471(2) Uani d D 1 . .
O O8_24 0.4107(3) 0.4474(3) 0.76371(6) 0.0823(3) Uani d D 1 . .
O O9_24 0.3381(3) 0.3222(4) 0.76909(7) 0.0813(3) Uani d D 1 . .
O O10_24 0.4609(3) 0.3565(4) 0.78680(6) 0.0884(3) Uani d D 1 . .
N N15_25 0.4106(3) 0.3723(4) 0.90040(6) 0.0488(2) Uani d D 1 . .
O O8_25 0.4380(4) 0.4429(4) 0.89306(7) 0.1043(4) Uani d D 1 . .
O O9_25 0.3354(3) 0.3373(4) 0.89407(7) 0.0843(3) Uani d D 1 . .
O O10_25 0.4559(3) 0.3371(4) 0.91444(6) 0.0830(3) Uani d D 1 . .
N N16_26 0.4185(3) 0.3713(4) 1.02549(7) 0.0488(2) Uani d D 1 . .
O O8_26 0.4357(4) 0.4397(4) 1.01606(7) 0.1043(4) Uani d D 1 . .
O O9_26 0.3564(3) 0.3168(4) 1.01944(6) 0.0843(3) Uani d D 1 . .
O O10_26 0.4635(3) 0.3519(4) 1.04085(6) 0.0830(3) Uani d D 1 . .

loop_
_atom_site_aniso_label
_atom_site_aniso_U_11
_atom_site_aniso_U_22
_atom_site_aniso_U_33
_atom_site_aniso_U_12
_atom_site_aniso_U_13
_atom_site_aniso_U_23
O6_1 0.0707(5) 0.0492(4) 0.0457(4) 0.0196(3) 0.0034(3) -0.0007(3)
O7_1 0.0641(5) 0.0490(4) 0.0507(4) 0.0184(3) 0.0002(3) -0.0012(3)
Mg1_1 0.0355(2) 0.03682(17) 0.03752(17) 0.00179(11) 0.00617(13) -0.00205(11)
O1_1 0.0443(4) 0.0514(4) 0.0463(4) -0.0048(3) 0.0097(3) -0.0010(3)
O2_1 0.0481(4) 0.0534(4) 0.0474(4) -0.0033(3) 0.0047(3) -0.0072(3)
O3_1 0.0524(5) 0.0533(4) 0.0493(4) 0.0002(3) 0.0148(3) -0.0081(3)
O4_1 0.0518(5) 0.0609(4) 0.0567(4) -0.0128(3) 0.0154(3) -0.0060(3)
O5_1 0.0491(4) 0.0547(4) 0.0441(3) -0.0074(3) 0.0096(3) -0.0112(3)
C1_1 0.0549(7) 0.0622(7) 0.0789(8) -0.0195(5) 0.0210(6) -0.0083(5)
C2_1 0.0478(7) 0.0717(7) 0.0774(8) -0.0165(6) 0.0045(6) -0.0197(6)
C3_1 0.0702(8) 0.0553(6) 0.0468(6) -0.0023(5) -0.0010(5) -0.0141(4)
C4_1 0.0765(8) 0.0530(6) 0.0431(5) 0.0093(5) 0.0125(5) -0.0084(4)
C5_1 0.0612(8) 0.0883(9) 0.0637(7) -0.0067(7) 0.0291(6) -0.0083(6)
C6_1 0.0643(8) 0.0865(9) 0.0701(8) -0.0249(7) 0.0277(6) -0.0031(6)
C7_1 0.0698(8) 0.0575(6) 0.0704(7) -0.0239(6) 0.0110(6) -0.0112(5)
C8_1 0.0661(8) 0.0643(6) 0.0596(7) -0.0186(6) -0.0011(6) -0.0173(5)
C9_1 0.0601(7) 0.0622(6) 0.0372(5) 0.0067(5) 0.0115(5) -0.0046(4)
C10_1 0.0559(7) 0.0670(6) 0.0439(5) -0.0018(5) 0.0144(5) 0.0055(5)
O6_2 0.0707(5) 0.0492(4) 0.0457(4) 0.0196(3) 0.0034(3) -0.0007(3)
O7_2 0.0641(5) 0.0490(4) 0.0507(4) 0.0184(3) 0.0002(3) -0.0012(3)
Mg2_2 0.0355(2) 0.03682(17) 0.03752(17) 0.00179(11) 0.00617(13) -0.00205(11)
O1_2 0.0443(4) 0.0514(4) 0.0463(4) -0.0048(3) 0.0097(3) -0.0010(3)
O2_2 0.0481(4) 0.0534(4) 0.0474(4) -0.0033(3) 0.0047(3) -0.0072(3)
O3_2 0.0524(5) 0.0533(4) 0.0493(4) 0.0002(3) 0.0148(3) -0.0081(3)
O4_2 0.0518(5) 0.0609(4) 0.0567(4) -0.0128(3) 0.0154(3) -0.0060(3)
O5_2 0.0491(4) 0.0547(4) 0.0441(3) -0.0074(3) 0.0096(3) -0.0112(3)
C1_2 0.0549(7) 0.0622(7) 0.0789(8) -0.0195(5) 0.0210(6) -0.0083(5)
C2_2 0.0478(7) 0.0717(7) 0.0774(8) -0.0165(6) 0.0045(6) -0.0197(6)
C3_2 0.0702(8) 0.0553(6) 0.0468(6) -0.0023(5) -0.0010(5) -0.0141(4)
C4_2 0.0765(8) 0.0530(6) 0.0431(5) 0.0093(5) 0.0125(5) -0.0084(4)
C5_2 0.0612(8) 0.0883(9) 0.0637(7) -0.0067(7) 0.0291(6) -0.0083(6)
C6_2 0.0643(8) 0.0865(9) 0.0701(8) -0.0249(7) 0.0277(6) -0.0031(6)
C7_2 0.0698(8) 0.0575(6) 0.0704(7) -0.0239(6) 0.0110(6) -0.0112(5)
C8_2 0.0661(8) 0.0643(6) 0.0596(7) -0.0186(6) -0.0011(6) -0.0173(5)
C9_2 0.0601(7) 0.0622(6) 0.0372(5) 0.0067(5) 0.0115(5) -0.0046(4)
C10_2 0.0559(7) 0.0670(6) 0.0439(5) -0.0018(5) 0.0144(5) 0.0055(5)
O6_3 0.0707(5) 0.0492(4) 0.0457(4) 0.0196(3) 0.0034(3) -0.0007(3)
O7_3 0.0641(5) 0.0490(4) 0.0507(4) 0.0184(3) 0.0002(3) -0.0012(3)
Mg3_3 0.0355(2) 0.03682(17) 0.03752(17) 0.00179(11) 0.00617(13) -0.00205(11)
O1_3 0.0443(4) 0.0514(4) 0.0463(4) -0.0048(3) 0.0097(3) -0.0010(3)
O2_3 0.0481(4) 0.0534(4) 0.0474(4) -0.0033(3) 0.0047(3) -0.0072(3)
O3_3 0.0524(5) 0.0533(4) 0.0493(4) 0.0002(3) 0.0148(3) -0.0081(3)
O4_3 0.0518(5) 0.0609(4) 0.0567(4) -0.0128(3) 0.0154(3) -0.0060(3)
O5_3 0.0491(4) 0.0547(4) 0.0441(3) -0.0074(3) 0.0096(3) -0.0112(3)
C1_3 0.0549(7) 0.0622(7) 0.0789(8) -0.0195(5) 0.0210(6) -0.0083(5)
C2_3 0.0478(7) 0.0717(7) 0.0774(8) -0.0165(6) 0.0045(6) -0.0197(6)
C3_3 0.0702(8) 0.0553(6) 0.0468(6) -0.0023(5) -0.0010(5) -0.0141(4)
C4_3 0.0765(8) 0.0530(6) 0.0431(5) 0.0093(5) 0.0125(5) -0.0084(4)
C5_3 0.0612(8) 0.0883(9) 0.0637(7) -0.0067(7) 0.0291(6) -0.0083(6)
C6_3 0.0643(8) 0.0865(9) 0.0701(8) -0.0249(7) 0.0277(6) -0.0031(6)
C7_3 0.0698(8) 0.0575(6) 0.0704(7) -0.0239(6) 0.0110(6) -0.0112(5)
C8_3 0.0661(8) 0.0643(6) 0.0596(7) -0.0186(6) -0.0011(6) -0.0173(5)
C9_3 0.0601(7) 0.0622(6) 0.0372(5) 0.0067(5) 0.0115(5) -0.0046(4)
C10_3 0.0559(7) 0.0670(6) 0.0439(5) -0.0018(5) 0.0144(5) 0.0055(5)
Mg9_9 0.0355(2) 0.03682(17) 0.03752(17) 0.00179(11) 0.00617(13) -0.00205(11)
O1_9 0.0443(4) 0.0514(4) 0.0463(4) -0.0048(3) 0.0097(3) -0.0010(3)
O2_9 0.0481(4) 0.0534(4) 0.0474(4) -0.0033(3) 0.0047(3) -0.0072(3)
O3_9 0.0524(5) 0.0533(4) 0.0493(4) 0.0002(3) 0.0148(3) -0.0081(3)
O4_9 0.0518(5) 0.0609(4) 0.0567(4) -0.0128(3) 0.0154(3) -0.0060(3)
O5_9 0.0491(4) 0.0547(4) 0.0441(3) -0.0074(3) 0.0096(3) -0.0112(3)
C1_9 0.0549(7) 0.0622(7) 0.0789(8) -0.0195(5) 0.0210(6) -0.0083(5)
C2_9 0.0478(7) 0.0717(7) 0.0774(8) -0.0165(6) 0.0045(6) -0.0197(6)
C3_9 0.0702(8) 0.0553(6) 0.0468(6) -0.0023(5) -0.0010(5) -0.0141(4)
C4_9 0.0765(8) 0.0530(6) 0.0431(5) 0.0093(5) 0.0125(5) -0.0084(4)
C5_9 0.0612(8) 0.0883(9) 0.0637(7) -0.0067(7) 0.0291(6) -0.0083(6)
C6_9 0.0643(8) 0.0865(9) 0.0701(8) -0.0249(7) 0.0277(6) -0.0031(6)
C7_9 0.0698(8) 0.0575(6) 0.0704(7) -0.0239(6) 0.0110(6) -0.0112(5)
C8_9 0.0661(8) 0.0643(6) 0.0596(7) -0.0186(6) -0.0011(6) -0.0173(5)
C9_9 0.0601(7) 0.0622(6) 0.0372(5) 0.0067(5) 0.0115(5) -0.0046(4)
C10_9 0.0559(7) 0.0670(6) 0.0439(5) -0.0018(5) 0.0144(5) 0.0055(5)
O6_4 0.0707(5) 0.0492(4) 0.0457(4) 0.0196(3) 0.0034(3) -0.0007(3)
O7_4 0.0641(5) 0.0490(4) 0.0507(4) 0.0184(3) 0.0002(3) -0.0012(3)
Mg4_4 0.0355(2) 0.03682(17) 0.03752(17) 0.00179(11) 0.00617(13) -0.00205(11)
O1_4 0.0443(4) 0.0514(4) 0.0463(4) -0.0048(3) 0.0097(3) -0.0010(3)
O2_4 0.0481(4) 0.0534(4) 0.0474(4) -0.0033(3) 0.0047(3) -0.0072(3)
O3_4 0.0524(5) 0.0533(4) 0.0493(4) 0.0002(3) 0.0148(3) -0.0081(3)
O4_4 0.0518(5) 0.0609(4) 0.0567(4) -0.0128(3) 0.0154(3) -0.0060(3)
O5_4 0.0491(4) 0.0547(4) 0.0441(3) -0.0074(3) 0.0096(3) -0.0112(3)
C1_4 0.0549(7) 0.0622(7) 0.0789(8) -0.0195(5) 0.0210(6) -0.0083(5)
C2_4 0.0478(7) 0.0717(7) 0.0774(8) -0.0165(6) 0.0045(6) -0.0197(6)
C3_4 0.0702(8) 0.0553(6) 0.0468(6) -0.0023(5) -0.0010(5) -0.0141(4)
C4_4 0.0765(8) 0.0530(6) 0.0431(5) 0.0093(5) 0.0125(5) -0.0084(4)
C5_4 0.0612(8) 0.0883(9) 0.0637(7) -0.0067(7) 0.0291(6) -0.0083(6)
C6_4 0.0643(8) 0.0865(9) 0.0701(8) -0.0249(7) 0.0277(6) -0.0031(6)
C7_4 0.0698(8) 0.0575(6) 0.0704(7) -0.0239(6) 0.0110(6) -0.0112(5)
C8_4 0.0661(8) 0.0643(6) 0.0596(7) -0.0186(6) -0.0011(6) -0.0173(5)
C9_4 0.0601(7) 0.0622(6) 0.0372(5) 0.0067(5) 0.0115(5) -0.0046(4)
C10_4 0.0559(7) 0.0670(6) 0.0439(5) -0.0018(5) 0.0144(5) 0.0055(5)
O6_5 0.0707(5) 0.0492(4) 0.0457(4) 0.0196(3) 0.0034(3) -0.0007(3)
O7_5 0.0641(5) 0.0490(4) 0.0507(4) 0.0184(3) 0.0002(3) -0.0012(3)
Mg5_5 0.0355(2) 0.03682(17) 0.03752(17) 0.00179(11) 0.00617(13) -0.00205(11)
O1_5 0.0443(4) 0.0514(4) 0.0463(4) -0.0048(3) 0.0097(3) -0.0010(3)
O2_5 0.0481(4) 0.0534(4) 0.0474(4) -0.0033(3) 0.0047(3) -0.0072(3)
O3_5 0.0524(5) 0.0533(4) 0.0493(4) 0.0002(3) 0.0148(3) -0.0081(3)
O4_5 0.0518(5) 0.0609(4) 0.0567(4) -0.0128(3) 0.0154(3) -0.0060(3)
O5_5 0.0491(4) 0.0547(4) 0.0441(3) -0.0074(3) 0.0096(3) -0.0112(3)
C1_5 0.0549(7) 0.0622(7) 0.0789(8) -0.0195(5) 0.0210(6) -0.0083(5)
C2_5 0.0478(7) 0.0717(7) 0.0774(8) -0.0165(6) 0.0045(6) -0.0197(6)
C3_5 0.0702(8) 0.0553(6) 0.0468(6) -0.0023(5) -0.0010(5) -0.0141(4)
C4_5 0.0765(8) 0.0530(6) 0.0431(5) 0.0093(5) 0.0125(5) -0.0084(4)
C5_5 0.0612(8) 0.0883(9) 0.0637(7) -0.0067(7) 0.0291(6) -0.0083(6)
C6_5 0.0643(8) 0.0865(9) 0.0701(8) -0.0249(7) 0.0277(6) -0.0031(6)
C7_5 0.0698(8) 0.0575(6) 0.0704(7) -0.0239(6) 0.0110(6) -0.0112(5)
C8_5 0.0661(8) 0.0643(6) 0.0596(7) -0.0186(6) -0.0011(6) -0.0173(5)
C9_5 0.0601(7) 0.0622(6) 0.0372(5) 0.0067(5) 0.0115(5) -0.0046(4)
C10_5 0.0559(7) 0.0670(6) 0.0439(5) -0.0018(5) 0.0144(5) 0.0055(5)
O6_6 0.0707(5) 0.0492(4) 0.0457(4) 0.0196(3) 0.0034(3) -0.0007(3)
O7_6 0.0641(5) 0.0490(4) 0.0507(4) 0.0184(3) 0.0002(3) -0.0012(3)
Mg6_6 0.0355(2) 0.03682(17) 0.03752(17) 0.00179(11) 0.00617(13) -0.00205(11)
O1_6 0.0443(4) 0.0514(4) 0.0463(4) -0.0048(3) 0.0097(3) -0.0010(3)
O2_6 0.0481(4) 0.0534(4) 0.0474(4) -0.0033(3) 0.0047(3) -0.0072(3)
O3_6 0.0524(5) 0.0533(4) 0.0493(4) 0.0002(3) 0.0148(3) -0.0081(3)
O4_6 0.0518(5) 0.0609(4) 0.0567(4) -0.0128(3) 0.0154(3) -0.0060(3)
O5_6 0.0491(4) 0.0547(4) 0.0441(3) -0.0074(3) 0.0096(3) -0.0112(3)
C1_6 0.0549(7) 0.0622(7) 0.0789(8) -0.0195(5) 0.0210(6) -0.0083(5)
C2_6 0.0478(7) 0.0717(7) 0.0774(8) -0.0165(6) 0.0045(6) -0.0197(6)
C3_6 0.0702(8) 0.0553(6) 0.0468(6) -0.0023(5) -0.0010(5) -0.0141(4)
C4_6 0.0765(8) 0.0530(6) 0.0431(5) 0.0093(5) 0.0125(5) -0.0084(4)
C5_6 0.0612(8) 0.0883(9) 0.0637(7) -0.0067(7) 0.0291(6) -0.0083(6)
C6_6 0.0643(8) 0.0865(9) 0.0701(8) -0.0249(7) 0.0277(6) -0.0031(6)
C7_6 0.0698(8) 0.0575(6) 0.0704(7) -0.0239(6) 0.0110(6) -0.0112(5)
C8_6 0.0661(8) 0.0643(6) 0.0596(7) -0.0186(6) -0.0011(6) -0.0173(5)
C9_6 0.0601(7) 0.0622(6) 0.0372(5) 0.0067(5) 0.0115(5) -0.0046(4)
C10_6 0.0559(7) 0.0670(6) 0.0439(5) -0.0018(5) 0.0144(5) 0.0055(5)
O6_7 0.0707(5) 0.0492(4) 0.0457(4) 0.0196(3) 0.0034(3) -0.0007(3)
O7_7 0.0641(5) 0.0490(4) 0.0507(4) 0.0184(3) 0.0002(3) -0.0012(3)
Mg7_7 0.0355(2) 0.03682(17) 0.03752(17) 0.00179(11) 0.00617(13) -0.00205(11)
O1_7 0.0443(4) 0.0514(4) 0.0463(4) -0.0048(3) 0.0097(3) -0.0010(3)
O2_7 0.0481(4) 0.0534(4) 0.0474(4) -0.0033(3) 0.0047(3) -0.0072(3)
O3_7 0.0524(5) 0.0533(4) 0.0493(4) 0.0002(3) 0.0148(3) -0.0081(3)
O4_7 0.0518(5) 0.0609(4) 0.0567(4) -0.0128(3) 0.0154(3) -0.0060(3)
O5_7 0.0491(4) 0.0547(4) 0.0441(3) -0.0074(3) 0.0096(3) -0.0112(3)
C1_7 0.0549(7) 0.0622(7) 0.0789(8) -0.0195(5) 0.0210(6) -0.0083(5)
C2_7 0.0478(7) 0.0717(7) 0.0774(8) -0.0165(6) 0.0045(6) -0.0197(6)
C3_7 0.0702(8) 0.0553(6) 0.0468(6) -0.0023(5) -0.0010(5) -0.0141(4)
C4_7 0.0765(8) 0.0530(6) 0.0431(5) 0.0093(5) 0.0125(5) -0.0084(4)
C5_7 0.0612(8) 0.0883(9) 0.0637(7) -0.0067(7) 0.0291(6) -0.0083(6)
C6_7 0.0643(8) 0.0865(9) 0.0701(8) -0.0249(7) 0.0277(6) -0.0031(6)
C7_7 0.0698(8) 0.0575(6) 0.0704(7) -0.0239(6) 0.0110(6) -0.0112(5)
C8_7 0.0661(8) 0.0643(6) 0.0596(7) -0.0186(6) -0.0011(6) -0.0173(5)
C9_7 0.0601(7) 0.0622(6) 0.0372(5) 0.0067(5) 0.0115(5) -0.0046(4)
C10_7 0.0559(7) 0.0670(6) 0.0439(5) -0.0018(5) 0.0144(5) 0.0055(5)
Mg10_10 0.0355(2) 0.03682(17) 0.03752(17) 0.00179(11) 0.00617(13) -0.00205(11)
O1_10 0.0443(4) 0.0514(4) 0.0463(4) -0.0048(3) 0.0097(3) -0.0010(3)
O2_10 0.0481(4) 0.0534(4) 0.0474(4) -0.0033(3) 0.0047(3) -0.0072(3)
O3_10 0.0524(5) 0.0533(4) 0.0493(4) 0.0002(3) 0.0148(3) -0.0081(3)
O4_10 0.0518(5) 0.0609(4) 0.0567(4) -0.0128(3) 0.0154(3) -0.0060(3)
O5_10 0.0491(4) 0.0547(4) 0.0441(3) -0.0074(3) 0.0096(3) -0.0112(3)
C1_10 0.0549(7) 0.0622(7) 0.0789(8) -0.0195(5) 0.0210(6) -0.0083(5)
C2_10 0.0478(7) 0.0717(7) 0.0774(8) -0.0165(6) 0.0045(6) -0.0197(6)
C3_10 0.0702(8) 0.0553(6) 0.0468(6) -0.0023(5) -0.0010(5) -0.0141(4)
C4_10 0.0765(8) 0.0530(6) 0.0431(5) 0.0093(5) 0.0125(5) -0.0084(4)
C5_10 0.0612(8) 0.0883(9) 0.0637(7) -0.0067(7) 0.0291(6) -0.0083(6)
C6_10 0.0643(8) 0.0865(9) 0.0701(8) -0.0249(7) 0.0277(6) -0.0031(6)
C7_10 0.0698(8) 0.0575(6) 0.0704(7) -0.0239(6) 0.0110(6) -0.0112(5)
C8_10 0.0661(8) 0.0643(6) 0.0596(7) -0.0186(6) -0.0011(6) -0.0173(5)
C9_10 0.0601(7) 0.0622(6) 0.0372(5) 0.0067(5) 0.0115(5) -0.0046(4)
C10_10 0.0559(7) 0.0670(6) 0.0439(5) -0.0018(5) 0.0144(5) 0.0055(5)
O6_8 0.0707(5) 0.0492(4) 0.0457(4) 0.0196(3) 0.0034(3) -0.0007(3)
O7_8 0.0641(5) 0.0490(4) 0.0507(4) 0.0184(3) 0.0002(3) -0.0012(3)
Mg8_8 0.0355(2) 0.03682(17) 0.03752(17) 0.00179(11) 0.00617(13) -0.00205(11)
O1_8 0.0443(4) 0.0514(4) 0.0463(4) -0.0048(3) 0.0097(3) -0.0010(3)
O2_8 0.0481(4) 0.0534(4) 0.0474(4) -0.0033(3) 0.0047(3) -0.0072(3)
O3_8 0.0524(5) 0.0533(4) 0.0493(4) 0.0002(3) 0.0148(3) -0.0081(3)
O4_8 0.0518(5) 0.0609(4) 0.0567(4) -0.0128(3) 0.0154(3) -0.0060(3)
O5_8 0.0491(4) 0.0547(4) 0.0441(3) -0.0074(3) 0.0096(3) -0.0112(3)
C1_8 0.0549(7) 0.0622(7) 0.0789(8) -0.0195(5) 0.0210(6) -0.0083(5)
C2_8 0.0478(7) 0.0717(7) 0.0774(8) -0.0165(6) 0.0045(6) -0.0197(6)
C3_8 0.0702(8) 0.0553(6) 0.0468(6) -0.0023(5) -0.0010(5) -0.0141(4)
C4_8 0.0765(8) 0.0530(6) 0.0431(5) 0.0093(5) 0.0125(5) -0.0084(4)
C5_8 0.0612(8) 0.0883(9) 0.0637(7) -0.0067(7) 0.0291(6) -0.0083(6)
C6_8 0.0643(8) 0.0865(9) 0.0701(8) -0.0249(7) 0.0277(6) -0.0031(6)
C7_8 0.0698(8) 0.0575(6) 0.0704(7) -0.0239(6) 0.0110(6) -0.0112(5)
C8_8 0.0661(8) 0.0643(6) 0.0596(7) -0.0186(6) -0.0011(6) -0.0173(5)
C9_8 0.0601(7) 0.0622(6) 0.0372(5) 0.0067(5) 0.0115(5) -0.0046(4)
C10_8 0.0559(7) 0.0670(6) 0.0439(5) -0.0018(5) 0.0144(5) 0.0055(5)
N1_11 0.0584(6) 0.0393(4) 0.0501(5) 0.0020(4) 0.0126(4) -0.0026(3)
O8_11 0.1374(10) 0.0680(6) 0.1145(8) -0.0214(6) 0.0433(7) 0.0235(5)
O9_11 0.0886(7) 0.0931(7) 0.0671(5) -0.0229(5) -0.0065(5) -0.0106(5)
O10_11 0.0803(7) 0.0888(6) 0.0746(5) 0.0154(5) -0.0122(5) 0.0086(5)
N2_12 0.0558(5) 0.0414(4) 0.0450(4) 0.0026(4) 0.0099(4) -0.0028(3)
O8_12 0.1026(8) 0.0651(5) 0.0790(6) -0.0249(5) 0.0100(5) 0.0167(4)
O9_12 0.0949(7) 0.0740(6) 0.0711(5) -0.0295(5) -0.0061(5) 0.0055(4)
O10_12 0.0806(7) 0.0947(7) 0.0839(6) 0.0230(5) -0.0149(5) 0.0079(5)
N3_13 0.0584(6) 0.0393(4) 0.0501(5) 0.0020(4) 0.0126(4) -0.0026(3)
O8_13 0.1374(10) 0.0680(6) 0.1145(8) -0.0214(6) 0.0433(7) 0.0235(5)
O9_13 0.0886(7) 0.0931(7) 0.0671(5) -0.0229(5) -0.0065(5) -0.0106(5)
O10_13 0.0803(7) 0.0888(6) 0.0746(5) 0.0154(5) -0.0122(5) 0.0086(5)
N4_14 0.0584(6) 0.0393(4) 0.0501(5) 0.0020(4) 0.0126(4) -0.0026(3)
O8_14 0.1374(10) 0.0680(6) 0.1145(8) -0.0214(6) 0.0433(7) 0.0235(5)
O9_14 0.0886(7) 0.0931(7) 0.0671(5) -0.0229(5) -0.0065(5) -0.0106(5)
O10_14 0.0803(7) 0.0888(6) 0.0746(5) 0.0154(5) -0.0122(5) 0.0086(5)
N5_15 0.0558(5) 0.0414(4) 0.0450(4) 0.0026(4) 0.0099(4) -0.0028(3)
O8_15 0.1026(8) 0.0651(5) 0.0790(6) -0.0249(5) 0.0100(5) 0.0167(4)
O9_15 0.0949(7) 0.0740(6) 0.0711(5) -0.0295(5) -0.0061(5) 0.0055(4)
O10_15 0.0806(7) 0.0947(7) 0.0839(6) 0.0230(5) -0.0149(5) 0.0079(5)
N6_16 0.0584(6) 0.0393(4) 0.0501(5) 0.0020(4) 0.0126(4) -0.0026(3)
O8_16 0.1374(10) 0.0680(6) 0.1145(8) -0.0214(6) 0.0433(7) 0.0235(5)
O9_16 0.0886(7) 0.0931(7) 0.0671(5) -0.0229(5) -0.0065(5) -0.0106(5)
O10_16 0.0803(7) 0.0888(6) 0.0746(5) 0.0154(5) -0.0122(5) 0.0086(5)
N7_17 0.0558(5) 0.0414(4) 0.0450(4) 0.0026(4) 0.0099(4) -0.0028(3)
O8_17 0.1026(8) 0.0651(5) 0.0790(6) -0.0249(5) 0.0100(5) 0.0167(4)
O9_17 0.0949(7) 0.0740(6) 0.0711(5) -0.0295(5) -0.0061(5) 0.0055(4)
O10_17 0.0806(7) 0.0947(7) 0.0839(6) 0.0230(5) -0.0149(5) 0.0079(5)
N8_18 0.0558(5) 0.0414(4) 0.0450(4) 0.0026(4) 0.0099(4) -0.0028(3)
O8_18 0.1026(8) 0.0651(5) 0.0790(6) -0.0249(5) 0.0100(5) 0.0167(4)
O9_18 0.0949(7) 0.0740(6) 0.0711(5) -0.0295(5) -0.0061(5) 0.0055(4)
O10_18 0.0806(7) 0.0947(7) 0.0839(6) 0.0230(5) -0.0149(5) 0.0079(5)
N9_19 0.0558(5) 0.0414(4) 0.0450(4) 0.0026(4) 0.0099(4) -0.0028(3)
O8_19 0.1026(8) 0.0651(5) 0.0790(6) -0.0249(5) 0.0100(5) 0.0167(4)
O9_19 0.0949(7) 0.0740(6) 0.0711(5) -0.0295(5) -0.0061(5) 0.0055(4)
O10_19 0.0806(7) 0.0947(7) 0.0839(6) 0.0230(5) -0.0149(5) 0.0079(5)
N10_20 0.0584(6) 0.0393(4) 0.0501(5) 0.0020(4) 0.0126(4) -0.0026(3)
O8_20 0.1374(10) 0.0680(6) 0.1145(8) -0.0214(6) 0.0433(7) 0.0235(5)
O9_20 0.0886(7) 0.0931(7) 0.0671(5) -0.0229(5) -0.0065(5) -0.0106(5)
O10_20 0.0803(7) 0.0888(6) 0.0746(5) 0.0154(5) -0.0122(5) 0.0086(5)
N11_21 0.0558(5) 0.0414(4) 0.0450(4) 0.0026(4) 0.0099(4) -0.0028(3)
O8_21 0.1026(8) 0.0651(5) 0.0790(6) -0.0249(5) 0.0100(5) 0.0167(4)
O9_21 0.0949(7) 0.0740(6) 0.0711(5) -0.0295(5) -0.0061(5) 0.0055(4)
O10_21 0.0806(7) 0.0947(7) 0.0839(6) 0.0230(5) -0.0149(5) 0.0079(5)
N12_22 0.0558(5) 0.0414(4) 0.0450(4) 0.0026(4) 0.0099(4) -0.0028(3)
O8_22 0.1026(8) 0.0651(5) 0.0790(6) -0.0249(5) 0.0100(5) 0.0167(4)
O9_22 0.0949(7) 0.0740(6) 0.0711(5) -0.0295(5) -0.0061(5) 0.0055(4)
O10_22 0.0806(7) 0.0947(7) 0.0839(6) 0.0230(5) -0.0149(5) 0.0079(5)
N13_23 0.0584(6) 0.0393(4) 0.0501(5) 0.0020(4) 0.0126(4) -0.0026(3)
O8_23 0.1374(10) 0.0680(6) 0.1145(8) -0.0214(6) 0.0433(7) 0.0235(5)
O9_23 0.0886(7) 0.0931(7) 0.0671(5) -0.0229(5) -0.0065(5) -0.0106(5)
O10_23 0.0803(7) 0.0888(6) 0.0746(5) 0.0154(5) -0.0122(5) 0.0086(5)
N14_24 0.0558(5) 0.0414(4) 0.0450(4) 0.0026(4) 0.0099(4) -0.0028(3)
O8_24 0.1026(8) 0.0651(5) 0.0790(6) -0.0249(5) 0.0100(5) 0.0167(4)
O9_24 0.0949(7) 0.0740(6) 0.0711(5) -0.0295(5) -0.0061(5) 0.0055(4)
O10_24 0.0806(7) 0.0947(7) 0.0839(6) 0.0230(5) -0.0149(5) 0.0079(5)
N15_25 0.0584(6) 0.0393(4) 0.0501(5) 0.0020(4) 0.0126(4) -0.0026(3)
O8_25 0.1374(10) 0.0680(6) 0.1145(8) -0.0214(6) 0.0433(7) 0.0235(5)
O9_25 0.0886(7) 0.0931(7) 0.0671(5) -0.0229(5) -0.0065(5) -0.0106(5)
O10_25 0.0803(7) 0.0888(6) 0.0746(5) 0.0154(5) -0.0122(5) 0.0086(5)
N16_26 0.0584(6) 0.0393(4) 0.0501(5) 0.0020(4) 0.0126(4) -0.0026(3)
O8_26 0.1374(10) 0.0680(6) 0.1145(8) -0.0214(6) 0.0433(7) 0.0235(5)
O9_26 0.0886(7) 0.0931(7) 0.0671(5) -0.0229(5) -0.0065(5) -0.0106(5)
O10_26 0.0803(7) 0.0888(6) 0.0746(5) 0.0154(5) -0.0122(5) 0.0086(5)

loop_
_atom_type_symbol
_atom_type_description
_atom_type_scat_dispersion_real
_atom_type_scat_dispersion_imag
_atom_type_scat_source
C C 0.0181 0.0091 'International Tables Vol C Tables 4.2.6.8 and 6.1.1.4'
H H 0.0000 0.0000 'International Tables Vol C Tables 4.2.6.8 and 6.1.1.4'
N N 0.0311 0.0180 'International Tables Vol C Tables 4.2.6.8 and 6.1.1.4'
O O 0.0492 0.0322 'International Tables Vol C Tables 4.2.6.8 and 6.1.1.4'
Mg Mg 0.1719 0.1771 'International Tables Vol C Tables 4.2.6.8 and 6.1.1.4'

loop_
_geom_angle_atom_site_label_1
_geom_angle_atom_site_label_2
_geom_angle_atom_site_label_3
_geom_angle
Mg1_1 O6_1 H1W_1 114(4)
Mg1_1 O6_1 H2W_1 136(4)
H1W_1 O6_1 H2W_1 109(2)
Mg1_1 O7_1 H3W_1 126(4)
Mg1_1 O7_1 H4W_1 119(4)
H3W_1 O7_1 H4W_1 110(2)
O7_1 Mg1_1 O6_1 178.0(2)
O7_1 Mg1_1 O5_1 89.24(17)
O6_1 Mg1_1 O5_1 89.29(18)
O7_1 Mg1_1 O2_1 85.62(18)
O6_1 Mg1_1 O2_1 96.37(18)
O5_1 Mg1_1 O2_1 144.12(16)
O7_1 Mg1_1 O3_1 94.12(18)
O6_1 Mg1_1 O3_1 86.25(17)
O5_1 Mg1_1 O3_1 143.35(16)
O2_1 Mg1_1 O3_1 72.51(15)
O7_1 Mg1_1 O4_1 86.95(19)
O6_1 Mg1_1 O4_1 91.3(2)
O5_1 Mg1_1 O4_1 71.09(14)
O2_1 Mg1_1 O4_1 143.69(16)
O3_1 Mg1_1 O4_1 72.66(14)
O7_1 Mg1_1 O1_1 90.69(18)
O6_1 Mg1_1 O1_1 90.15(18)
O5_1 Mg1_1 O1_1 71.84(14)
O2_1 Mg1_1 O1_1 72.74(14)
O3_1 Mg1_1 O1_1 144.41(16)
O4_1 Mg1_1 O1_1 142.88(15)
C1_1 O1_1 C10_1 114.7(4)
C1_1 O1_1 Mg1_1 114.3(3)
C10_1 O1_1 Mg1_1 112.9(3)
C2_1 O2_1 C3_1 114.8(4)
C2_1 O2_1 Mg1_1 116.2(3)
C3_1 O2_1 Mg1_1 116.3(3)
C5_1 O3_1 C4_1 113.8(4)
C5_1 O3_1 Mg1_1 115.3(3)
C4_1 O3_1 Mg1_1 114.6(3)
C7_1 O4_1 C6_1 114.0(4)
C7_1 O4_1 Mg1_1 113.5(3)
C6_1 O4_1 Mg1_1 114.6(3)
C8_1 O5_1 C9_1 116.4(4)
C8_1 O5_1 Mg1_1 122.5(3)
C9_1 O5_1 Mg1_1 120.9(3)
O1_1 C1_1 C2_1 106.8(5)
O1_1 C1_1 H11_1 110.4
C2_1 C1_1 H11_1 110.4
O1_1 C1_1 H12_1 110.4
C2_1 C1_1 H12_1 110.4
H11_1 C1_1 H12_1 108.6
O2_1 C2_1 C1_1 107.0(4)
O2_1 C2_1 H21_1 110.3
C1_1 C2_1 H21_1 110.3
O2_1 C2_1 H22_1 110.3
C1_1 C2_1 H22_1 110.3
H21_1 C2_1 H22_1 108.6
O2_1 C3_1 C4_1 104.1(4)
O2_1 C3_1 H31_1 110.9
C4_1 C3_1 H31_1 110.9
O2_1 C3_1 H32_1 110.9
C4_1 C3_1 H32_1 110.9
H31_1 C3_1 H32_1 109.0
O3_1 C4_1 C3_1 106.3(4)
O3_1 C4_1 H41_1 110.5
C3_1 C4_1 H41_1 110.5
O3_1 C4_1 H42_1 110.5
C3_1 C4_1 H42_1 110.5
H41_1 C4_1 H42_1 108.7
O3_1 C5_1 C6_1 105.4(5)
O3_1 C5_1 H51_1 110.7
C6_1 C5_1 H51_1 110.7
O3_1 C5_1 H52_1 110.7
C6_1 C5_1 H52_1 110.7
H51_1 C5_1 H52_1 108.8
O4_1 C6_1 C5_1 107.0(5)
O4_1 C6_1 H61_1 110.3
C5_1 C6_1 H61_1 110.3
O4_1 C6_1 H62_1 110.3
C5_1 C6_1 H62_1 110.3
H61_1 C6_1 H62_1 108.6
O4_1 C7_1 C8_1 106.6(5)
O4_1 C7_1 H71_1 110.4
C8_1 C7_1 H71_1 110.4
O4_1 C7_1 H72_1 110.4
C8_1 C7_1 H72_1 110.4
H71_1 C7_1 H72_1 108.6
O5_1 C8_1 C7_1 107.1(4)
O5_1 C8_1 H81_1 110.3
C7_1 C8_1 H81_1 110.3
O5_1 C8_1 H82_1 110.3
C7_1 C8_1 H82_1 110.3
H81_1 C8_1 H82_1 108.6
O5_1 C9_1 C10_1 106.3(4)
O5_1 C9_1 H91_1 110.5
C10_1 C9_1 H91_1 110.5
O5_1 C9_1 H92_1 110.5
C10_1 C9_1 H92_1 110.5
H91_1 C9_1 H92_1 108.7
O1_1 C10_1 C9_1 106.5(4)
O1_1 C10_1 H101_1 110.4
C9_1 C10_1 H101_1 110.4
O1_1 C10_1 H102_1 110.4
C9_1 C10_1 H102_1 110.4
H101_1 C10_1 H102_1 108.6
Mg2_2 O6_2 H1W_2 126(4)
Mg2_2 O6_2 H2W_2 127(4)
H1W_2 O6_2 H2W_2 106(2)
Mg2_2 O7_2 H3W_2 131(4)
Mg2_2 O7_2 H4W_2 115(4)
H3W_2 O7_2 H4W_2 112(2)
O6_2 Mg2_2 O7_2 179.0(2)
O6_2 Mg2_2 O5_2 89.37(18)
O7_2 Mg2_2 O5_2 90.45(17)
O6_2 Mg2_2 O2_2 94.80(18)
O7_2 Mg2_2 O2_2 84.79(19)
O5_2 Mg2_2 O2_2 143.31(17)
O6_2 Mg2_2 O3_2 86.04(18)
O7_2 Mg2_2 O3_2 94.65(18)
O5_2 Mg2_2 O3_2 144.28(16)
O2_2 Mg2_2 O3_2 72.41(15)
O6_2 Mg2_2 O4_2 91.1(2)
O7_2 Mg2_2 O4_2 89.74(19)
O5_2 Mg2_2 O4_2 71.56(15)
O2_2 Mg2_2 O4_2 144.50(16)
O3_2 Mg2_2 O4_2 73.14(14)
O6_2 Mg2_2 O1_2 88.07(18)
O7_2 Mg2_2 O1_2 90.99(19)
O5_2 Mg2_2 O1_2 71.27(14)
O2_2 Mg2_2 O1_2 72.46(15)
O3_2 Mg2_2 O1_2 143.71(15)
O4_2 Mg2_2 O1_2 142.83(16)
C1_2 O1_2 C10_2 112.3(4)
C1_2 O1_2 Mg2_2 112.4(3)
C10_2 O1_2 Mg2_2 111.9(3)
C3_2 O2_2 C2_2 115.3(4)
C3_2 O2_2 Mg2_2 115.9(3)
C2_2 O2_2 Mg2_2 117.3(3)
C4_2 O3_2 C5_2 115.7(4)
C4_2 O3_2 Mg2_2 116.3(3)
C5_2 O3_2 Mg2_2 113.9(3)
C7_2 O4_2 C6_2 115.2(4)
C7_2 O4_2 Mg2_2 112.1(3)
C6_2 O4_2 Mg2_2 114.1(3)
C8_2 O5_2 C9_2 116.5(4)
C8_2 O5_2 Mg2_2 121.7(3)
C9_2 O5_2 Mg2_2 121.8(3)
O1_2 C1_2 C2_2 105.8(5)
O1_2 C1_2 H11_2 110.6
C2_2 C1_2 H11_2 110.6
O1_2 C1_2 H12_2 110.6
C2_2 C1_2 H12_2 110.6
H11_2 C1_2 H12_2 108.7
O2_2 C2_2 C1_2 104.6(4)
O2_2 C2_2 H21_2 110.8
C1_2 C2_2 H21_2 110.8
O2_2 C2_2 H22_2 110.8
C1_2 C2_2 H22_2 110.8
H21_2 C2_2 H22_2 108.9
O2_2 C3_2 C4_2 107.3(4)
O2_2 C3_2 H31_2 110.3
C4_2 C3_2 H31_2 110.3
O2_2 C3_2 H32_2 110.3
C4_2 C3_2 H32_2 110.3
H31_2 C3_2 H32_2 108.5
O3_2 C4_2 C3_2 105.5(4)
O3_2 C4_2 H41_2 110.6
C3_2 C4_2 H41_2 110.6
O3_2 C4_2 H42_2 110.6
C3_2 C4_2 H42_2 110.6
H41_2 C4_2 H42_2 108.8
O3_2 C5_2 C6_2 107.0(5)
O3_2 C5_2 H51_2 110.3
C6_2 C5_2 H51_2 110.3
O3_2 C5_2 H52_2 110.3
C6_2 C5_2 H52_2 110.3
H51_2 C5_2 H52_2 108.6
O4_2 C6_2 C5_2 105.6(5)
O4_2 C6_2 H61_2 110.6
C5_2 C6_2 H61_2 110.6
O4_2 C6_2 H62_2 110.6
C5_2 C6_2 H62_2 110.6
H61_2 C6_2 H62_2 108.8
O4_2 C7_2 C8_2 108.5(5)
O4_2 C7_2 H71_2 110.0
C8_2 C7_2 H71_2 110.0
O4_2 C7_2 H72_2 110.0
C8_2 C7_2 H72_2 110.0
H71_2 C7_2 H72_2 108.4
O5_2 C8_2 C7_2 107.2(4)
O5_2 C8_2 H81_2 110.3
C7_2 C8_2 H81_2 110.3
O5_2 C8_2 H82_2 110.3
C7_2 C8_2 H82_2 110.3
H81_2 C8_2 H82_2 108.5
O5_2 C9_2 C10_2 106.4(4)
O5_2 C9_2 H91_2 110.4
C10_2 C9_2 H91_2 110.4
O5_2 C9_2 H92_2 110.4
C10_2 C9_2 H92_2 110.4
H91_2 C9_2 H92_2 108.6
O1_2 C10_2 C9_2 105.0(4)
O1_2 C10_2 H101_2 110.8
C9_2 C10_2 H101_2 110.8
O1_2 C10_2 H102_2 110.7
C9_2 C10_2 H102_2 110.7
H101_2 C10_2 H102_2 108.8
Mg3_3 O6_3 Mg9_9 4.71(12)
Mg3_3 O6_3 H1W_3 132(3)
Mg9_9 O6_3 H1W_3 127(3)
Mg3_3 O6_3 H2W_3 118(4)
Mg9_9 O6_3 H2W_3 123(4)
H1W_3 O6_3 H2W_3 110(2)
Mg9_9 O7_3 Mg3_3 5.09(13)
Mg9_9 O7_3 H3W_3 130(4)
Mg3_3 O7_3 H3W_3 125(4)
Mg9_9 O7_3 H4W_3 121(4)
Mg3_3 O7_3 H4W_3 126(4)
H3W_3 O7_3 H4W_3 106(2)
O6_3 Mg3_3 O7_3 177.8(3)
O6_3 Mg3_3 O5_3 89.5(2)
O7_3 Mg3_3 O5_3 88.38(19)
O6_3 Mg3_3 O2_3 97.7(2)
O7_3 Mg3_3 O2_3 84.2(2)
O5_3 Mg3_3 O2_3 143.4(2)
O6_3 Mg3_3 O3_3 87.5(2)
O7_3 Mg3_3 O3_3 94.1(2)
O5_3 Mg3_3 O3_3 143.9(2)
O2_3 Mg3_3 O3_3 72.49(18)
O6_3 Mg3_3 O1_3 89.4(2)
O7_3 Mg3_3 O1_3 90.2(2)
O5_3 Mg3_3 O1_3 71.57(18)
O2_3 Mg3_3 O1_3 72.70(18)
O3_3 Mg3_3 O1_3 144.3(2)
O6_3 Mg3_3 O4_3 91.4(2)
O7_3 Mg3_3 O4_3 87.6(2)
O5_3 Mg3_3 O4_3 70.89(18)
O2_3 Mg3_3 O4_3 144.0(2)
O3_3 Mg3_3 O4_3 73.22(18)
O1_3 Mg3_3 O4_3 142.45(19)
C1_3 O1_3 C10_3 113.8(5)
C1_3 O1_3 Mg3_3 114.2(4)
C10_3 O1_3 Mg3_3 113.6(4)
C2_3 O2_3 C3_3 113.8(4)
C2_3 O2_3 Mg3_3 116.6(4)
C3_3 O2_3 Mg3_3 116.9(4)
C5_3 O3_3 C4_3 114.5(5)
C5_3 O3_3 Mg3_3 114.5(4)
C4_3 O3_3 Mg3_3 115.7(4)
C7_3 O4_3 C6_3 115.1(5)
C7_3 O4_3 Mg3_3 113.0(4)
C6_3 O4_3 Mg3_3 113.4(4)
C9_3 O5_3 C8_3 115.9(5)
C9_3 O5_3 Mg3_3 120.9(4)
C8_3 O5_3 Mg3_3 122.2(4)
O1_3 C1_3 C2_3 105.7(5)
O1_3 C1_3 H11_3 110.6
C2_3 C1_3 H11_3 110.6
O1_3 C1_3 H12_3 110.6
C2_3 C1_3 H12_3 110.6
H11_3 C1_3 H12_3 108.7
H6A_9 C1_3 H6B_9 86.6
O2_3 C2_3 C1_3 105.4(5)
O2_3 C2_3 H21_3 110.7
C1_3 C2_3 H21_3 110.7
O2_3 C2_3 H22_3 110.7
C1_3 C2_3 H22_3 110.7
H21_3 C2_3 H22_3 108.8
O2_3 C3_3 C4_3 105.5(5)
O2_3 C3_3 H31_3 110.6
C4_3 C3_3 H31_3 110.6
O2_3 C3_3 H32_3 110.6
C4_3 C3_3 H32_3 110.6
H31_3 C3_3 H32_3 108.8
H8A_9 C3_3 H8B_9 101.3
O3_3 C4_3 C3_3 107.2(5)
O3_3 C4_3 H41_3 110.3
C3_3 C4_3 H41_3 110.3
O3_3 C4_3 H42_3 110.3
C3_3 C4_3 H42_3 110.3
H41_3 C4_3 H42_3 108.5
H9A_9 C4_3 H9B_9 106.7
O3_3 C5_3 C6_3 106.9(5)
O3_3 C5_3 H51_3 110.3
C6_3 C5_3 H51_3 110.3
O3_3 C5_3 H52_3 110.3
C6_3 C5_3 H52_3 110.3
H51_3 C5_3 H52_3 108.6
O4_3 C6_3 C5_3 107.2(6)
O4_3 C6_3 H61_3 110.3
C5_3 C6_3 H61_3 110.3
O4_3 C6_3 H62_3 110.3
C5_3 C6_3 H62_3 110.3
H61_3 C6_3 H62_3 108.5
H1A_9 C6_3 H1B_9 88.4
O4_3 C7_3 C8_3 106.7(5)
O4_3 C7_3 H71_3 110.4
C8_3 C7_3 H71_3 110.4
O4_3 C7_3 H72_3 110.4
C8_3 C7_3 H72_3 110.4
H71_3 C7_3 H72_3 108.6
O5_3 C8_3 C7_3 108.4(5)
O5_3 C8_3 H81_3 110.0
C7_3 C8_3 H81_3 110.0
O5_3 C8_3 H82_3 110.0
C7_3 C8_3 H82_3 110.0
H81_3 C8_3 H82_3 108.4
H3A_9 C8_3 H3B_9 75.5
O5_3 C9_3 C10_3 106.0(5)
O5_3 C9_3 H91_3 110.5
C10_3 C9_3 H91_3 110.5
O5_3 C9_3 H92_3 110.5
C10_3 C9_3 H92_3 110.5
H91_3 C9_3 H92_3 108.7
H4A_9 C9_3 H4B_9 86.4
O1_3 C10_3 C9_3 105.6(5)
O1_3 C10_3 H101_3 110.6
C9_3 C10_3 H101_3 110.6
O1_3 C10_3 H102_3 110.6
C9_3 C10_3 H102_3 110.6
H101_3 C10_3 H102_3 108.7
O7_3 Mg9_9 O5_9 85.4(2)
O7_3 Mg9_9 O6_3 172.3(3)
O5_9 Mg9_9 O6_3 87.1(2)
O7_3 Mg9_9 O2_9 97.9(2)
O5_9 Mg9_9 O2_9 144.0
O6_3 Mg9_9 O2_9 87.1(2)
O7_3 Mg9_9 O3_9 89.8(2)
O5_9 Mg9_9 O3_9 143.7
O6_3 Mg9_9 O3_9 97.3(2)
O2_9 Mg9_9 O3_9 72.3
O7_3 Mg9_9 O1_9 86.6(2)
O5_9 Mg9_9 O1_9 72.2
O6_3 Mg9_9 O1_9 89.4(2)
O2_9 Mg9_9 O1_9 72.2
O3_9 Mg9_9 O1_9 143.5
O7_3 Mg9_9 O4_9 90.8(2)
O5_9 Mg9_9 O4_9 71.7
O6_3 Mg9_9 O4_9 88.5(2)
O2_9 Mg9_9 O4_9 143.6
O3_9 Mg9_9 O4_9 72.4
O1_9 Mg9_9 O4_9 143.9
C1_9 O1_9 C10_9 112.7
C1_9 O1_9 Mg9_9 114.0
C10_9 O1_9 Mg9_9 112.5
C3_9 O2_9 C2_9 116.2
C3_9 O2_9 Mg9_9 116.2
C2_9 O2_9 Mg9_9 116.4
C5_9 O3_9 C4_9 114.1
C5_9 O3_9 Mg9_9 115.1
C4_9 O3_9 Mg9_9 115.0
C6_9 O4_9 C7_9 116.3
C6_9 O4_9 Mg9_9 114.9
C7_9 O4_9 Mg9_9 111.6
C9_9 O5_9 C8_9 117.4
C9_9 O5_9 Mg9_9 120.7
C8_9 O5_9 Mg9_9 121.8
O1_9 C1_9 C2_9 107.1
O1_9 C1_9 H1A_9 110.3
C2_9 C1_9 H1A_9 110.3
O1_9 C1_9 H1B_9 110.3
C2_9 C1_9 H1B_9 110.3
H1A_9 C1_9 H1B_9 108.6
O2_9 C2_9 C1_9 106.1
O2_9 C2_9 H2A_9 110.5
C1_9 C2_9 H2A_9 110.5
O2_9 C2_9 H2B_9 110.5
C1_9 C2_9 H2B_9 110.5
H2A_9 C2_9 H2B_9 108.7
O2_9 C3_9 C4_9 105.6
O2_9 C3_9 H3A_9 110.6
C4_9 C3_9 H3A_9 110.6
O2_9 C3_9 H3B_9 110.6
C4_9 C3_9 H3B_9 110.6
H3A_9 C3_9 H3B_9 108.8
O3_9 C4_9 C3_9 106.2
O3_9 C4_9 H4A_9 110.5
C3_9 C4_9 H4A_9 110.5
O3_9 C4_9 H4B_9 110.5
C3_9 C4_9 H4B_9 110.5
H4A_9 C4_9 H4B_9 108.7
O3_9 C5_9 C6_9 106.2
O3_9 C5_9 H5A_9 110.5
C6_9 C5_9 H5A_9 110.5
O3_9 C5_9 H5B_9 110.5
C6_9 C5_9 H5B_9 110.5
H5A_9 C5_9 H5B_9 108.7
O4_9 C6_9 C5_9 106.4
O4_9 C6_9 H6A_9 110.4
C5_9 C6_9 H6A_9 110.4
O4_9 C6_9 H6B_9 110.4
C5_9 C6_9 H6B_9 110.4
H6A_9 C6_9 H6B_9 108.6
O4_9 C7_9 C8_9 108.5
O4_9 C7_9 H7A_9 110.0
C8_9 C7_9 H7A_9 110.0
O4_9 C7_9 H7B_9 110.0
C8_9 C7_9 H7B_9 110.0
H7A_9 C7_9 H7B_9 108.3
O5_9 C8_9 C7_9 107.2
O5_9 C8_9 H8A_9 110.3
C7_9 C8_9 H8A_9 110.3
O5_9 C8_9 H8B_9 110.3
C7_9 C8_9 H8B_9 110.3
H8A_9 C8_9 H8B_9 108.5
O5_9 C9_9 C10_9 107.2
O5_9 C9_9 H9A_9 110.3
C10_9 C9_9 H9A_9 110.3
O5_9 C9_9 H9B_9 110.3
C10_9 C9_9 H9B_9 110.3
H9A_9 C9_9 H9B_9 108.6
O1_9 C10_9 C9_9 104.7
O1_9 C10_9 H10A_9 110.8
C9_9 C10_9 H10A_9 110.8
O1_9 C10_9 H10B_9 110.8
C9_9 C10_9 H10B_9 110.8
H10A_9 C10_9 H10B_9 108.9
Mg4_4 O6_4 H1W_4 133(3)
Mg4_4 O6_4 H2W_4 117(3)
H1W_4 O6_4 H2W_4 108(2)
Mg4_4 O7_4 H3W_4 123(4)
Mg4_4 O7_4 H4W_4 124(4)
H3W_4 O7_4 H4W_4 109(2)
O7_4 Mg4_4 O6_4 177.9(2)
O7_4 Mg4_4 O5_4 89.00(17)
O6_4 Mg4_4 O5_4 89.64(18)
O7_4 Mg4_4 O2_4 85.60(18)
O6_4 Mg4_4 O2_4 96.45(18)
O5_4 Mg4_4 O2_4 144.20(17)
O7_4 Mg4_4 O3_4 94.69(18)
O6_4 Mg4_4 O3_4 85.45(18)
O5_4 Mg4_4 O3_4 143.53(17)
O2_4 Mg4_4 O3_4 72.26(14)
O7_4 Mg4_4 O1_4 91.0(2)
O6_4 Mg4_4 O1_4 90.07(18)
O5_4 Mg4_4 O1_4 72.18(14)
O2_4 Mg4_4 O1_4 72.57(14)
O3_4 Mg4_4 O1_4 143.76(15)
O7_4 Mg4_4 O4_4 87.61(19)
O6_4 Mg4_4 O4_4 90.4(2)
O5_4 Mg4_4 O4_4 71.82(15)
O2_4 Mg4_4 O4_4 142.97(16)
O3_4 Mg4_4 O4_4 72.10(14)
O1_4 Mg4_4 O4_4 143.99(15)
C10_4 O1_4 C1_4 113.8(4)
C10_4 O1_4 Mg4_4 113.5(3)
C1_4 O1_4 Mg4_4 114.4(3)
C2_4 O2_4 C3_4 115.0(4)
C2_4 O2_4 Mg4_4 116.4(3)
C3_4 O2_4 Mg4_4 116.1(3)
C5_4 O3_4 C4_4 113.7(4)
C5_4 O3_4 Mg4_4 116.4(3)
C4_4 O3_4 Mg4_4 115.4(3)
C6_4 O4_4 C7_4 114.2(5)
C6_4 O4_4 Mg4_4 115.2(3)
C7_4 O4_4 Mg4_4 112.4(3)
C9_4 O5_4 C8_4 115.9(4)
C9_4 O5_4 Mg4_4 121.2(3)
C8_4 O5_4 Mg4_4 122.7(3)
O1_4 C1_4 C2_4 106.6(5)
O1_4 C1_4 H11_4 110.4
C2_4 C1_4 H11_4 110.4
O1_4 C1_4 H12_4 110.4
C2_4 C1_4 H12_4 110.4
H11_4 C1_4 H12_4 108.6
O2_4 C2_4 C1_4 106.8(4)
O2_4 C2_4 H21_4 110.4
C1_4 C2_4 H21_4 110.4
O2_4 C2_4 H22_4 110.4
C1_4 C2_4 H22_4 110.4
H21_4 C2_4 H22_4 108.6
O2_4 C3_4 C4_4 105.0(4)
O2_4 C3_4 H31_4 110.8
C4_4 C3_4 H31_4 110.8
O2_4 C3_4 H32_4 110.8
C4_4 C3_4 H32_4 110.8
H31_4 C3_4 H32_4 108.8
O3_4 C4_4 C3_4 105.7(4)
O3_4 C4_4 H41_4 110.6
C3_4 C4_4 H41_4 110.6
O3_4 C4_4 H42_4 110.6
C3_4 C4_4 H42_4 110.6
H41_4 C4_4 H42_4 108.7
O3_4 C5_4 C6_4 106.4(5)
O3_4 C5_4 H51_4 110.5
C6_4 C5_4 H51_4 110.5
O3_4 C5_4 H52_4 110.5
C6_4 C5_4 H52_4 110.5
H51_4 C5_4 H52_4 108.6
O4_4 C6_4 C5_4 107.3(5)
O4_4 C6_4 H61_4 110.3
C5_4 C6_4 H61_4 110.3
O4_4 C6_4 H62_4 110.3
C5_4 C6_4 H62_4 110.3
H61_4 C6_4 H62_4 108.5
O4_4 C7_4 C8_4 107.3(5)
O4_4 C7_4 H71_4 110.3
C8_4 C7_4 H71_4 110.3
O4_4 C7_4 H72_4 110.3
C8_4 C7_4 H72_4 110.3
H71_4 C7_4 H72_4 108.5
O5_4 C8_4 C7_4 106.4(4)
O5_4 C8_4 H81_4 110.5
C7_4 C8_4 H81_4 110.5
O5_4 C8_4 H82_4 110.5
C7_4 C8_4 H82_4 110.5
H81_4 C8_4 H82_4 108.6
O5_4 C9_4 C10_4 106.6(4)
O5_4 C9_4 H91_4 110.4
C10_4 C9_4 H91_4 110.4
O5_4 C9_4 H92_4 110.4
C10_4 C9_4 H92_4 110.4
H91_4 C9_4 H92_4 108.6
O1_4 C10_4 C9_4 106.3(4)
O1_4 C10_4 H101_4 110.5
C9_4 C10_4 H101_4 110.5
O1_4 C10_4 H102_4 110.5
C9_4 C10_4 H102_4 110.5
H101_4 C10_4 H102_4 108.7
Mg5_5 O6_5 H1W_5 126(4)
Mg5_5 O6_5 H2W_5 127(4)
H1W_5 O6_5 H2W_5 107(2)
Mg5_5 O7_5 H3W_5 122(3)
Mg5_5 O7_5 H4W_5 124(4)
H3W_5 O7_5 H4W_5 107(2)
O6_5 Mg5_5 O7_5 178.4(2)
O6_5 Mg5_5 O5_5 88.84(18)
O7_5 Mg5_5 O5_5 90.33(17)
O6_5 Mg5_5 O2_5 95.33(18)
O7_5 Mg5_5 O2_5 84.55(18)
O5_5 Mg5_5 O2_5 143.16(16)
O6_5 Mg5_5 O3_5 86.63(17)
O7_5 Mg5_5 O3_5 94.82(18)
O5_5 Mg5_5 O3_5 144.18(16)
O2_5 Mg5_5 O3_5 72.66(15)
O6_5 Mg5_5 O4_5 91.5(2)
O7_5 Mg5_5 O4_5 89.45(18)
O5_5 Mg5_5 O4_5 71.16(15)
O2_5 Mg5_5 O4_5 144.92(15)
O3_5 Mg5_5 O4_5 73.47(14)
O6_5 Mg5_5 O1_5 88.02(18)
O7_5 Mg5_5 O1_5 90.46(18)
O5_5 Mg5_5 O1_5 71.11(14)
O2_5 Mg5_5 O1_5 72.47(14)
O3_5 Mg5_5 O1_5 144.02(16)
O4_5 Mg5_5 O1_5 142.27(15)
C1_5 O1_5 C10_5 112.2(4)
C1_5 O1_5 Mg5_5 111.8(3)
C10_5 O1_5 Mg5_5 111.9(3)
C2_5 O2_5 C3_5 115.2(4)
C2_5 O2_5 Mg5_5 117.8(3)
C3_5 O2_5 Mg5_5 115.3(3)
C4_5 O3_5 C5_5 115.0(4)
C4_5 O3_5 Mg5_5 116.2(3)
C5_5 O3_5 Mg5_5 112.8(3)
C7_5 O4_5 C6_5 115.3(4)
C7_5 O4_5 Mg5_5 113.4(3)
C6_5 O4_5 Mg5_5 114.2(3)
C8_5 O5_5 C9_5 116.7(4)
C8_5 O5_5 Mg5_5 122.2(3)
C9_5 O5_5 Mg5_5 121.0(3)
O1_5 C1_5 C2_5 107.2(5)
O1_5 C1_5 H11_5 110.3
C2_5 C1_5 H11_5 110.3
O1_5 C1_5 H12_5 110.3
C2_5 C1_5 H12_5 110.3
H11_5 C1_5 H12_5 108.5
O2_5 C2_5 C1_5 103.2(4)
O2_5 C2_5 H21_5 111.1
C1_5 C2_5 H21_5 111.1
O2_5 C2_5 H22_5 111.1
C1_5 C2_5 H22_5 111.1
H21_5 C2_5 H22_5 109.1
O2_5 C3_5 C4_5 106.9(4)
O2_5 C3_5 H31_5 110.3
C4_5 C3_5 H31_5 110.3
O2_5 C3_5 H32_5 110.3
C4_5 C3_5 H32_5 110.3
H31_5 C3_5 H32_5 108.6
O3_5 C4_5 C3_5 105.4(4)
O3_5 C4_5 H41_5 110.7
C3_5 C4_5 H41_5 110.7
O3_5 C4_5 H42_5 110.7
C3_5 C4_5 H42_5 110.7
H41_5 C4_5 H42_5 108.8
O3_5 C5_5 C6_5 106.8(5)
O3_5 C5_5 H51_5 110.4
C6_5 C5_5 H51_5 110.4
O3_5 C5_5 H52_5 110.4
C6_5 C5_5 H52_5 110.4
H51_5 C5_5 H52_5 108.6
O4_5 C6_5 C5_5 105.6(5)
O4_5 C6_5 H61_5 110.6
C5_5 C6_5 H61_5 110.6
O4_5 C6_5 H62_5 110.6
C5_5 C6_5 H62_5 110.6
H61_5 C6_5 H62_5 108.7
O4_5 C7_5 C8_5 108.4(5)
O4_5 C7_5 H71_5 110.0
C8_5 C7_5 H71_5 110.0
O4_5 C7_5 H72_5 110.0
C8_5 C7_5 H72_5 110.0
H71_5 C7_5 H72_5 108.4
O5_5 C8_5 C7_5 107.3(4)
O5_5 C8_5 H81_5 110.3
C7_5 C8_5 H81_5 110.3
O5_5 C8_5 H82_5 110.3
C7_5 C8_5 H82_5 110.3
H81_5 C8_5 H82_5 108.5
O5_5 C9_5 C10_5 106.4(4)
O5_5 C9_5 H91_5 110.5
C10_5 C9_5 H91_5 110.5
O5_5 C9_5 H92_5 110.5
C10_5 C9_5 H92_5 110.5
H91_5 C9_5 H92_5 108.6
O1_5 C10_5 C9_5 104.4(4)
O1_5 C10_5 H101_5 110.9
C9_5 C10_5 H101_5 110.9
O1_5 C10_5 H102_5 110.9
C9_5 C10_5 H102_5 110.9
H101_5 C10_5 H102_5 108.9
Mg6_6 O6_6 H1W_6 121(4)
Mg6_6 O6_6 H2W_6 127(4)
H1W_6 O6_6 H2W_6 105(2)
Mg6_6 O7_6 H3W_6 120(4)
Mg6_6 O7_6 H4W_6 131(4)
H3W_6 O7_6 H4W_6 106(2)
O7_6 Mg6_6 O6_6 178.3(2)
O7_6 Mg6_6 O5_6 89.67(17)
O6_6 Mg6_6 O5_6 89.14(18)
O7_6 Mg6_6 O2_6 84.91(19)
O6_6 Mg6_6 O2_6 96.78(18)
O5_6 Mg6_6 O2_6 144.35(17)
O7_6 Mg6_6 O3_6 93.86(19)
O6_6 Mg6_6 O3_6 86.35(17)
O5_6 Mg6_6 O3_6 143.38(17)
O2_6 Mg6_6 O3_6 72.24(14)
O7_6 Mg6_6 O1_6 90.71(19)
O6_6 Mg6_6 O1_6 90.12(18)
O5_6 Mg6_6 O1_6 72.23(14)
O2_6 Mg6_6 O1_6 72.64(15)
O3_6 Mg6_6 O1_6 143.99(16)
O7_6 Mg6_6 O4_6 87.26(19)
O6_6 Mg6_6 O4_6 91.2(2)
O5_6 Mg6_6 O4_6 71.42(15)
O2_6 Mg6_6 O4_6 143.06(16)
O3_6 Mg6_6 O4_6 72.36(14)
O1_6 Mg6_6 O4_6 143.60(15)
C1_6 O1_6 C10_6 114.4(4)
C1_6 O1_6 Mg6_6 115.1(3)
C10_6 O1_6 Mg6_6 112.6(3)
C3_6 O2_6 C2_6 115.4(4)
C3_6 O2_6 Mg6_6 116.9(3)
C2_6 O2_6 Mg6_6 115.8(3)
C5_6 O3_6 C4_6 113.6(4)
C5_6 O3_6 Mg6_6 115.4(3)
C4_6 O3_6 Mg6_6 114.7(3)
C6_6 O4_6 C7_6 115.8(4)
C6_6 O4_6 Mg6_6 114.2(3)
C7_6 O4_6 Mg6_6 112.2(3)
C9_6 O5_6 C8_6 116.3(4)
C9_6 O5_6 Mg6_6 121.2(3)
C8_6 O5_6 Mg6_6 122.2(3)
O1_6 C1_6 C2_6 105.0(5)
O1_6 C1_6 H11_6 110.7
C2_6 C1_6 H11_6 110.7
O1_6 C1_6 H12_6 110.7
C2_6 C1_6 H12_6 110.7
H11_6 C1_6 H12_6 108.8
O2_6 C2_6 C1_6 108.0(4)
O2_6 C2_6 H21_6 110.1
C1_6 C2_6 H21_6 110.1
O2_6 C2_6 H22_6 110.1
C1_6 C2_6 H22_6 110.1
H21_6 C2_6 H22_6 108.4
O2_6 C3_6 C4_6 105.0(4)
O2_6 C3_6 H31_6 110.7
C4_6 C3_6 H31_6 110.7
O2_6 C3_6 H32_6 110.7
C4_6 C3_6 H32_6 110.7
H31_6 C3_6 H32_6 108.8
O3_6 C4_6 C3_6 106.6(4)
O3_6 C4_6 H41_6 110.4
C3_6 C4_6 H41_6 110.4
O3_6 C4_6 H42_6 110.4
C3_6 C4_6 H42_6 110.4
H41_6 C4_6 H42_6 108.6
O3_6 C5_6 C6_6 105.3(5)
O3_6 C5_6 H51_6 110.7
C6_6 C5_6 H51_6 110.7
O3_6 C5_6 H52_6 110.7
C6_6 C5_6 H52_6 110.7
H51_6 C5_6 H52_6 108.8
O4_6 C6_6 C5_6 108.3(5)
O4_6 C6_6 H61_6 110.0
C5_6 C6_6 H61_6 110.0
O4_6 C6_6 H62_6 110.0
C5_6 C6_6 H62_6 110.0
H61_6 C6_6 H62_6 108.4
O4_6 C7_6 C8_6 107.6(5)
O4_6 C7_6 H71_6 110.2
C8_6 C7_6 H71_6 110.2
O4_6 C7_6 H72_6 110.2
C8_6 C7_6 H72_6 110.2
H71_6 C7_6 H72_6 108.5
O5_6 C8_6 C7_6 107.4(4)
O5_6 C8_6 H81_6 110.2
C7_6 C8_6 H81_6 110.2
O5_6 C8_6 H82_6 110.2
C7_6 C8_6 H82_6 110.2
H81_6 C8_6 H82_6 108.5
O5_6 C9_6 C10_6 106.6(4)
O5_6 C9_6 H91_6 110.4
C10_6 C9_6 H91_6 110.4
O5_6 C9_6 H92_6 110.4
C10_6 C9_6 H92_6 110.4
H91_6 C9_6 H92_6 108.6
O1_6 C10_6 C9_6 106.8(4)
O1_6 C10_6 H101_6 110.4
C9_6 C10_6 H101_6 110.4
O1_6 C10_6 H102_6 110.4
C9_6 C10_6 H102_6 110.4
H101_6 C10_6 H102_6 108.6
Mg7_7 O6_7 Mg10_10 4.15(13)
Mg7_7 O6_7 H1W_7 122(3)
Mg10_10 O6_7 H1W_7 118(3)
Mg7_7 O6_7 H2W_7 127(3)
Mg10_10 O6_7 H2W_7 131(3)
H1W_7 O6_7 H2W_7 107(2)
Mg10_10 O7_7 Mg7_7 4.28(13)
Mg10_10 O7_7 H3W_7 143(3)
Mg7_7 O7_7 H3W_7 138(3)
Mg10_10 O7_7 H4W_7 111(3)
Mg7_7 O7_7 H4W_7 115(3)
H3W_7 O7_7 H4W_7 106(2)
O6_7 Mg7_7 O7_7 178.0(3)
O6_7 Mg7_7 O5_7 89.2(2)
O7_7 Mg7_7 O5_7 89.10(19)
O6_7 Mg7_7 O2_7 95.1(2)
O7_7 Mg7_7 O2_7 85.6(2)
O5_7 Mg7_7 O2_7 143.4(2)
O6_7 Mg7_7 O3_7 86.7(2)
O7_7 Mg7_7 O3_7 95.2(2)
O5_7 Mg7_7 O3_7 143.9(2)
O2_7 Mg7_7 O3_7 72.72(18)
O6_7 Mg7_7 O4_7 90.9(2)
O7_7 Mg7_7 O4_7 89.5(2)
O5_7 Mg7_7 O4_7 71.09(18)
O2_7 Mg7_7 O4_7 144.9(2)
O3_7 Mg7_7 O4_7 73.11(18)
O6_7 Mg7_7 O1_7 87.0(2)
O7_7 Mg7_7 O1_7 91.4(2)
O5_7 Mg7_7 O1_7 71.29(18)
O2_7 Mg7_7 O1_7 72.65(18)
O3_7 Mg7_7 O1_7 144.1(2)
O4_7 Mg7_7 O1_7 142.4(2)
C1_7 O1_7 C10_7 112.8(5)
C1_7 O1_7 Mg7_7 112.6(4)
C10_7 O1_7 Mg7_7 113.1(4)
C2_7 O2_7 C3_7 114.7(4)
C2_7 O2_7 Mg7_7 117.2(4)
C3_7 O2_7 Mg7_7 116.0(4)
C5_7 O3_7 C4_7 115.2(5)
C5_7 O3_7 Mg7_7 116.1(4)
C4_7 O3_7 Mg7_7 115.7(4)
C7_7 O4_7 C6_7 113.8(5)
C7_7 O4_7 Mg7_7 112.6(4)
C6_7 O4_7 Mg7_7 113.4(4)
C8_7 O5_7 C9_7 116.1(5)
C8_7 O5_7 Mg7_7 122.6(4)
C9_7 O5_7 Mg7_7 120.8(4)
O1_7 C1_7 C2_7 106.4(6)
O1_7 C1_7 H11_7 110.4
C2_7 C1_7 H11_7 110.4
O1_7 C1_7 H12_7 110.4
C2_7 C1_7 H12_7 110.4
H11_7 C1_7 H12_7 108.6
H6A_10 C1_7 H6B_10 86.4
O2_7 C2_7 C1_7 104.8(5)
O2_7 C2_7 H21_7 110.8
C1_7 C2_7 H21_7 110.8
O2_7 C2_7 H22_7 110.8
C1_7 C2_7 H22_7 110.8
H21_7 C2_7 H22_7 108.9
O2_7 C3_7 C4_7 105.6(5)
O2_7 C3_7 H31_7 110.6
C4_7 C3_7 H31_7 110.6
O2_7 C3_7 H32_7 110.6
C4_7 C3_7 H32_7 110.6
H31_7 C3_7 H32_7 108.8
H8A_10 C3_7 H8B_10 100.7
O3_7 C4_7 C3_7 105.8(5)
O3_7 C4_7 H41_7 110.6
C3_7 C4_7 H41_7 110.6
O3_7 C4_7 H42_7 110.6
C3_7 C4_7 H42_7 110.6
H41_7 C4_7 H42_7 108.7
H9A_10 C4_7 H9B_10 104.2
O3_7 C5_7 C6_7 107.3(5)
O3_7 C5_7 H51_7 110.3
C6_7 C5_7 H51_7 110.3
O3_7 C5_7 H52_7 110.3
C6_7 C5_7 H52_7 110.3
H51_7 C5_7 H52_7 108.5
O4_7 C6_7 C5_7 105.7(6)
O4_7 C6_7 H61_7 110.6
C5_7 C6_7 H61_7 110.6
O4_7 C6_7 H62_7 110.6
C5_7 C6_7 H62_7 110.6
H61_7 C6_7 H62_7 108.7
H1A_10 C6_7 H1B_10 90.7
O4_7 C7_7 C8_7 107.4(5)
O4_7 C7_7 H71_7 110.2
C8_7 C7_7 H71_7 110.2
O4_7 C7_7 H72_7 110.2
C8_7 C7_7 H72_7 110.2
H71_7 C7_7 H72_7 108.5
O5_7 C8_7 C7_7 107.0(5)
O5_7 C8_7 H81_7 110.3
C7_7 C8_7 H81_7 110.3
O5_7 C8_7 H82_7 110.3
C7_7 C8_7 H82_7 110.3
H81_7 C8_7 H82_7 108.6
H3A_10 C8_7 H3B_10 80.9
O5_7 C9_7 C10_7 106.9(5)
O5_7 C9_7 H91_7 110.3
C10_7 C9_7 H91_7 110.3
O5_7 C9_7 H92_7 110.3
C10_7 C9_7 H92_7 110.3
H91_7 C9_7 H92_7 108.6
H4A_10 C9_7 H4B_10 86.2
O1_7 C10_7 C9_7 104.3(5)
O1_7 C10_7 H101_7 110.9
C9_7 C10_7 H101_7 110.9
O1_7 C10_7 H102_7 110.9
C9_7 C10_7 H102_7 110.9
H101_7 C10_7 H102_7 108.9
O7_7 Mg10_10 O6_7 173.1(3)
O7_7 Mg10_10 O5_10 86.3(2)
O6_7 Mg10_10 O5_10 86.9(2)
O7_7 Mg10_10 O2_10 98.9(2)
O6_7 Mg10_10 O2_10 87.3(2)
O5_10 Mg10_10 O2_10 143.6
O7_7 Mg10_10 O3_10 87.7(2)
O6_7 Mg10_10 O3_10 97.1(2)
O5_10 Mg10_10 O3_10 143.8
O2_10 Mg10_10 O3_10 72.6
O7_7 Mg10_10 O4_10 89.5(2)
O6_7 Mg10_10 O4_10 87.1(2)
O5_10 Mg10_10 O4_10 71.4
O2_10 Mg10_10 O4_10 144.0
O3_10 Mg10_10 O4_10 72.9
O7_7 Mg10_10 O1_10 89.2(2)
O6_7 Mg10_10 O1_10 89.8(2)
O5_10 Mg10_10 O1_10 71.2
O2_10 Mg10_10 O1_10 72.9
O3_10 Mg10_10 O1_10 144.4
O4_10 Mg10_10 O1_10 142.6
O7_7 Mg10_10 H4W_7 18.7(7)
O6_7 Mg10_10 H4W_7 167.7(7)
O5_10 Mg10_10 H4W_7 104.9(8)
O2_10 Mg10_10 H4W_7 85.2(11)
O3_10 Mg10_10 H4W_7 71.4(9)
O4_10 Mg10_10 H4W_7 93.3(13)
O1_10 Mg10_10 H4W_7 97.2(12)
C10_10 O1_10 C1_10 114.6
C10_10 O1_10 Mg10_10 112.4
C1_10 O1_10 Mg10_10 112.8
C2_10 O2_10 C3_10 113.1
C2_10 O2_10 Mg10_10 117.8
C3_10 O2_10 Mg10_10 116.8
C4_10 O3_10 C5_10 114.4
C4_10 O3_10 Mg10_10 115.3
C5_10 O3_10 Mg10_10 113.9
C7_10 O4_10 C6_10 113.3
C7_10 O4_10 Mg10_10 113.3
C6_10 O4_10 Mg10_10 113.8
C9_10 O5_10 C8_10 115.4
C9_10 O5_10 Mg10_10 122.1
C8_10 O5_10 Mg10_10 122.4
O1_10 C1_10 C2_10 106.0
O1_10 C1_10 H1A_10 110.5
C2_10 C1_10 H1A_10 110.6
O1_10 C1_10 H1B_10 110.5
C2_10 C1_10 H1B_10 110.5
H1A_10 C1_10 H1B_10 108.7
O2_10 C2_10 C1_10 105.6
O2_10 C2_10 H2A_10 110.6
C1_10 C2_10 H2A_10 110.6
O2_10 C2_10 H2B_10 110.6
C1_10 C2_10 H2B_10 110.6
H2A_10 C2_10 H2B_10 108.8
O2_10 C3_10 C4_10 105.7
O2_10 C3_10 H3A_10 110.6
C4_10 C3_10 H3A_10 110.6
O2_10 C3_10 H3B_10 110.6
C4_10 C3_10 H3B_10 110.6
H3A_10 C3_10 H3B_10 108.7
O3_10 C4_10 C3_10 105.7
O3_10 C4_10 H4A_10 110.6
C3_10 C4_10 H4A_10 110.6
O3_10 C4_10 H4B_10 110.6
C3_10 C4_10 H4B_10 110.6
H4A_10 C4_10 H4B_10 108.7
O3_10 C5_10 C6_10 105.0
O3_10 C5_10 H5A_10 110.7
C6_10 C5_10 H5A_10 110.7
O3_10 C5_10 H5B_10 110.7
C6_10 C5_10 H5B_10 110.7
H5A_10 C5_10 H5B_10 108.8
O4_10 C6_10 C5_10 106.7
O4_10 C6_10 H6A_10 110.4
C5_10 C6_10 H6A_10 110.4
O4_10 C6_10 H6B_10 110.4
C5_10 C6_10 H6B_10 110.4
H6A_10 C6_10 H6B_10 108.6
O4_10 C7_10 C8_10 106.4
O4_10 C7_10 H7A_10 110.5
C8_10 C7_10 H7A_10 110.4
O4_10 C7_10 H7B_10 110.5
C8_10 C7_10 H7B_10 110.4
H7A_10 C7_10 H7B_10 108.6
O5_10 C8_10 C7_10 107.0
O5_10 C8_10 H8A_10 110.3
C7_10 C8_10 H8A_10 110.3
O5_10 C8_10 H8B_10 110.3
C7_10 C8_10 H8B_10 110.3
H8A_10 C8_10 H8B_10 108.5
O5_10 C9_10 C10_10 106.0
O5_10 C9_10 H9A_10 110.5
C10_10 C9_10 H9A_10 110.5
O5_10 C9_10 H9B_10 110.5
C10_10 C9_10 H9B_10 110.5
H9A_10 C9_10 H9B_10 108.7
O1_10 C10_10 C9_10 107.1
O1_10 C10_10 H10A_10 110.3
C9_10 C10_10 H10A_10 110.3
O1_10 C10_10 H10B_10 110.3
C9_10 C10_10 H10B_10 110.3
H10A_10 C10_10 H10B_10 108.6
Mg8_8 O6_8 H1W_8 122(3)
Mg8_8 O6_8 H2W_8 132(3)
H1W_8 O6_8 H2W_8 106(2)
Mg8_8 O7_8 H3W_8 124(4)
Mg8_8 O7_8 H4W_8 124(4)
H3W_8 O7_8 H4W_8 107(2)
O6_8 Mg8_8 O7_8 178.3(2)
O6_8 Mg8_8 O5_8 88.36(18)
O7_8 Mg8_8 O5_8 90.09(17)
O6_8 Mg8_8 O2_8 95.62(19)
O7_8 Mg8_8 O2_8 85.15(19)
O5_8 Mg8_8 O2_8 143.38(16)
O6_8 Mg8_8 O3_8 86.27(17)
O7_8 Mg8_8 O3_8 95.46(18)
O5_8 Mg8_8 O3_8 144.44(17)
O2_8 Mg8_8 O3_8 72.17(14)
O6_8 Mg8_8 O4_8 91.0(2)
O7_8 Mg8_8 O4_8 89.3(2)
O5_8 Mg8_8 O4_8 71.33(15)
O2_8 Mg8_8 O4_8 144.62(16)
O3_8 Mg8_8 O4_8 73.65(14)
O6_8 Mg8_8 O1_8 87.64(19)
O7_8 Mg8_8 O1_8 91.11(19)
O5_8 Mg8_8 O1_8 71.49(14)
O2_8 Mg8_8 O1_8 72.32(14)
O3_8 Mg8_8 O1_8 143.14(15)
O4_8 Mg8_8 O1_8 142.82(15)
C10_8 O1_8 C1_8 112.0(4)
C10_8 O1_8 Mg8_8 112.7(3)
C1_8 O1_8 Mg8_8 112.6(3)
C2_8 O2_8 C3_8 114.8(4)
C2_8 O2_8 Mg8_8 118.0(3)
C3_8 O2_8 Mg8_8 116.1(3)
C4_8 O3_8 C5_8 114.3(4)
C4_8 O3_8 Mg8_8 115.8(3)
C5_8 O3_8 Mg8_8 113.1(3)
C7_8 O4_8 C6_8 113.9(4)
C7_8 O4_8 Mg8_8 113.6(3)
C6_8 O4_8 Mg8_8 114.0(3)
C9_8 O5_8 C8_8 116.4(4)
C9_8 O5_8 Mg8_8 121.3(3)
C8_8 O5_8 Mg8_8 122.3(3)
O1_8 C1_8 C2_8 106.7(5)
O1_8 C1_8 H11_8 110.4
C2_8 C1_8 H11_8 110.4
O1_8 C1_8 H12_8 110.4
C2_8 C1_8 H12_8 110.4
H11_8 C1_8 H12_8 108.6
O2_8 C2_8 C1_8 104.9(4)
O2_8 C2_8 H21_8 110.8
C1_8 C2_8 H21_8 110.8
O2_8 C2_8 H22_8 110.8
C1_8 C2_8 H22_8 110.8
H21_8 C2_8 H22_8 108.9
O2_8 C3_8 C4_8 106.2(4)
O2_8 C3_8 H31_8 110.5
C4_8 C3_8 H31_8 110.5
O2_8 C3_8 H32_8 110.5
C4_8 C3_8 H32_8 110.5
H31_8 C3_8 H32_8 108.7
O3_8 C4_8 C3_8 105.5(4)
O3_8 C4_8 H41_8 110.6
C3_8 C4_8 H41_8 110.6
O3_8 C4_8 H42_8 110.6
C3_8 C4_8 H42_8 110.6
H41_8 C4_8 H42_8 108.8
O3_8 C5_8 C6_8 105.6(5)
O3_8 C5_8 H51_8 110.6
C6_8 C5_8 H51_8 110.6
O3_8 C5_8 H52_8 110.6
C6_8 C5_8 H52_8 110.6
H51_8 C5_8 H52_8 108.8
O4_8 C6_8 C5_8 105.9(5)
O4_8 C6_8 H61_8 110.5
C5_8 C6_8 H61_8 110.5
O4_8 C6_8 H62_8 110.5
C5_8 C6_8 H62_8 110.5
H61_8 C6_8 H62_8 108.7
O4_8 C7_8 C8_8 107.5(5)
O4_8 C7_8 H71_8 110.2
C8_8 C7_8 H71_8 110.2
O4_8 C7_8 H72_8 110.2
C8_8 C7_8 H72_8 110.2
H71_8 C7_8 H72_8 108.5
O5_8 C8_8 C7_8 106.2(4)
O5_8 C8_8 H81_8 110.5
C7_8 C8_8 H81_8 110.5
O5_8 C8_8 H82_8 110.5
C7_8 C8_8 H82_8 110.5
H81_8 C8_8 H82_8 108.7
O5_8 C9_8 C10_8 106.9(4)
O5_8 C9_8 H91_8 110.3
C10_8 C9_8 H91_8 110.3
O5_8 C9_8 H92_8 110.3
C10_8 C9_8 H92_8 110.3
H91_8 C9_8 H92_8 108.6
O1_8 C10_8 C9_8 105.0(4)
O1_8 C10_8 H101_8 110.8
C9_8 C10_8 H101_8 110.8
O1_8 C10_8 H102_8 110.8
C9_8 C10_8 H102_8 110.8
H101_8 C10_8 H102_8 108.8
O8_11 N1_11 O9_11 117.9(5)
O8_11 N1_11 O10_11 121.5(6)
O9_11 N1_11 O10_11 120.4(5)
O8_12 N2_12 O10_12 123.4(5)
O8_12 N2_12 O9_12 117.9(5)
O10_12 N2_12 O9_12 118.6(5)
O8_13 N3_13 O9_13 117.1(5)
O8_13 N3_13 O10_13 123.5(6)
O9_13 N3_13 O10_13 119.1(5)
O8_14 N4_14 O10_14 124.9(6)
O8_14 N4_14 O9_14 115.6(5)
O10_14 N4_14 O9_14 119.1(5)
O10_15 N5_15 O8_15 123.4(5)
O10_15 N5_15 O9_15 118.4(5)
O8_15 N5_15 O9_15 118.1(5)
O8_16 N6_16 O9_16 116.2(5)
O8_16 N6_16 O10_16 123.0(6)
O9_16 N6_16 O10_16 120.5(5)
O10_17 N7_17 O8_17 124.6(5)
O10_17 N7_17 O9_17 119.2(5)
O8_17 N7_17 O9_17 116.0(5)
O9_18 N8_18 O8_18 116.6(5)
O9_18 N8_18 O10_18 118.6(5)
O8_18 N8_18 O10_18 124.4(6)
O10_19 N9_19 O8_19 123.7(5)
O10_19 N9_19 O9_19 118.8(5)
O8_19 N9_19 O9_19 117.5(5)
O8_20 N10_20 O10_20 122.1(6)
O8_20 N10_20 O9_20 118.7(5)
O10_20 N10_20 O9_20 119.2(5)
O10_21 N11_21 O8_21 121.5(5)
O10_21 N11_21 O9_21 118.7(5)
O8_21 N11_21 O9_21 119.9(5)
O10_22 N12_22 O8_22 122.9(6)
O10_22 N12_22 O9_22 118.9(5)
O8_22 N12_22 O9_22 118.1(5)
O8_23 N13_23 O10_23 123.8(6)
O8_23 N13_23 O9_23 119.0(5)
O10_23 N13_23 O9_23 117.2(5)
O10_24 N14_24 O9_24 119.6(5)
O10_24 N14_24 O8_24 121.1(5)
O9_24 N14_24 O8_24 119.3(5)
O8_25 N15_25 O10_25 120.2(6)
O8_25 N15_25 O9_25 120.1(5)
O10_25 N15_25 O9_25 119.7(5)
O8_26 N16_26 O10_26 122.2(6)
O8_26 N16_26 O9_26 120.3(5)
O10_26 N16_26 O9_26 117.4(5)

loop_
_geom_bond_atom_site_label_1
_geom_bond_atom_site_label_2
_geom_bond_distance
O6_1 Mg1_1 2.023(4)
O6_1 H1W_1 0.814(9)
O6_1 H2W_1 0.808(9)
O7_1 Mg1_1 1.975(4)
O7_1 H3W_1 0.813(9)
O7_1 H4W_1 0.810(9)
Mg1_1 O5_1 2.113(3)
Mg1_1 O2_1 2.180(4)
Mg1_1 O3_1 2.193(4)
Mg1_1 O4_1 2.215(4)
Mg1_1 O1_1 2.224(4)
O1_1 C1_1 1.426(6)
O1_1 C10_1 1.430(5)
O2_1 C2_1 1.422(5)
O2_1 C3_1 1.431(5)
O3_1 C5_1 1.426(5)
O3_1 C4_1 1.444(6)
O4_1 C7_1 1.420(6)
O4_1 C6_1 1.439(5)
O5_1 C8_1 1.423(5)
O5_1 C9_1 1.438(5)
C1_1 C2_1 1.496(6)
C1_1 H11_1 0.9700
C1_1 H12_1 0.9700
C2_1 H21_1 0.9700
C2_1 H22_1 0.9700
C3_1 C4_1 1.502(6)
C3_1 H31_1 0.9700
C3_1 H32_1 0.9700
C4_1 H41_1 0.9700
C4_1 H42_1 0.9700
C5_1 C6_1 1.498(7)
C5_1 H51_1 0.9700
C5_1 H52_1 0.9700
C6_1 H61_1 0.9700
C6_1 H62_1 0.9700
C7_1 C8_1 1.499(6)
C7_1 H71_1 0.9700
C7_1 H72_1 0.9700
C8_1 H81_1 0.9700
C8_1 H82_1 0.9700
C9_1 C10_1 1.482(6)
C9_1 H91_1 0.9700
C9_1 H92_1 0.9700
C10_1 H101_1 0.9700
C10_1 H102_1 0.9700
O6_2 Mg2_2 2.002(4)
O6_2 H1W_2 0.815(9)
O6_2 H2W_2 0.819(9)
O7_2 Mg2_2 2.047(4)
O7_2 H3W_2 0.811(9)
O7_2 H4W_2 0.807(9)
Mg2_2 O5_2 2.120(4)
Mg2_2 O2_2 2.168(4)
Mg2_2 O3_2 2.194(4)
Mg2_2 O4_2 2.224(4)
Mg2_2 O1_2 2.239(4)
O1_2 C1_2 1.437(6)
O1_2 C10_2 1.442(5)
O2_2 C3_2 1.425(5)
O2_2 C2_2 1.430(5)
O3_2 C4_2 1.417(6)
O3_2 C5_2 1.419(5)
O4_2 C7_2 1.419(6)
O4_2 C6_2 1.421(5)
O5_2 C8_2 1.411(5)
O5_2 C9_2 1.411(5)
C1_2 C2_2 1.509(6)
C1_2 H11_2 0.9700
C1_2 H12_2 0.9700
C2_2 H21_2 0.9700
C2_2 H22_2 0.9700
C3_2 C4_2 1.492(6)
C3_2 H31_2 0.9700
C3_2 H32_2 0.9700
C4_2 H41_2 0.9700
C4_2 H42_2 0.9700
C5_2 C6_2 1.509(7)
C5_2 H51_2 0.9700
C5_2 H52_2 0.9700
C6_2 H61_2 0.9700
C6_2 H62_2 0.9700
C7_2 C8_2 1.466(6)
C7_2 H71_2 0.9700
C7_2 H72_2 0.9700
C8_2 H81_2 0.9700
C8_2 H82_2 0.9700
C9_2 C10_2 1.500(7)
C9_2 H91_2 0.9700
C9_2 H92_2 0.9700
C10_2 H101_2 0.9700
C10_2 H102_2 0.9700
O6_3 Mg3_3 2.008(5)
O6_3 Mg9_9 2.120(5)
O6_3 H1W_3 0.817(9)
O6_3 H2W_3 0.811(9)
O7_3 Mg9_9 1.917(5)
O7_3 Mg3_3 2.021(5)
O7_3 H3W_3 0.810(9)
O7_3 H4W_3 0.812(9)
Mg3_3 O5_3 2.128(4)
Mg3_3 O2_3 2.174(5)
Mg3_3 O3_3 2.195(4)
Mg3_3 O1_3 2.217(5)
Mg3_3 O4_3 2.231(5)
O1_3 C1_3 1.425(7)
O1_3 C10_3 1.434(6)
O2_3 C2_3 1.411(6)
O2_3 C3_3 1.441(6)
O3_3 C5_3 1.415(6)
O3_3 C4_3 1.438(6)
O4_3 C7_3 1.422(6)
O4_3 C6_3 1.436(6)
O5_3 C9_3 1.403(6)
O5_3 C8_3 1.408(6)
C1_3 C2_3 1.530(7)
C1_3 H11_3 0.9700
C1_3 H12_3 0.9700
C1_3 H6A_9 1.1827
C1_3 H6B_9 1.1137
C2_3 H21_3 0.9700
C2_3 H22_3 0.9700
C2_3 H7A_9 0.9417
C3_3 C4_3 1.491(7)
C3_3 H31_3 0.9700
C3_3 H32_3 0.9700
C3_3 H8A_9 1.0446
C3_3 H8B_9 0.9916
C4_3 H41_3 0.9700
C4_3 H42_3 0.9700
C4_3 H9A_9 0.8540
C4_3 H9B_9 1.1005
C5_3 C6_3 1.494(8)
C5_3 H51_3 0.9700
C5_3 H52_3 0.9700
C5_3 H10A_9 0.9626
C6_3 H61_3 0.9700
C6_3 H62_3 0.9700
C6_3 H1A_9 1.2628
C6_3 H1B_9 0.9772
C7_3 C8_3 1.494(7)
C7_3 H71_3 0.9700
C7_3 H72_3 0.9700
C7_3 H2B_9 1.0661
C8_3 H81_3 0.9700
C8_3 H82_3 0.9700
C8_3 H3A_9 1.0345
C8_3 H3B_9 1.4769
C9_3 C10_3 1.501(7)
C9_3 H91_3 0.9700
C9_3 H92_3 0.9700
C9_3 H4A_9 1.1218
C9_3 H4B_9 1.1792
C10_3 H101_3 0.9700
C10_3 H102_3 0.9700
C10_3 H5B_9 1.0910
Mg9_9 O5_9 2.1034
Mg9_9 O2_9 2.1737
Mg9_9 O3_9 2.2045
Mg9_9 O1_9 2.2211
Mg9_9 O4_9 2.2226
O1_9 C1_9 1.4190
O1_9 C10_9 1.4468
O2_9 C3_9 1.4344
O2_9 C2_9 1.4508
O3_9 C5_9 1.3920
O3_9 C4_9 1.4268
O4_9 C6_9 1.4122
O4_9 C7_9 1.4349
O5_9 C9_9 1.4254
O5_9 C8_9 1.4281
C1_9 C2_9 1.4656
C1_9 H1A_9 0.9699
C1_9 H1B_9 0.9700
C2_9 H2A_9 0.9700
C2_9 H2B_9 0.9699
C3_9 C4_9 1.4876
C3_9 H3A_9 0.9700
C3_9 H3B_9 0.9700
C4_9 H4A_9 0.9699
C4_9 H4B_9 0.9700
C5_9 C6_9 1.5249
C5_9 H5A_9 0.9699
C5_9 H5B_9 0.9700
C6_9 H6A_9 0.9700
C6_9 H6B_9 0.9701
C7_9 C8_9 1.4423
C7_9 H7A_9 0.9701
C7_9 H7B_9 0.9700
C8_9 H8A_9 0.9700
C8_9 H8B_9 0.9699
C9_9 C10_9 1.4980
C9_9 H9A_9 0.9698
C9_9 H9B_9 0.9700
C10_9 H10A_9 0.9700
C10_9 H10B_9 0.9700
O6_4 Mg4_4 2.037(4)
O6_4 H1W_4 0.818(9)
O6_4 H2W_4 0.820(9)
O7_4 Mg4_4 1.983(4)
O7_4 H3W_4 0.815(9)
O7_4 H4W_4 0.809(9)
Mg4_4 O5_4 2.097(4)
Mg4_4 O2_4 2.184(4)
Mg4_4 O3_4 2.189(4)
Mg4_4 O1_4 2.214(4)
Mg4_4 O4_4 2.224(4)
O1_4 C10_4 1.425(5)
O1_4 C1_4 1.427(6)
O2_4 C2_4 1.414(5)
O2_4 C3_4 1.429(5)
O3_4 C5_4 1.422(5)
O3_4 C4_4 1.435(6)
O4_4 C6_4 1.423(5)
O4_4 C7_4 1.430(6)
O5_4 C9_4 1.429(5)
O5_4 C8_4 1.433(5)
C1_4 C2_4 1.498(6)
C1_4 H11_4 0.9700
C1_4 H12_4 0.9700
C2_4 H21_4 0.9700
C2_4 H22_4 0.9700
C3_4 C4_4 1.500(6)
C3_4 H31_4 0.9700
C3_4 H32_4 0.9700
C4_4 H41_4 0.9700
C4_4 H42_4 0.9700
C5_4 C6_4 1.492(7)
C5_4 H51_4 0.9700
C5_4 H52_4 0.9700
C6_4 H61_4 0.9700
C6_4 H62_4 0.9700
C7_4 C8_4 1.499(6)
C7_4 H71_4 0.9700
C7_4 H72_4 0.9700
C8_4 H81_4 0.9700
C8_4 H82_4 0.9700
C9_4 C10_4 1.494(6)
C9_4 H91_4 0.9700
C9_4 H92_4 0.9700
C10_4 H101_4 0.9700
C10_4 H102_4 0.9700
O6_5 Mg5_5 2.016(4)
O6_5 H1W_5 0.813(9)
O6_5 H2W_5 0.817(9)
O7_5 Mg5_5 2.044(4)
O7_5 H3W_5 0.816(9)
O7_5 H4W_5 0.814(9)
Mg5_5 O5_5 2.124(4)
Mg5_5 O2_5 2.166(4)
Mg5_5 O3_5 2.193(4)
Mg5_5 O4_5 2.212(4)
Mg5_5 O1_5 2.239(4)
O1_5 C1_5 1.431(6)
O1_5 C10_5 1.432(5)
O2_5 C2_5 1.441(5)
O2_5 C3_5 1.444(5)
O3_5 C4_5 1.420(6)
O3_5 C5_5 1.429(5)
O4_5 C7_5 1.414(6)
O4_5 C6_5 1.432(5)
O5_5 C8_5 1.414(5)
O5_5 C9_5 1.419(5)
C1_5 C2_5 1.506(6)
C1_5 H11_5 0.9700
C1_5 H12_5 0.9700
C2_5 H21_5 0.9700
C2_5 H22_5 0.9700
C3_5 C4_5 1.487(6)
C3_5 H31_5 0.9700
C3_5 H32_5 0.9700
C4_5 H41_5 0.9700
C4_5 H42_5 0.9700
C5_5 C6_5 1.497(7)
C5_5 H51_5 0.9700
C5_5 H52_5 0.9700
C6_5 H61_5 0.9700
C6_5 H62_5 0.9700
C7_5 C8_5 1.472(6)
C7_5 H71_5 0.9700
C7_5 H72_5 0.9700
C8_5 H81_5 0.9700
C8_5 H82_5 0.9700
C9_5 C10_5 1.498(6)
C9_5 H91_5 0.9700
C9_5 H92_5 0.9700
C10_5 H101_5 0.9700
C10_5 H102_5 0.9700
O6_6 Mg6_6 2.018(4)
O6_6 H1W_6 0.816(9)
O6_6 H2W_6 0.816(9)
O7_6 Mg6_6 1.993(4)
O7_6 H3W_6 0.819(9)
O7_6 H4W_6 0.819(10)
Mg6_6 O5_6 2.109(4)
Mg6_6 O2_6 2.179(4)
Mg6_6 O3_6 2.199(4)
Mg6_6 O1_6 2.216(4)
Mg6_6 O4_6 2.230(4)
O1_6 C1_6 1.431(6)
O1_6 C10_6 1.446(5)
O2_6 C3_6 1.417(5)
O2_6 C2_6 1.418(5)
O3_6 C5_6 1.419(5)
O3_6 C4_6 1.440(6)
O4_6 C6_6 1.410(5)
O4_6 C7_6 1.429(6)
O5_6 C9_6 1.420(5)
O5_6 C8_6 1.426(5)
C1_6 C2_6 1.502(6)
C1_6 H11_6 0.9700
C1_6 H12_6 0.9700
C2_6 H21_6 0.9700
C2_6 H22_6 0.9700
C3_6 C4_6 1.495(6)
C3_6 H31_6 0.9700
C3_6 H32_6 0.9700
C4_6 H41_6 0.9700
C4_6 H42_6 0.9700
C5_6 C6_6 1.497(7)
C5_6 H51_6 0.9700
C5_6 H52_6 0.9700
C6_6 H61_6 0.9700
C6_6 H62_6 0.9700
C7_6 C8_6 1.474(6)
C7_6 H71_6 0.9700
C7_6 H72_6 0.9700
C8_6 H81_6 0.9700
C8_6 H82_6 0.9700
C9_6 C10_6 1.482(6)
C9_6 H91_6 0.9700
C9_6 H92_6 0.9700
C10_6 H101_6 0.9700
C10_6 H102_6 0.9700
O6_7 Mg7_7 1.965(5)
O6_7 Mg10_10 2.065(5)
O6_7 H1W_7 0.823(9)
O6_7 H2W_7 0.817(9)
O7_7 Mg10_10 1.965(5)
O7_7 Mg7_7 2.058(5)
O7_7 H3W_7 0.818(10)
O7_7 H4W_7 0.816(9)
Mg7_7 O5_7 2.120(4)
Mg7_7 O2_7 2.172(5)
Mg7_7 O3_7 2.172(5)
Mg7_7 O4_7 2.227(5)
Mg7_7 O1_7 2.239(5)
O1_7 C1_7 1.431(7)
O1_7 C10_7 1.436(6)
O2_7 C2_7 1.423(6)
O2_7 C3_7 1.430(6)
O3_7 C5_7 1.404(7)
O3_7 C4_7 1.419(6)
O4_7 C7_7 1.418(7)
O4_7 C6_7 1.443(6)
O5_7 C8_7 1.405(6)
O5_7 C9_7 1.424(6)
C1_7 C2_7 1.518(7)
C1_7 H11_7 0.9700
C1_7 H12_7 0.9700
C1_7 H6A_10 1.0315
C1_7 H6B_10 1.2575
C2_7 H21_7 0.9700
C2_7 H22_7 0.9700
C2_7 H7B_10 0.9996
C3_7 C4_7 1.502(7)
C3_7 H31_7 0.9700
C3_7 H32_7 0.9700
C3_7 H8A_10 0.8974
C3_7 H8B_10 1.1388
C4_7 H41_7 0.9700
C4_7 H42_7 0.9700
C4_7 H9A_10 1.0649
C4_7 H9B_10 0.9303
C5_7 C6_7 1.508(8)
C5_7 H51_7 0.9700
C5_7 H52_7 0.9700
C5_7 H10B_10 0.9350
C6_7 H61_7 0.9700
C6_7 H62_7 0.9700
C6_7 H1A_10 1.0441
C6_7 H1B_10 1.1682
C7_7 C8_7 1.492(7)
C7_7 H71_7 0.9700
C7_7 H72_7 0.9700
C7_7 H2A_10 1.0839
C8_7 H81_7 0.9700
C8_7 H82_7 0.9700
C8_7 H3A_10 1.3945
C8_7 H3B_10 0.9888
C9_7 C10_7 1.497(7)
C9_7 H91_7 0.9700
C9_7 H92_7 0.9700
C9_7 H4A_10 1.1882
C9_7 H4B_10 1.1184
C10_7 H101_7 0.9700
C10_7 H102_7 0.9700
C10_7 H5A_10 1.0622
Mg10_10 O5_10 2.1207
Mg10_10 O2_10 2.1692
Mg10_10 O3_10 2.1869
Mg10_10 O4_10 2.2218
Mg10_10 O1_10 2.2356
Mg10_10 H4W_7 2.38(4)
O1_10 C10_10 1.4183
O1_10 C1_10 1.4592
O2_10 C2_10 1.4093
O2_10 C3_10 1.4145
O3_10 C4_10 1.4422
O3_10 C5_10 1.4518
O4_10 C7_10 1.4118
O4_10 C6_10 1.4297
O5_10 C9_10 1.4098
O5_10 C8_10 1.4118
C1_10 C2_10 1.5235
C1_10 H1A_10 0.9701
C1_10 H1B_10 0.9701
C2_10 H2A_10 0.9699
C2_10 H2B_10 0.9700
C3_10 C4_10 1.5055
C3_10 H3A_10 0.9700
C3_10 H3B_10 0.9699
C4_10 H4A_10 0.9700
C4_10 H4B_10 0.9703
C5_10 C6_10 1.4812
C5_10 H5A_10 0.9702
C5_10 H5B_10 0.9699
C6_10 H6A_10 0.9701
C6_10 H6B_10 0.9701
C7_10 C8_10 1.5271
C7_10 H7A_10 0.9699
C7_10 H7B_10 0.9700
C8_10 H8A_10 0.9700
C8_10 H8B_10 0.9700
C9_10 C10_10 1.4899
C9_10 H9A_10 0.9700
C9_10 H9B_10 0.9699
C10_10 H10A_10 0.9700
C10_10 H10B_10 0.9699
O6_8 Mg8_8 2.006(4)
O6_8 H1W_8 0.822(9)
O6_8 H2W_8 0.817(9)
O7_8 Mg8_8 2.036(4)
O7_8 H3W_8 0.818(10)
O7_8 H4W_8 0.811(9)
Mg8_8 O5_8 2.119(4)
Mg8_8 O2_8 2.170(4)
Mg8_8 O3_8 2.192(4)
Mg8_8 O4_8 2.199(4)
Mg8_8 O1_8 2.233(4)
O1_8 C10_8 1.434(5)
O1_8 C1_8 1.442(6)
O2_8 C2_8 1.426(5)
O2_8 C3_8 1.435(5)
O3_8 C4_8 1.421(6)
O3_8 C5_8 1.436(5)
O4_8 C7_8 1.416(6)
O4_8 C6_8 1.432(5)
O5_8 C9_8 1.423(5)
O5_8 C8_8 1.423(5)
C1_8 C2_8 1.497(6)
C1_8 H11_8 0.9700
C1_8 H12_8 0.9700
C2_8 H21_8 0.9700
C2_8 H22_8 0.9700
C3_8 C4_8 1.485(6)
C3_8 H31_8 0.9700
C3_8 H32_8 0.9700
C4_8 H41_8 0.9700
C4_8 H42_8 0.9700
C5_8 C6_8 1.503(7)
C5_8 H51_8 0.9700
C5_8 H52_8 0.9700
C6_8 H61_8 0.9700
C6_8 H62_8 0.9700
C7_8 C8_8 1.492(6)
C7_8 H71_8 0.9700
C7_8 H72_8 0.9700
C8_8 H81_8 0.9700
C8_8 H82_8 0.9700
C9_8 C10_8 1.505(6)
C9_8 H91_8 0.9700
C9_8 H92_8 0.9700
C10_8 H101_8 0.9700
C10_8 H102_8 0.9700
N1_11 O8_11 1.203(6)
N1_11 O9_11 1.229(5)
N1_11 O10_11 1.231(5)
N2_12 O8_12 1.224(5)
N2_12 O10_12 1.231(5)
N2_12 O9_12 1.239(5)
N3_13 O8_13 1.215(6)
N3_13 O9_13 1.226(5)
N3_13 O10_13 1.234(5)
N4_14 O8_14 1.215(5)
N4_14 O10_14 1.220(5)
N4_14 O9_14 1.232(5)
N5_15 O10_15 1.225(5)
N5_15 O8_15 1.226(5)
N5_15 O9_15 1.232(5)
N6_16 O8_16 1.208(6)
N6_16 O9_16 1.220(5)
N6_16 O10_16 1.228(5)
N7_17 O10_17 1.207(5)
N7_17 O8_17 1.228(5)
N7_17 O9_17 1.243(5)
N8_18 O9_18 1.231(5)
N8_18 O8_18 1.231(5)
N8_18 O10_18 1.235(5)
N9_19 O10_19 1.207(5)
N9_19 O8_19 1.226(5)
N9_19 O9_19 1.244(5)
N10_20 O8_20 1.214(6)
N10_20 O10_20 1.222(5)
N10_20 O9_20 1.234(5)
N11_21 O10_21 1.209(5)
N11_21 O8_21 1.221(5)
N11_21 O9_21 1.231(5)
N12_22 O10_22 1.223(5)
N12_22 O8_22 1.230(5)
N12_22 O9_22 1.250(5)
N13_23 O8_23 1.217(6)
N13_23 O10_23 1.219(5)
N13_23 O9_23 1.234(5)
N14_24 O10_24 1.214(5)
N14_24 O9_24 1.228(5)
N14_24 O8_24 1.229(6)
N15_25 O8_25 1.212(6)
N15_25 O10_25 1.225(5)
N15_25 O9_25 1.236(5)
N16_26 O8_26 1.215(6)
N16_26 O10_26 1.224(5)
N16_26 O9_26 1.226(5)

loop_
_geom_hbond_atom_site_label_D
_geom_hbond_atom_site_label_H
_geom_hbond_atom_site_label_A
_geom_hbond_site_symmetry_A
_geom_hbond_distance_DH
_geom_hbond_distance_HA
_geom_hbond_distance_DA
_geom_hbond_angle_DHA
O6_1 H1W_1 O9_11 . 0.814(9) 2.37(4) 2.996(6) 135(5)
O6_1 H1W_1 O8_11 . 0.814(9) 2.23(2) 2.988(7) 155(5)
O6_1 H2W_1 O9_21 4 0.808(9) 1.99(2) 2.738(6) 153(5)
O6_1 H2W_1 O10_21 4 0.808(9) 2.63(2) 3.376(7) 155(4)
O7_1 H3W_1 O9_14 4_545 0.813(9) 2.073(16) 2.866(7) 165(5)
O7_1 H3W_1 O10_14 4_545 0.813(9) 2.65(4) 3.167(7) 123(4)
O7_1 H4W_1 O8_19 . 0.810(9) 2.02(2) 2.771(6) 155(5)
O6_2 H1W_2 O9_13 4_545 0.815(9) 2.092(19) 2.874(6) 161(5)
O6_2 H1W_2 O10_13 4_545 0.815(9) 2.52(3) 3.204(7) 142(4)
O6_2 H2W_2 O8_20 . 0.819(9) 2.21(2) 2.982(7) 159(5)
O6_2 H2W_2 O9_20 . 0.819(9) 2.36(3) 3.070(6) 145(5)
O7_2 H3W_2 O9_20 4 0.811(9) 1.963(13) 2.764(7) 169(5)
O7_2 H4W_2 O8_12 . 0.807(9) 1.961(13) 2.764(6) 174(5)
O7_2 H4W_2 O9_12 . 0.807(9) 2.72(5) 3.260(6) 126(5)
O6_3 H1W_3 O9_19 4 0.817(9) 1.993(15) 2.788(6) 164(5)
O6_3 H2W_3 O8_13 . 0.811(9) 2.07(2) 2.857(7) 162(6)
O6_3 H2W_3 O9_13 . 0.811(9) 2.43(4) 3.083(6) 138(5)
O7_3 H3W_3 O9_12 4_545 0.810(9) 2.04(3) 2.774(6) 150(5)
O7_3 H3W_3 O10_12 4_545 0.810(9) 2.58(3) 3.269(7) 144(4)
O7_3 H4W_3 O8_21 . 0.812(9) 2.02(2) 2.804(6) 161(6)
O7_3 H4W_3 O9_21 . 0.812(9) 2.63(3) 3.331(6) 145(5)
O6_4 H1W_4 O9_26 4_556 0.818(9) 1.958(17) 2.742(6) 160(5)
O6_4 H1W_4 O10_26 4_556 0.818(9) 2.60(3) 3.290(7) 144(5)
O6_4 H2W_4 O8_14 . 0.820(9) 2.26(3) 2.913(7) 136(4)
O6_4 H2W_4 O9_14 . 0.820(9) 2.25(3) 2.993(6) 151(4)
O7_4 H3W_4 O9_11 4_545 0.815(9) 2.088(16) 2.889(7) 168(5)
O7_4 H3W_4 O10_11 4_545 0.815(9) 2.62(4) 3.224(7) 133(4)
O7_4 H4W_4 O8_22 . 0.809(9) 1.987(11) 2.793(6) 174(5)
O6_5 H1W_5 O8_23 . 0.813(9) 2.27(3) 2.950(7) 142(5)
O6_5 H1W_5 O9_23 . 0.813(9) 2.34(2) 3.103(6) 157(5)
O6_5 H2W_5 O9_18 4_546 0.817(9) 1.999(15) 2.800(6) 166(5)
O7_5 H3W_5 O9_25 4_556 0.816(9) 2.02(2) 2.800(7) 160(5)
O7_5 H3W_5 O10_25 4_556 0.816(9) 2.54(4) 3.151(7) 132(4)
O7_5 H4W_5 O8_15 . 0.814(9) 1.953(12) 2.761(6) 171(5)
O7_5 H4W_5 O9_15 . 0.814(9) 2.68(4) 3.250(6) 129(5)
O6_6 H1W_6 O8_16 . 0.816(9) 2.122(16) 2.924(7) 167(5)
O6_6 H1W_6 O9_16 . 0.816(9) 2.40(4) 3.029(6) 135(5)
O6_6 H2W_6 O9_24 4_556 0.816(9) 2.03(3) 2.769(6) 150(5)
O7_6 H3W_6 O8_24 . 0.819(9) 1.976(19) 2.759(6) 160(5)
O7_6 H4W_6 O9_17 4_546 0.819(10) 1.994(16) 2.786(7) 162(5)
O7_6 H4W_6 O10_17 4_546 0.819(10) 2.66(4) 3.231(7) 128(4)
O6_7 H1W_7 O9_16 4_546 0.823(9) 2.096(19) 2.886(6) 161(5)
O6_7 H1W_7 O10_16 4_546 0.823(9) 2.60(3) 3.225(7) 134(4)
O6_7 H2W_7 O8_25 . 0.817(9) 2.157(13) 2.967(6) 172(5)
O6_7 H2W_7 O9_25 . 0.817(9) 2.46(4) 3.084(6) 134(4)
O7_7 H3W_7 O9_23 4_556 0.818(10) 1.985(19) 2.752(7) 156(4)
O7_7 H3W_7 O10_23 4_556 0.818(10) 2.50(3) 3.192(7) 143(5)
O7_7 H4W_7 O8_17 . 0.816(9) 2.02(2) 2.786(6) 155(5)
O7_7 H4W_7 O9_17 . 0.816(9) 2.51(4) 3.176(6) 139(5)
O6_8 H1W_8 O9_15 4_546 0.822(9) 2.04(2) 2.807(6) 156(5)
O6_8 H2W_8 O8_26 . 0.817(9) 2.16(3) 2.872(7) 145(5)
O6_8 H2W_8 O9_26 . 0.817(9) 2.43(2) 3.208(6) 159(5)
O7_8 H3W_8 O9_22 4_556 0.818(10) 1.961(13) 2.771(7) 170(5)
O7_8 H4W_8 O8_18 . 0.811(9) 1.948(14) 2.740(6) 165(5)
O7_8 H4W_8 O9_18 . 0.811(9) 2.71(4) 3.234(6) 124(4)

loop_
_geom_torsion_atom_site_label_1
_geom_torsion_atom_site_label_2
_geom_torsion_atom_site_label_3
_geom_torsion_atom_site_label_4
_geom_torsion
O7_1 Mg1_1 O1_1 C1_1 -69.0(4)
O6_1 Mg1_1 O1_1 C1_1 112.8(4)
O5_1 Mg1_1 O1_1 C1_1 -158.0(4)
O2_1 Mg1_1 O1_1 C1_1 16.2(4)
O3_1 Mg1_1 O1_1 C1_1 29.1(5)
O4_1 Mg1_1 O1_1 C1_1 -154.9(4)
O7_1 Mg1_1 O1_1 C10_1 64.5(4)
O6_1 Mg1_1 O1_1 C10_1 -113.7(4)
O5_1 Mg1_1 O1_1 C10_1 -24.4(3)
O2_1 Mg1_1 O1_1 C10_1 149.7(4)
O3_1 Mg1_1 O1_1 C10_1 162.6(4)
O4_1 Mg1_1 O1_1 C10_1 -21.3(5)
O7_1 Mg1_1 O2_1 C2_1 106.6(4)
O6_1 Mg1_1 O2_1 C2_1 -73.7(4)
O5_1 Mg1_1 O2_1 C2_1 24.0(5)
O3_1 Mg1_1 O2_1 C2_1 -157.7(4)
O4_1 Mg1_1 O2_1 C2_1 -174.6(4)
O1_1 Mg1_1 O2_1 C2_1 14.5(4)
O7_1 Mg1_1 O2_1 C3_1 -113.5(4)
O6_1 Mg1_1 O2_1 C3_1 66.2(4)
O5_1 Mg1_1 O2_1 C3_1 163.9(4)
O3_1 Mg1_1 O2_1 C3_1 -17.8(4)
O4_1 Mg1_1 O2_1 C3_1 -34.7(5)
O1_1 Mg1_1 O2_1 C3_1 154.4(4)
O7_1 Mg1_1 O3_1 C5_1 -66.1(4)
O6_1 Mg1_1 O3_1 C5_1 111.9(4)
O5_1 Mg1_1 O3_1 C5_1 28.2(6)
O2_1 Mg1_1 O3_1 C5_1 -150.2(4)
O4_1 Mg1_1 O3_1 C5_1 19.4(4)
O1_1 Mg1_1 O3_1 C5_1 -163.1(4)
O7_1 Mg1_1 O3_1 C4_1 68.9(4)
O6_1 Mg1_1 O3_1 C4_1 -113.1(4)
O5_1 Mg1_1 O3_1 C4_1 163.2(4)
O2_1 Mg1_1 O3_1 C4_1 -15.2(3)
O4_1 Mg1_1 O3_1 C4_1 154.4(4)
O1_1 Mg1_1 O3_1 C4_1 -28.1(5)
O7_1 Mg1_1 O4_1 C7_1 -118.9(4)
O6_1 Mg1_1 O4_1 C7_1 60.2(4)
O5_1 Mg1_1 O4_1 C7_1 -28.6(4)
O2_1 Mg1_1 O4_1 C7_1 162.8(4)
O3_1 Mg1_1 O4_1 C7_1 145.9(4)
O1_1 Mg1_1 O4_1 C7_1 -31.8(5)
O7_1 Mg1_1 O4_1 C6_1 107.7(4)
O6_1 Mg1_1 O4_1 C6_1 -73.2(4)
O5_1 Mg1_1 O4_1 C6_1 -162.0(4)
O2_1 Mg1_1 O4_1 C6_1 29.4(6)
O3_1 Mg1_1 O4_1 C6_1 12.4(4)
O1_1 Mg1_1 O4_1 C6_1 -165.2(4)
O7_1 Mg1_1 O5_1 C8_1 90.1(5)
O6_1 Mg1_1 O5_1 C8_1 -88.5(4)
O2_1 Mg1_1 O5_1 C8_1 171.6(4)
O3_1 Mg1_1 O5_1 C8_1 -5.8(6)
O4_1 Mg1_1 O5_1 C8_1 3.1(4)
O1_1 Mg1_1 O5_1 C8_1 -178.9(5)
O7_1 Mg1_1 O5_1 C9_1 -95.2(4)
O6_1 Mg1_1 O5_1 C9_1 86.2(4)
O2_1 Mg1_1 O5_1 C9_1 -13.7(6)
O3_1 Mg1_1 O5_1 C9_1 168.9(4)
O4_1 Mg1_1 O5_1 C9_1 177.8(4)
O1_1 Mg1_1 O5_1 C9_1 -4.2(4)
C10_1 O1_1 C1_1 C2_1 -174.3(5)
Mg1_1 O1_1 C1_1 C2_1 -41.6(6)
C3_1 O2_1 C2_1 C1_1 178.9(5)
Mg1_1 O2_1 C2_1 C1_1 -40.5(6)
O1_1 C1_1 C2_1 O2_1 51.8(7)
C2_1 O2_1 C3_1 C4_1 -174.8(5)
Mg1_1 O2_1 C3_1 C4_1 44.7(6)
C5_1 O3_1 C4_1 C3_1 178.7(5)
Mg1_1 O3_1 C4_1 C3_1 43.1(5)
O2_1 C3_1 C4_1 O3_1 -54.3(6)
C4_1 O3_1 C5_1 C6_1 179.1(5)
Mg1_1 O3_1 C5_1 C6_1 -45.6(6)
C7_1 O4_1 C6_1 C5_1 -173.0(5)
Mg1_1 O4_1 C6_1 C5_1 -39.8(6)
O3_1 C5_1 C6_1 O4_1 53.6(7)
C6_1 O4_1 C7_1 C8_1 -178.7(5)
Mg1_1 O4_1 C7_1 C8_1 47.6(6)
C9_1 O5_1 C8_1 C7_1 -154.5(5)
Mg1_1 O5_1 C8_1 C7_1 20.4(7)
O4_1 C7_1 C8_1 O5_1 -41.9(7)
C8_1 O5_1 C9_1 C10_1 -155.1(5)
Mg1_1 O5_1 C9_1 C10_1 29.9(6)
C1_1 O1_1 C10_1 C9_1 -179.4(5)
Mg1_1 O1_1 C10_1 C9_1 47.3(5)
O5_1 C9_1 C10_1 O1_1 -47.6(6)
O6_2 Mg2_2 O1_2 C1_2 -115.1(4)
O7_2 Mg2_2 O1_2 C1_2 64.8(4)
O5_2 Mg2_2 O1_2 C1_2 154.9(4)
O2_2 Mg2_2 O1_2 C1_2 -19.5(4)
O3_2 Mg2_2 O1_2 C1_2 -34.5(5)
O4_2 Mg2_2 O1_2 C1_2 155.6(4)
O6_2 Mg2_2 O1_2 C10_2 117.4(4)
O7_2 Mg2_2 O1_2 C10_2 -62.7(4)
O5_2 Mg2_2 O1_2 C10_2 27.4(3)
O2_2 Mg2_2 O1_2 C10_2 -147.0(4)
O3_2 Mg2_2 O1_2 C10_2 -162.0(4)
O4_2 Mg2_2 O1_2 C10_2 28.1(5)
O6_2 Mg2_2 O2_2 C3_2 -69.3(4)
O7_2 Mg2_2 O2_2 C3_2 111.6(4)
O5_2 Mg2_2 O2_2 C3_2 -164.7(4)
O3_2 Mg2_2 O2_2 C3_2 15.0(4)
O4_2 Mg2_2 O2_2 C3_2 29.4(5)
O1_2 Mg2_2 O2_2 C3_2 -155.7(4)
O6_2 Mg2_2 O2_2 C2_2 72.5(4)
O7_2 Mg2_2 O2_2 C2_2 -106.6(4)
O5_2 Mg2_2 O2_2 C2_2 -22.9(6)
O3_2 Mg2_2 O2_2 C2_2 156.8(4)
O4_2 Mg2_2 O2_2 C2_2 171.2(4)
O1_2 Mg2_2 O2_2 C2_2 -13.9(4)
O6_2 Mg2_2 O3_2 C4_2 112.2(4)
O7_2 Mg2_2 O3_2 C4_2 -67.2(4)
O5_2 Mg2_2 O3_2 C4_2 -164.5(4)
O2_2 Mg2_2 O3_2 C4_2 15.9(4)
O4_2 Mg2_2 O3_2 C4_2 -155.5(4)
O1_2 Mg2_2 O3_2 C4_2 30.9(5)
O6_2 Mg2_2 O3_2 C5_2 -109.4(4)
O7_2 Mg2_2 O3_2 C5_2 71.3(4)
O5_2 Mg2_2 O3_2 C5_2 -26.0(6)
O2_2 Mg2_2 O3_2 C5_2 154.3(4)
O4_2 Mg2_2 O3_2 C5_2 -17.0(4)
O1_2 Mg2_2 O3_2 C5_2 169.3(4)
O6_2 Mg2_2 O4_2 C7_2 -63.2(4)
O7_2 Mg2_2 O4_2 C7_2 116.3(4)
O5_2 Mg2_2 O4_2 C7_2 25.7(4)
O2_2 Mg2_2 O4_2 C7_2 -163.1(4)
O3_2 Mg2_2 O4_2 C7_2 -148.8(4)
O1_2 Mg2_2 O4_2 C7_2 25.0(5)
O6_2 Mg2_2 O4_2 C6_2 70.0(4)
O7_2 Mg2_2 O4_2 C6_2 -110.5(4)
O5_2 Mg2_2 O4_2 C6_2 158.9(4)
O2_2 Mg2_2 O4_2 C6_2 -29.9(6)
O3_2 Mg2_2 O4_2 C6_2 -15.6(4)
O1_2 Mg2_2 O4_2 C6_2 158.2(4)
O6_2 Mg2_2 O5_2 C8_2 91.0(4)
O7_2 Mg2_2 O5_2 C8_2 -89.9(5)
O2_2 Mg2_2 O5_2 C8_2 -171.8(4)
O3_2 Mg2_2 O5_2 C8_2 8.7(6)
O4_2 Mg2_2 O5_2 C8_2 -0.3(4)
O1_2 Mg2_2 O5_2 C8_2 179.2(5)
O6_2 Mg2_2 O5_2 C9_2 -86.1(4)
O7_2 Mg2_2 O5_2 C9_2 93.0(4)
O2_2 Mg2_2 O5_2 C9_2 11.1(6)
O3_2 Mg2_2 O5_2 C9_2 -168.4(4)
O4_2 Mg2_2 O5_2 C9_2 -177.5(4)
O1_2 Mg2_2 O5_2 C9_2 2.1(4)
C10_2 O1_2 C1_2 C2_2 174.2(5)
Mg2_2 O1_2 C1_2 C2_2 47.0(5)
C3_2 O2_2 C2_2 C1_2 -175.9(5)
Mg2_2 O2_2 C2_2 C1_2 42.1(6)
O1_2 C1_2 C2_2 O2_2 -55.8(6)
C2_2 O2_2 C3_2 C4_2 176.4(5)
Mg2_2 O2_2 C3_2 C4_2 -41.0(6)
C5_2 O3_2 C4_2 C3_2 -178.8(5)
Mg2_2 O3_2 C4_2 C3_2 -41.0(5)
O2_2 C3_2 C4_2 O3_2 50.9(6)
C4_2 O3_2 C5_2 C6_2 -176.7(5)
Mg2_2 O3_2 C5_2 C6_2 44.6(6)
C7_2 O4_2 C6_2 C5_2 174.1(5)
Mg2_2 O4_2 C6_2 C5_2 42.4(6)
O3_2 C5_2 C6_2 O4_2 -55.5(7)
C6_2 O4_2 C7_2 C8_2 -179.1(5)
Mg2_2 O4_2 C7_2 C8_2 -46.5(6)
C9_2 O5_2 C8_2 C7_2 153.8(5)
Mg2_2 O5_2 C8_2 C7_2 -23.5(7)
O4_2 C7_2 C8_2 O5_2 43.9(7)
C8_2 O5_2 C9_2 C10_2 153.7(5)
Mg2_2 O5_2 C9_2 C10_2 -29.0(6)
C1_2 O1_2 C10_2 C9_2 -177.5(5)
Mg2_2 O1_2 C10_2 C9_2 -50.0(5)
O5_2 C9_2 C10_2 O1_2 49.0(6)
Mg9_9 O6_3 Mg3_3 O7_3 -17(7)
Mg9_9 O6_3 Mg3_3 O5_3 -8.2(17)
Mg9_9 O6_3 Mg3_3 O2_3 135.8(18)
Mg9_9 O6_3 Mg3_3 O3_3 -152.2(18)
Mg9_9 O6_3 Mg3_3 O1_3 63.4(17)
Mg9_9 O6_3 Mg3_3 O4_3 -79.1(17)
Mg9_9 O7_3 Mg3_3 O6_3 17(7)
Mg9_9 O7_3 Mg3_3 O5_3 8.6(16)
Mg9_9 O7_3 Mg3_3 O2_3 -135.5(18)
Mg9_9 O7_3 Mg3_3 O3_3 152.5(18)
Mg9_9 O7_3 Mg3_3 O1_3 -63.0(17)
Mg9_9 O7_3 Mg3_3 O4_3 79.6(17)
O6_3 Mg3_3 O1_3 C1_3 115.2(4)
O7_3 Mg3_3 O1_3 C1_3 -67.0(4)
O5_3 Mg3_3 O1_3 C1_3 -155.2(4)
O2_3 Mg3_3 O1_3 C1_3 16.9(4)
O3_3 Mg3_3 O1_3 C1_3 30.2(6)
O4_3 Mg3_3 O1_3 C1_3 -153.3(5)
O6_3 Mg3_3 O1_3 C10_3 -112.1(4)
O7_3 Mg3_3 O1_3 C10_3 65.7(4)
O5_3 Mg3_3 O1_3 C10_3 -22.5(4)
O2_3 Mg3_3 O1_3 C10_3 149.6(4)
O3_3 Mg3_3 O1_3 C10_3 163.0(5)
O4_3 Mg3_3 O1_3 C10_3 -20.6(6)
O6_3 Mg3_3 O2_3 C2_3 -70.9(5)
O7_3 Mg3_3 O2_3 C2_3 108.1(5)
O5_3 Mg3_3 O2_3 C2_3 28.7(7)
O3_3 Mg3_3 O2_3 C2_3 -155.8(5)
O1_3 Mg3_3 O2_3 C2_3 16.1(5)
O4_3 Mg3_3 O2_3 C2_3 -174.1(5)
O6_3 Mg3_3 O2_3 C3_3 68.6(5)
O7_3 Mg3_3 O2_3 C3_3 -112.4(5)
O5_3 Mg3_3 O2_3 C3_3 168.2(5)
O3_3 Mg3_3 O2_3 C3_3 -16.3(4)
O1_3 Mg3_3 O2_3 C3_3 155.6(5)
O4_3 Mg3_3 O2_3 C3_3 -34.6(6)
O6_3 Mg3_3 O3_3 C5_3 110.5(5)
O7_3 Mg3_3 O3_3 C5_3 -68.0(5)
O5_3 Mg3_3 O3_3 C5_3 24.9(7)
O2_3 Mg3_3 O3_3 C5_3 -150.6(5)
O1_3 Mg3_3 O3_3 C5_3 -163.9(5)
O4_3 Mg3_3 O3_3 C5_3 18.3(5)
O6_3 Mg3_3 O3_3 C4_3 -113.0(4)
O7_3 Mg3_3 O3_3 C4_3 68.5(4)
O5_3 Mg3_3 O3_3 C4_3 161.3(4)
O2_3 Mg3_3 O3_3 C4_3 -14.1(4)
O1_3 Mg3_3 O3_3 C4_3 -27.5(6)
O4_3 Mg3_3 O3_3 C4_3 154.8(4)
O6_3 Mg3_3 O4_3 C7_3 59.4(4)
O7_3 Mg3_3 O4_3 C7_3 -118.7(4)
O5_3 Mg3_3 O4_3 C7_3 -29.6(4)
O2_3 Mg3_3 O4_3 C7_3 164.5(4)
O3_3 Mg3_3 O4_3 C7_3 146.3(4)
O1_3 Mg3_3 O4_3 C7_3 -31.5(6)
O6_3 Mg3_3 O4_3 C6_3 -74.0(5)
O7_3 Mg3_3 O4_3 C6_3 108.0(5)
O5_3 Mg3_3 O4_3 C6_3 -162.9(5)
O2_3 Mg3_3 O4_3 C6_3 31.2(7)
O3_3 Mg3_3 O4_3 C6_3 13.0(5)
O1_3 Mg3_3 O4_3 C6_3 -164.8(5)
O6_3 Mg3_3 O5_3 C9_3 81.8(5)
O7_3 Mg3_3 O5_3 C9_3 -98.5(5)
O2_3 Mg3_3 O5_3 C9_3 -20.5(7)
O3_3 Mg3_3 O5_3 C9_3 166.8(5)
O1_3 Mg3_3 O5_3 C9_3 -7.8(5)
O4_3 Mg3_3 O5_3 C9_3 173.4(5)
O6_3 Mg3_3 O5_3 C8_3 -86.3(5)
O7_3 Mg3_3 O5_3 C8_3 93.3(5)
O2_3 Mg3_3 O5_3 C8_3 171.4(5)
O3_3 Mg3_3 O5_3 C8_3 -1.3(7)
O1_3 Mg3_3 O5_3 C8_3 -175.9(5)
O4_3 Mg3_3 O5_3 C8_3 5.3(5)
C10_3 O1_3 C1_3 C2_3 -175.8(6)
Mg3_3 O1_3 C1_3 C2_3 -43.2(6)
C3_3 O2_3 C2_3 C1_3 176.5(6)
Mg3_3 O2_3 C2_3 C1_3 -42.7(7)
O1_3 C1_3 C2_3 O2_3 53.8(8)
C2_3 O2_3 C3_3 C4_3 -177.9(6)
Mg3_3 O2_3 C3_3 C4_3 41.5(7)
C5_3 O3_3 C4_3 C3_3 176.5(6)
Mg3_3 O3_3 C4_3 C3_3 40.1(6)
O2_3 C3_3 C4_3 O3_3 -50.3(7)
C4_3 O3_3 C5_3 C6_3 178.2(6)
Mg3_3 O3_3 C5_3 C6_3 -44.9(7)
C7_3 O4_3 C6_3 C5_3 -172.1(6)
Mg3_3 O4_3 C6_3 C5_3 -39.8(7)
O3_3 C5_3 C6_3 O4_3 54.2(8)
C6_3 O4_3 C7_3 C8_3 -179.9(6)
Mg3_3 O4_3 C7_3 C8_3 47.6(7)
C9_3 O5_3 C8_3 C7_3 -150.8(6)
Mg3_3 O5_3 C8_3 C7_3 17.9(8)
O4_3 C7_3 C8_3 O5_3 -40.9(8)
C8_3 O5_3 C9_3 C10_3 -157.2(6)
Mg3_3 O5_3 C9_3 C10_3 33.9(7)
C1_3 O1_3 C10_3 C9_3 178.9(5)
Mg3_3 O1_3 C10_3 C9_3 46.0(6)
O5_3 C9_3 C10_3 O1_3 -49.1(7)
Mg3_3 O7_3 Mg9_9 O5_9 8.9(17)
Mg3_3 O7_3 Mg9_9 O6_3 -4.5(19)
Mg3_3 O7_3 Mg9_9 O2_9 -135.0(17)
Mg3_3 O7_3 Mg9_9 O3_9 152.9(17)
Mg3_3 O7_3 Mg9_9 O1_9 -63.5(17)
Mg3_3 O7_3 Mg9_9 O4_9 80.5(17)
Mg3_3 O6_3 Mg9_9 O7_3 5(2)
Mg3_3 O6_3 Mg9_9 O5_9 -8.5(17)
Mg3_3 O6_3 Mg9_9 O2_9 135.9(17)
Mg3_3 O6_3 Mg9_9 O3_9 -152.3(17)
Mg3_3 O6_3 Mg9_9 O1_9 63.7(17)
Mg3_3 O6_3 Mg9_9 O4_9 -80.3(17)
O7_3 Mg9_9 O1_9 C1_9 -117.7(2)
O5_9 Mg9_9 O1_9 C1_9 156.1
O6_3 Mg9_9 O1_9 C1_9 69.0(2)
O2_9 Mg9_9 O1_9 C1_9 -18.2
O3_9 Mg9_9 O1_9 C1_9 -32.6
O4_9 Mg9_9 O1_9 C1_9 155.6
O7_3 Mg9_9 O1_9 C10_9 112.3(2)
O5_9 Mg9_9 O1_9 C10_9 26.1
O6_3 Mg9_9 O1_9 C10_9 -61.1(2)
O2_9 Mg9_9 O1_9 C10_9 -148.3
O3_9 Mg9_9 O1_9 C10_9 -162.6
O4_9 Mg9_9 O1_9 C10_9 25.6
O7_3 Mg9_9 O2_9 C3_9 -71.3(2)
O5_9 Mg9_9 O2_9 C3_9 -164.4
O6_3 Mg9_9 O2_9 C3_9 114.6(2)
O3_9 Mg9_9 O2_9 C3_9 16.0
O1_9 Mg9_9 O2_9 C3_9 -155.1
O4_9 Mg9_9 O2_9 C3_9 31.0
O7_3 Mg9_9 O2_9 C2_9 71.2(2)
O5_9 Mg9_9 O2_9 C2_9 -21.9
O6_3 Mg9_9 O2_9 C2_9 -102.9(2)
O3_9 Mg9_9 O2_9 C2_9 158.4
O1_9 Mg9_9 O2_9 C2_9 -12.7
O4_9 Mg9_9 O2_9 C2_9 173.4
O7_3 Mg9_9 O3_9 C5_9 -110.1(2)
O5_9 Mg9_9 O3_9 C5_9 -28.1
O6_3 Mg9_9 O3_9 C5_9 66.9(2)
O2_9 Mg9_9 O3_9 C5_9 151.6
O1_9 Mg9_9 O3_9 C5_9 165.9
O4_9 Mg9_9 O3_9 C5_9 -19.2
O7_3 Mg9_9 O3_9 C4_9 114.2(2)
O5_9 Mg9_9 O3_9 C4_9 -163.8
O6_3 Mg9_9 O3_9 C4_9 -68.7(2)
O2_9 Mg9_9 O3_9 C4_9 15.9
O1_9 Mg9_9 O3_9 C4_9 30.2
O4_9 Mg9_9 O3_9 C4_9 -154.9
O7_3 Mg9_9 O4_9 C6_9 76.1(2)
O5_9 Mg9_9 O4_9 C6_9 161.0
O6_3 Mg9_9 O4_9 C6_9 -111.6(2)
O2_9 Mg9_9 O4_9 C6_9 -28.4
O3_9 Mg9_9 O4_9 C6_9 -13.4
O1_9 Mg9_9 O4_9 C6_9 161.5
O7_3 Mg9_9 O4_9 C7_9 -59.1(2)
O5_9 Mg9_9 O4_9 C7_9 25.8
O6_3 Mg9_9 O4_9 C7_9 113.2(2)
O2_9 Mg9_9 O4_9 C7_9 -163.6
O3_9 Mg9_9 O4_9 C7_9 -148.6
O1_9 Mg9_9 O4_9 C7_9 26.2
O7_3 Mg9_9 O5_9 C9_9 -84.7(2)
O6_3 Mg9_9 O5_9 C9_9 93.5(2)
O2_9 Mg9_9 O5_9 C9_9 12.4
O3_9 Mg9_9 O5_9 C9_9 -168.1
O1_9 Mg9_9 O5_9 C9_9 3.2
O4_9 Mg9_9 O5_9 C9_9 -177.1
O7_3 Mg9_9 O5_9 C8_9 91.5(2)
O6_3 Mg9_9 O5_9 C8_9 -90.3(2)
O2_9 Mg9_9 O5_9 C8_9 -171.4
O3_9 Mg9_9 O5_9 C8_9 8.0
O1_9 Mg9_9 O5_9 C8_9 179.3
O4_9 Mg9_9 O5_9 C8_9 -0.9
C10_9 O1_9 C1_9 C2_9 174.8
Mg9_9 O1_9 C1_9 C2_9 44.9
C3_9 O2_9 C2_9 C1_9 -178.0
Mg9_9 O2_9 C2_9 C1_9 39.6
O1_9 C1_9 C2_9 O2_9 -52.9
C2_9 O2_9 C3_9 C4_9 174.7
Mg9_9 O2_9 C3_9 C4_9 -42.7
C5_9 O3_9 C4_9 C3_9 -178.9
Mg9_9 O3_9 C4_9 C3_9 -42.7
O2_9 C3_9 C4_9 O3_9 53.1
C4_9 O3_9 C5_9 C6_9 -178.8
Mg9_9 O3_9 C5_9 C6_9 45.2
C7_9 O4_9 C6_9 C5_9 172.9
Mg9_9 O4_9 C6_9 C5_9 39.8
O3_9 C5_9 C6_9 O4_9 -54.0
C6_9 O4_9 C7_9 C8_9 178.7
Mg9_9 O4_9 C7_9 C8_9 -46.8
C9_9 O5_9 C8_9 C7_9 153.0
Mg9_9 O5_9 C8_9 C7_9 -23.3
O4_9 C7_9 C8_9 O5_9 43.9
C8_9 O5_9 C9_9 C10_9 153.8
Mg9_9 O5_9 C9_9 C10_9 -29.8
C1_9 O1_9 C10_9 C9_9 -178.9
Mg9_9 O1_9 C10_9 C9_9 -48.3
O5_9 C9_9 C10_9 O1_9 48.3
O7_4 Mg4_4 O1_4 C10_4 64.8(4)
O6_4 Mg4_4 O1_4 C10_4 -113.4(4)
O5_4 Mg4_4 O1_4 C10_4 -23.8(4)
O2_4 Mg4_4 O1_4 C10_4 149.9(4)
O3_4 Mg4_4 O1_4 C10_4 164.2(4)
O4_4 Mg4_4 O1_4 C10_4 -22.6(5)
O7_4 Mg4_4 O1_4 C1_4 -68.1(4)
O6_4 Mg4_4 O1_4 C1_4 113.7(4)
O5_4 Mg4_4 O1_4 C1_4 -156.7(4)
O2_4 Mg4_4 O1_4 C1_4 17.0(4)
O3_4 Mg4_4 O1_4 C1_4 31.3(5)
O4_4 Mg4_4 O1_4 C1_4 -155.4(4)
O7_4 Mg4_4 O2_4 C2_4 106.5(4)
O6_4 Mg4_4 O2_4 C2_4 -74.1(4)
O5_4 Mg4_4 O2_4 C2_4 24.3(5)
O3_4 Mg4_4 O2_4 C2_4 -157.2(4)
O1_4 Mg4_4 O2_4 C2_4 14.0(4)
O4_4 Mg4_4 O2_4 C2_4 -173.4(4)
O7_4 Mg4_4 O2_4 C3_4 -113.1(4)
O6_4 Mg4_4 O2_4 C3_4 66.4(4)
O5_4 Mg4_4 O2_4 C3_4 164.7(4)
O3_4 Mg4_4 O2_4 C3_4 -16.7(4)
O1_4 Mg4_4 O2_4 C3_4 154.4(4)
O4_4 Mg4_4 O2_4 C3_4 -33.0(5)
O7_4 Mg4_4 O3_4 C5_4 -69.1(4)
O6_4 Mg4_4 O3_4 C5_4 108.7(4)
O5_4 Mg4_4 O3_4 C5_4 25.5(6)
O2_4 Mg4_4 O3_4 C5_4 -153.0(4)
O1_4 Mg4_4 O3_4 C5_4 -167.4(4)
O4_4 Mg4_4 O3_4 C5_4 16.8(4)
O7_4 Mg4_4 O3_4 C4_4 68.0(4)
O6_4 Mg4_4 O3_4 C4_4 -114.1(4)
O5_4 Mg4_4 O3_4 C4_4 162.7(4)
O2_4 Mg4_4 O3_4 C4_4 -15.9(3)
O1_4 Mg4_4 O3_4 C4_4 -30.3(5)
O4_4 Mg4_4 O3_4 C4_4 153.9(4)
O7_4 Mg4_4 O4_4 C6_4 109.6(4)
O6_4 Mg4_4 O4_4 C6_4 -71.2(4)
O5_4 Mg4_4 O4_4 C6_4 -160.7(5)
O2_4 Mg4_4 O4_4 C6_4 30.1(6)
O3_4 Mg4_4 O4_4 C6_4 13.8(4)
O1_4 Mg4_4 O4_4 C6_4 -161.9(4)
O7_4 Mg4_4 O4_4 C7_4 -117.3(4)
O6_4 Mg4_4 O4_4 C7_4 61.9(4)
O5_4 Mg4_4 O4_4 C7_4 -27.6(4)
O2_4 Mg4_4 O4_4 C7_4 163.2(4)
O3_4 Mg4_4 O4_4 C7_4 147.0(4)
O1_4 Mg4_4 O4_4 C7_4 -28.8(5)
O7_4 Mg4_4 O5_4 C9_4 -95.8(4)
O6_4 Mg4_4 O5_4 C9_4 85.8(4)
O2_4 Mg4_4 O5_4 C9_4 -14.8(6)
O3_4 Mg4_4 O5_4 C9_4 167.6(4)
O1_4 Mg4_4 O5_4 C9_4 -4.4(4)
O4_4 Mg4_4 O5_4 C9_4 176.4(4)
O7_4 Mg4_4 O5_4 C8_4 89.7(4)
O6_4 Mg4_4 O5_4 C8_4 -88.7(4)
O2_4 Mg4_4 O5_4 C8_4 170.7(4)
O3_4 Mg4_4 O5_4 C8_4 -6.9(6)
O1_4 Mg4_4 O5_4 C8_4 -178.9(5)
O4_4 Mg4_4 O5_4 C8_4 1.9(4)
C10_4 O1_4 C1_4 C2_4 -175.2(5)
Mg4_4 O1_4 C1_4 C2_4 -42.5(6)
C3_4 O2_4 C2_4 C1_4 179.0(5)
Mg4_4 O2_4 C2_4 C1_4 -40.2(6)
O1_4 C1_4 C2_4 O2_4 51.9(7)
C2_4 O2_4 C3_4 C4_4 -175.4(5)
Mg4_4 O2_4 C3_4 C4_4 43.6(6)
C5_4 O3_4 C4_4 C3_4 -178.6(5)
Mg4_4 O3_4 C4_4 C3_4 43.1(5)
O2_4 C3_4 C4_4 O3_4 -53.6(6)
C4_4 O3_4 C5_4 C6_4 179.9(5)
Mg4_4 O3_4 C5_4 C6_4 -42.3(6)
C7_4 O4_4 C6_4 C5_4 -172.0(5)
Mg4_4 O4_4 C6_4 C5_4 -39.7(6)
O3_4 C5_4 C6_4 O4_4 51.2(7)
C6_4 O4_4 C7_4 C8_4 -179.0(5)
Mg4_4 O4_4 C7_4 C8_4 47.4(6)
C9_4 O5_4 C8_4 C7_4 -152.8(5)
Mg4_4 O5_4 C8_4 C7_4 22.0(7)
O4_4 C7_4 C8_4 O5_4 -43.1(7)
C8_4 O5_4 C9_4 C10_4 -155.8(5)
Mg4_4 O5_4 C9_4 C10_4 29.3(6)
C1_4 O1_4 C10_4 C9_4 178.8(5)
Mg4_4 O1_4 C10_4 C9_4 45.6(5)
O5_4 C9_4 C10_4 O1_4 -46.2(6)
O6_5 Mg5_5 O1_5 C1_5 -115.3(4)
O7_5 Mg5_5 O1_5 C1_5 65.0(4)
O5_5 Mg5_5 O1_5 C1_5 155.2(4)
O2_5 Mg5_5 O1_5 C1_5 -19.1(4)
O3_5 Mg5_5 O1_5 C1_5 -33.8(5)
O4_5 Mg5_5 O1_5 C1_5 154.7(4)
O6_5 Mg5_5 O1_5 C10_5 117.9(4)
O7_5 Mg5_5 O1_5 C10_5 -61.8(4)
O5_5 Mg5_5 O1_5 C10_5 28.4(3)
O2_5 Mg5_5 O1_5 C10_5 -145.9(4)
O3_5 Mg5_5 O1_5 C10_5 -160.7(4)
O4_5 Mg5_5 O1_5 C10_5 27.9(5)
O6_5 Mg5_5 O2_5 C2_5 72.0(4)
O7_5 Mg5_5 O2_5 C2_5 -106.4(4)
O5_5 Mg5_5 O2_5 C2_5 -23.2(5)
O3_5 Mg5_5 O2_5 C2_5 156.8(4)
O4_5 Mg5_5 O2_5 C2_5 172.4(4)
O1_5 Mg5_5 O2_5 C2_5 -14.2(4)
O6_5 Mg5_5 O2_5 C3_5 -69.3(4)
O7_5 Mg5_5 O2_5 C3_5 112.3(4)
O5_5 Mg5_5 O2_5 C3_5 -164.5(4)
O3_5 Mg5_5 O2_5 C3_5 15.5(4)
O4_5 Mg5_5 O2_5 C3_5 31.0(5)
O1_5 Mg5_5 O2_5 C3_5 -155.5(4)
O6_5 Mg5_5 O3_5 C4_5 112.3(4)
O7_5 Mg5_5 O3_5 C4_5 -67.1(4)
O5_5 Mg5_5 O3_5 C4_5 -164.4(4)
O2_5 Mg5_5 O3_5 C4_5 15.7(4)
O4_5 Mg5_5 O3_5 C4_5 -155.1(4)
O1_5 Mg5_5 O3_5 C4_5 30.4(5)
O6_5 Mg5_5 O3_5 C5_5 -111.9(4)
O7_5 Mg5_5 O3_5 C5_5 68.7(4)
O5_5 Mg5_5 O3_5 C5_5 -28.6(6)
O2_5 Mg5_5 O3_5 C5_5 151.5(4)
O4_5 Mg5_5 O3_5 C5_5 -19.3(4)
O1_5 Mg5_5 O3_5 C5_5 166.2(4)
O6_5 Mg5_5 O4_5 C7_5 -62.1(4)
O7_5 Mg5_5 O4_5 C7_5 116.7(4)
O5_5 Mg5_5 O4_5 C7_5 26.1(4)
O2_5 Mg5_5 O4_5 C7_5 -163.7(4)
O3_5 Mg5_5 O4_5 C7_5 -148.2(4)
O1_5 Mg5_5 O4_5 C7_5 26.6(5)
O6_5 Mg5_5 O4_5 C6_5 72.8(4)
O7_5 Mg5_5 O4_5 C6_5 -108.4(4)
O5_5 Mg5_5 O4_5 C6_5 161.1(4)
O2_5 Mg5_5 O4_5 C6_5 -28.7(6)
O3_5 Mg5_5 O4_5 C6_5 -13.2(4)
O1_5 Mg5_5 O4_5 C6_5 161.5(4)
O6_5 Mg5_5 O5_5 C8_5 90.4(5)
O7_5 Mg5_5 O5_5 C8_5 -90.9(5)
O2_5 Mg5_5 O5_5 C8_5 -172.3(4)
O3_5 Mg5_5 O5_5 C8_5 7.8(6)
O4_5 Mg5_5 O5_5 C8_5 -1.6(4)
O1_5 Mg5_5 O5_5 C8_5 178.7(5)
O6_5 Mg5_5 O5_5 C9_5 -86.3(4)
O7_5 Mg5_5 O5_5 C9_5 92.4(4)
O2_5 Mg5_5 O5_5 C9_5 11.1(6)
O3_5 Mg5_5 O5_5 C9_5 -168.9(4)
O4_5 Mg5_5 O5_5 C9_5 -178.3(4)
O1_5 Mg5_5 O5_5 C9_5 2.0(4)
C10_5 O1_5 C1_5 C2_5 174.1(5)
Mg5_5 O1_5 C1_5 C2_5 47.4(5)
C3_5 O2_5 C2_5 C1_5 -176.9(5)
Mg5_5 O2_5 C2_5 C1_5 41.8(6)
O1_5 C1_5 C2_5 O2_5 -55.9(6)
C2_5 O2_5 C3_5 C4_5 175.7(5)
Mg5_5 O2_5 C3_5 C4_5 -42.0(6)
C5_5 O3_5 C4_5 C3_5 -176.4(5)
Mg5_5 O3_5 C4_5 C3_5 -41.6(5)
O2_5 C3_5 C4_5 O3_5 51.8(6)
C4_5 O3_5 C5_5 C6_5 -176.6(5)
Mg5_5 O3_5 C5_5 C6_5 47.1(6)
C7_5 O4_5 C6_5 C5_5 175.0(5)
Mg5_5 O4_5 C6_5 C5_5 41.0(6)
O3_5 C5_5 C6_5 O4_5 -56.2(7)
C6_5 O4_5 C7_5 C8_5 180.0(5)
Mg5_5 O4_5 C7_5 C8_5 -45.6(6)
C9_5 O5_5 C8_5 C7_5 155.6(5)
Mg5_5 O5_5 C8_5 C7_5 -21.1(7)
O4_5 C7_5 C8_5 O5_5 41.4(7)
C8_5 O5_5 C9_5 C10_5 153.5(5)
Mg5_5 O5_5 C9_5 C10_5 -29.7(6)
C1_5 O1_5 C10_5 C9_5 -178.2(5)
Mg5_5 O1_5 C10_5 C9_5 -51.5(5)
O5_5 C9_5 C10_5 O1_5 50.4(6)
O7_6 Mg6_6 O1_6 C1_6 -67.2(4)
O6_6 Mg6_6 O1_6 C1_6 114.3(4)
O5_6 Mg6_6 O1_6 C1_6 -156.7(4)
O2_6 Mg6_6 O1_6 C1_6 17.2(4)
O3_6 Mg6_6 O1_6 C1_6 30.3(5)
O4_6 Mg6_6 O1_6 C1_6 -153.6(4)
O7_6 Mg6_6 O1_6 C10_6 66.4(4)
O6_6 Mg6_6 O1_6 C10_6 -112.1(4)
O5_6 Mg6_6 O1_6 C10_6 -23.0(4)
O2_6 Mg6_6 O1_6 C10_6 150.9(4)
O3_6 Mg6_6 O1_6 C10_6 164.0(4)
O4_6 Mg6_6 O1_6 C10_6 -19.9(5)
O7_6 Mg6_6 O2_6 C3_6 -112.5(4)
O6_6 Mg6_6 O2_6 C3_6 67.2(4)
O5_6 Mg6_6 O2_6 C3_6 165.2(4)
O3_6 Mg6_6 O2_6 C3_6 -16.8(4)
O1_6 Mg6_6 O2_6 C3_6 155.2(4)
O4_6 Mg6_6 O2_6 C3_6 -33.9(5)
O7_6 Mg6_6 O2_6 C2_6 106.3(4)
O6_6 Mg6_6 O2_6 C2_6 -74.0(4)
O5_6 Mg6_6 O2_6 C2_6 24.0(6)
O3_6 Mg6_6 O2_6 C2_6 -157.9(4)
O1_6 Mg6_6 O2_6 C2_6 14.0(4)
O4_6 Mg6_6 O2_6 C2_6 -175.1(4)
O7_6 Mg6_6 O3_6 C5_6 -66.8(5)
O6_6 Mg6_6 O3_6 C5_6 111.5(4)
O5_6 Mg6_6 O3_6 C5_6 27.9(6)
O2_6 Mg6_6 O3_6 C5_6 -150.2(4)
O1_6 Mg6_6 O3_6 C5_6 -163.3(4)
O4_6 Mg6_6 O3_6 C5_6 19.1(4)
O7_6 Mg6_6 O3_6 C4_6 68.2(4)
O6_6 Mg6_6 O3_6 C4_6 -113.5(4)
O5_6 Mg6_6 O3_6 C4_6 162.9(4)
O2_6 Mg6_6 O3_6 C4_6 -15.2(4)
O1_6 Mg6_6 O3_6 C4_6 -28.3(5)
O4_6 Mg6_6 O3_6 C4_6 154.1(4)
O7_6 Mg6_6 O4_6 C6_6 107.4(4)
O6_6 Mg6_6 O4_6 C6_6 -73.4(4)
O5_6 Mg6_6 O4_6 C6_6 -162.1(5)
O2_6 Mg6_6 O4_6 C6_6 29.6(6)
O3_6 Mg6_6 O4_6 C6_6 12.4(4)
O1_6 Mg6_6 O4_6 C6_6 -165.2(4)
O7_6 Mg6_6 O4_6 C7_6 -118.3(4)
O6_6 Mg6_6 O4_6 C7_6 61.0(4)
O5_6 Mg6_6 O4_6 C7_6 -27.7(4)
O2_6 Mg6_6 O4_6 C7_6 163.9(4)
O3_6 Mg6_6 O4_6 C7_6 146.7(4)
O1_6 Mg6_6 O4_6 C7_6 -30.9(5)
O7_6 Mg6_6 O5_6 C9_6 -95.9(4)
O6_6 Mg6_6 O5_6 C9_6 85.4(4)
O2_6 Mg6_6 O5_6 C9_6 -15.1(6)
O3_6 Mg6_6 O5_6 C9_6 168.1(4)
O1_6 Mg6_6 O5_6 C9_6 -5.0(4)
O4_6 Mg6_6 O5_6 C9_6 176.9(4)
O7_6 Mg6_6 O5_6 C8_6 90.1(5)
O6_6 Mg6_6 O5_6 C8_6 -88.7(5)
O2_6 Mg6_6 O5_6 C8_6 170.9(4)
O3_6 Mg6_6 O5_6 C8_6 -6.0(6)
O1_6 Mg6_6 O5_6 C8_6 -179.1(5)
O4_6 Mg6_6 O5_6 C8_6 2.8(4)
C10_6 O1_6 C1_6 C2_6 -175.1(5)
Mg6_6 O1_6 C1_6 C2_6 -42.2(6)
C3_6 O2_6 C2_6 C1_6 177.4(6)
Mg6_6 O2_6 C2_6 C1_6 -40.9(6)
O1_6 C1_6 C2_6 O2_6 52.1(7)
C2_6 O2_6 C3_6 C4_6 -175.6(5)
Mg6_6 O2_6 C3_6 C4_6 43.1(6)
C5_6 O3_6 C4_6 C3_6 177.8(5)
Mg6_6 O3_6 C4_6 C3_6 42.0(5)
O2_6 C3_6 C4_6 O3_6 -52.7(6)
C4_6 O3_6 C5_6 C6_6 179.9(5)
Mg6_6 O3_6 C5_6 C6_6 -44.6(6)
C7_6 O4_6 C6_6 C5_6 -172.3(5)
Mg6_6 O4_6 C6_6 C5_6 -39.7(6)
O3_6 C5_6 C6_6 O4_6 53.4(7)
C6_6 O4_6 C7_6 C8_6 -179.1(5)
Mg6_6 O4_6 C7_6 C8_6 47.4(6)
C9_6 O5_6 C8_6 C7_6 -153.3(5)
Mg6_6 O5_6 C8_6 C7_6 21.0(7)
O4_6 C7_6 C8_6 O5_6 -42.7(7)
C8_6 O5_6 C9_6 C10_6 -155.2(5)
Mg6_6 O5_6 C9_6 C10_6 30.4(6)
C1_6 O1_6 C10_6 C9_6 179.5(5)
Mg6_6 O1_6 C10_6 C9_6 45.5(5)
O5_6 C9_6 C10_6 O1_6 -46.9(6)
Mg10_10 O6_7 Mg7_7 O7_7 -32(8)
Mg10_10 O6_7 Mg7_7 O5_7 -1(2)
Mg10_10 O6_7 Mg7_7 O2_7 -145(2)
Mg10_10 O6_7 Mg7_7 O3_7 143(2)
Mg10_10 O6_7 Mg7_7 O4_7 70(2)
Mg10_10 O6_7 Mg7_7 O1_7 -73(2)
Mg10_10 O7_7 Mg7_7 O6_7 33(8)
Mg10_10 O7_7 Mg7_7 O5_7 2(2)
Mg10_10 O7_7 Mg7_7 O2_7 146(2)
Mg10_10 O7_7 Mg7_7 O3_7 -142(2)
Mg10_10 O7_7 Mg7_7 O4_7 -69(2)
Mg10_10 O7_7 Mg7_7 O1_7 73(2)
O6_7 Mg7_7 O1_7 C1_7 -114.6(4)
O7_7 Mg7_7 O1_7 C1_7 66.7(4)
O5_7 Mg7_7 O1_7 C1_7 155.2(4)
O2_7 Mg7_7 O1_7 C1_7 -18.3(4)
O3_7 Mg7_7 O1_7 C1_7 -34.3(6)
O4_7 Mg7_7 O1_7 C1_7 157.8(5)
O6_7 Mg7_7 O1_7 C10_7 116.1(4)
O7_7 Mg7_7 O1_7 C10_7 -62.7(4)
O5_7 Mg7_7 O1_7 C10_7 25.9(4)
O2_7 Mg7_7 O1_7 C10_7 -147.6(4)
O3_7 Mg7_7 O1_7 C10_7 -163.6(5)
O4_7 Mg7_7 O1_7 C10_7 28.4(6)
O6_7 Mg7_7 O2_7 C2_7 70.6(5)
O7_7 Mg7_7 O2_7 C2_7 -107.6(5)
O5_7 Mg7_7 O2_7 C2_7 -25.0(7)
O3_7 Mg7_7 O2_7 C2_7 155.6(5)
O4_7 Mg7_7 O2_7 C2_7 169.5(5)
O1_7 Mg7_7 O2_7 C2_7 -14.7(5)
O6_7 Mg7_7 O2_7 C3_7 -70.1(4)
O7_7 Mg7_7 O2_7 C3_7 111.7(4)
O5_7 Mg7_7 O2_7 C3_7 -165.7(4)
O3_7 Mg7_7 O2_7 C3_7 14.9(4)
O4_7 Mg7_7 O2_7 C3_7 28.8(6)
O1_7 Mg7_7 O2_7 C3_7 -155.4(5)
O6_7 Mg7_7 O3_7 C5_7 -106.9(5)
O7_7 Mg7_7 O3_7 C5_7 73.0(5)
O5_7 Mg7_7 O3_7 C5_7 -22.7(7)
O2_7 Mg7_7 O3_7 C5_7 156.7(5)
O4_7 Mg7_7 O3_7 C5_7 -15.0(5)
O1_7 Mg7_7 O3_7 C5_7 172.7(5)
O6_7 Mg7_7 O3_7 C4_7 113.5(4)
O7_7 Mg7_7 O3_7 C4_7 -66.7(4)
O5_7 Mg7_7 O3_7 C4_7 -162.4(5)
O2_7 Mg7_7 O3_7 C4_7 17.1(4)
O4_7 Mg7_7 O3_7 C4_7 -154.6(5)
O1_7 Mg7_7 O3_7 C4_7 33.1(6)
O6_7 Mg7_7 O4_7 C7_7 -61.4(4)
O7_7 Mg7_7 O4_7 C7_7 116.6(4)
O5_7 Mg7_7 O4_7 C7_7 27.4(4)
O2_7 Mg7_7 O4_7 C7_7 -161.6(5)
O3_7 Mg7_7 O4_7 C7_7 -147.8(5)
O1_7 Mg7_7 O4_7 C7_7 24.9(6)
O6_7 Mg7_7 O4_7 C6_7 69.7(5)
O7_7 Mg7_7 O4_7 C6_7 -112.2(5)
O5_7 Mg7_7 O4_7 C6_7 158.5(5)
O2_7 Mg7_7 O4_7 C6_7 -30.5(7)
O3_7 Mg7_7 O4_7 C6_7 -16.6(5)
O1_7 Mg7_7 O4_7 C6_7 156.0(5)
O6_7 Mg7_7 O5_7 C8_7 89.4(5)
O7_7 Mg7_7 O5_7 C8_7 -91.6(5)
O2_7 Mg7_7 O5_7 C8_7 -173.0(5)
O3_7 Mg7_7 O5_7 C8_7 6.1(7)
O4_7 Mg7_7 O5_7 C8_7 -1.8(5)
O1_7 Mg7_7 O5_7 C8_7 176.6(5)
O6_7 Mg7_7 O5_7 C9_7 -82.8(5)
O7_7 Mg7_7 O5_7 C9_7 96.2(5)
O2_7 Mg7_7 O5_7 C9_7 14.7(7)
O3_7 Mg7_7 O5_7 C9_7 -166.2(5)
O4_7 Mg7_7 O5_7 C9_7 -174.0(5)
O1_7 Mg7_7 O5_7 C9_7 4.3(4)
C10_7 O1_7 C1_7 C2_7 174.8(6)
Mg7_7 O1_7 C1_7 C2_7 45.3(6)
C3_7 O2_7 C2_7 C1_7 -176.9(6)
Mg7_7 O2_7 C2_7 C1_7 41.9(7)
O1_7 C1_7 C2_7 O2_7 -54.9(7)
C2_7 O2_7 C3_7 C4_7 177.1(6)
Mg7_7 O2_7 C3_7 C4_7 -41.2(7)
C5_7 O3_7 C4_7 C3_7 176.6(6)
Mg7_7 O3_7 C4_7 C3_7 -43.3(6)
O2_7 C3_7 C4_7 O3_7 52.4(7)
C4_7 O3_7 C5_7 C6_7 -178.2(6)
Mg7_7 O3_7 C5_7 C6_7 42.0(7)
C7_7 O4_7 C6_7 C5_7 172.7(6)
Mg7_7 O4_7 C6_7 C5_7 42.2(7)
O3_7 C5_7 C6_7 O4_7 -53.3(8)
C6_7 O4_7 C7_7 C8_7 -178.1(6)
Mg7_7 O4_7 C7_7 C8_7 -47.2(7)
C9_7 O5_7 C8_7 C7_7 150.7(6)
Mg7_7 O5_7 C8_7 C7_7 -21.9(8)
O4_7 C7_7 C8_7 O5_7 43.1(8)
C8_7 O5_7 C9_7 C10_7 155.8(6)
Mg7_7 O5_7 C9_7 C10_7 -31.5(7)
C1_7 O1_7 C10_7 C9_7 -178.1(5)
Mg7_7 O1_7 C10_7 C9_7 -48.8(6)
O5_7 C9_7 C10_7 O1_7 49.4(7)
Mg7_7 O7_7 Mg10_10 O6_7 -9(2)
Mg7_7 O7_7 Mg10_10 O5_10 2(2)
Mg7_7 O7_7 Mg10_10 O2_10 145(2)
Mg7_7 O7_7 Mg10_10 O3_10 -143(2)
Mg7_7 O7_7 Mg10_10 O4_10 -70(2)
Mg7_7 O7_7 Mg10_10 O1_10 73(2)
Mg7_7 O6_7 Mg10_10 O7_7 9(2)
Mg7_7 O6_7 Mg10_10 O5_10 -1(2)
Mg7_7 O6_7 Mg10_10 O2_10 -145(2)
Mg7_7 O6_7 Mg10_10 O3_10 143(2)
Mg7_7 O6_7 Mg10_10 O4_10 71(2)
Mg7_7 O6_7 Mg10_10 O1_10 -72(2)
O7_7 Mg10_10 O1_10 C10_10 -111.6(2)
O6_7 Mg10_10 O1_10 C10_10 61.6(2)
O5_10 Mg10_10 O1_10 C10_10 -25.2
O2_10 Mg10_10 O1_10 C10_10 148.8
O3_10 Mg10_10 O1_10 C10_10 163.5
O4_10 Mg10_10 O1_10 C10_10 -23.4
O7_7 Mg10_10 O1_10 C1_10 116.9(2)
O6_7 Mg10_10 O1_10 C1_10 -69.9(2)
O5_10 Mg10_10 O1_10 C1_10 -156.7
O2_10 Mg10_10 O1_10 C1_10 17.3
O3_10 Mg10_10 O1_10 C1_10 32.0
O4_10 Mg10_10 O1_10 C1_10 -154.9
O7_7 Mg10_10 O2_10 C2_10 -71.4(2)
O6_7 Mg10_10 O2_10 C2_10 105.5(2)
O5_10 Mg10_10 O2_10 C2_10 24.5
O3_10 Mg10_10 O2_10 C2_10 -156.2
O4_10 Mg10_10 O2_10 C2_10 -173.1
O1_10 Mg10_10 O2_10 C2_10 14.9
O7_7 Mg10_10 O2_10 C3_10 68.3(2)
O6_7 Mg10_10 O2_10 C3_10 -114.7(2)
O5_10 Mg10_10 O2_10 C3_10 164.2
O3_10 Mg10_10 O2_10 C3_10 -16.4
O4_10 Mg10_10 O2_10 C3_10 -33.4
O1_10 Mg10_10 O2_10 C3_10 154.7
O7_7 Mg10_10 O3_10 C4_10 -115.5(2)
O6_7 Mg10_10 O3_10 C4_10 69.5(2)
O5_10 Mg10_10 O3_10 C4_10 163.9
O2_10 Mg10_10 O3_10 C4_10 -15.4
O4_10 Mg10_10 O3_10 C4_10 154.3
O1_10 Mg10_10 O3_10 C4_10 -30.1
O7_7 Mg10_10 O3_10 C5_10 109.4(2)
O6_7 Mg10_10 O3_10 C5_10 -65.7(2)
O5_10 Mg10_10 O3_10 C5_10 28.8
O2_10 Mg10_10 O3_10 C5_10 -150.6
O4_10 Mg10_10 O3_10 C5_10 19.1
O1_10 Mg10_10 O3_10 C5_10 -165.3
O7_7 Mg10_10 O4_10 C7_10 57.3(2)
O6_7 Mg10_10 O4_10 C7_10 -116.7(2)
O5_10 Mg10_10 O4_10 C7_10 -29.0
O2_10 Mg10_10 O4_10 C7_10 161.9
O3_10 Mg10_10 O4_10 C7_10 145.0
O1_10 Mg10_10 O4_10 C7_10 -30.8
O7_7 Mg10_10 O4_10 C6_10 -74.1(2)
O6_7 Mg10_10 O4_10 C6_10 111.9(2)
O5_10 Mg10_10 O4_10 C6_10 -160.4
O2_10 Mg10_10 O4_10 C6_10 30.5
O3_10 Mg10_10 O4_10 C6_10 13.6
O1_10 Mg10_10 O4_10 C6_10 -162.2
O7_7 Mg10_10 O5_10 C9_10 87.3(2)
O6_7 Mg10_10 O5_10 C9_10 -93.9(2)
O2_10 Mg10_10 O5_10 C9_10 -12.7
O3_10 Mg10_10 O5_10 C9_10 168.4
O4_10 Mg10_10 O5_10 C9_10 178.1
O1_10 Mg10_10 O5_10 C9_10 -3.1
O7_7 Mg10_10 O5_10 C8_10 -87.9(2)
O6_7 Mg10_10 O5_10 C8_10 90.9(2)
O2_10 Mg10_10 O5_10 C8_10 172.1
O3_10 Mg10_10 O5_10 C8_10 -6.8
O4_10 Mg10_10 O5_10 C8_10 2.9
O1_10 Mg10_10 O5_10 C8_10 -178.2
C10_10 O1_10 C1_10 C2_10 -173.8
Mg10_10 O1_10 C1_10 C2_10 -43.4
C3_10 O2_10 C2_10 C1_10 177.0
Mg10_10 O2_10 C2_10 C1_10 -41.9
O1_10 C1_10 C2_10 O2_10 53.4
C2_10 O2_10 C3_10 C4_10 -175.7
Mg10_10 O2_10 C3_10 C4_10 42.7
C5_10 O3_10 C4_10 C3_10 176.4
Mg10_10 O3_10 C4_10 C3_10 41.5
O2_10 C3_10 C4_10 O3_10 -52.0
C4_10 O3_10 C5_10 C6_10 177.5
Mg10_10 O3_10 C5_10 C6_10 -46.9
C7_10 O4_10 C6_10 C5_10 -173.9
Mg10_10 O4_10 C6_10 C5_10 -42.5
O3_10 C5_10 C6_10 O4_10 56.5
C6_10 O4_10 C7_10 C8_10 179.4
Mg10_10 O4_10 C7_10 C8_10 47.8
C9_10 O5_10 C8_10 C7_10 -154.9
Mg10_10 O5_10 C8_10 C7_10 20.5
O4_10 C7_10 C8_10 O5_10 -42.4
C8_10 O5_10 C9_10 C10_10 -156.3
Mg10_10 O5_10 C9_10 C10_10 28.2
C1_10 O1_10 C10_10 C9_10 178.1
Mg10_10 O1_10 C10_10 C9_10 47.5
O5_10 C9_10 C10_10 O1_10 -47.0
O6_8 Mg8_8 O1_8 C10_8 116.5(4)
O7_8 Mg8_8 O1_8 C10_8 -62.2(4)
O5_8 Mg8_8 O1_8 C10_8 27.5(3)
O2_8 Mg8_8 O1_8 C10_8 -146.8(4)
O3_8 Mg8_8 O1_8 C10_8 -162.9(4)
O4_8 Mg8_8 O1_8 C10_8 28.0(5)
O6_8 Mg8_8 O1_8 C1_8 -115.7(4)
O7_8 Mg8_8 O1_8 C1_8 65.6(4)
O5_8 Mg8_8 O1_8 C1_8 155.3(4)
O2_8 Mg8_8 O1_8 C1_8 -19.0(3)
O3_8 Mg8_8 O1_8 C1_8 -35.1(5)
O4_8 Mg8_8 O1_8 C1_8 155.8(4)
O6_8 Mg8_8 O2_8 C2_8 72.6(4)
O7_8 Mg8_8 O2_8 C2_8 -105.8(4)
O5_8 Mg8_8 O2_8 C2_8 -22.2(6)
O3_8 Mg8_8 O2_8 C2_8 156.9(4)
O4_8 Mg8_8 O2_8 C2_8 172.4(4)
O1_8 Mg8_8 O2_8 C2_8 -13.1(4)
O6_8 Mg8_8 O2_8 C3_8 -69.5(4)
O7_8 Mg8_8 O2_8 C3_8 112.1(4)
O5_8 Mg8_8 O2_8 C3_8 -164.3(4)
O3_8 Mg8_8 O2_8 C3_8 14.7(4)
O4_8 Mg8_8 O2_8 C3_8 30.3(5)
O1_8 Mg8_8 O2_8 C3_8 -155.2(4)
O6_8 Mg8_8 O3_8 C4_8 114.1(4)
O7_8 Mg8_8 O3_8 C4_8 -66.2(4)
O5_8 Mg8_8 O3_8 C4_8 -164.0(4)
O2_8 Mg8_8 O3_8 C4_8 16.9(4)
O4_8 Mg8_8 O3_8 C4_8 -153.8(4)
O1_8 Mg8_8 O3_8 C4_8 33.1(5)
O6_8 Mg8_8 O3_8 C5_8 -111.4(4)
O7_8 Mg8_8 O3_8 C5_8 68.4(4)
O5_8 Mg8_8 O3_8 C5_8 -29.4(6)
O2_8 Mg8_8 O3_8 C5_8 151.5(4)
O4_8 Mg8_8 O3_8 C5_8 -19.2(4)
O1_8 Mg8_8 O3_8 C5_8 167.6(4)
O6_8 Mg8_8 O4_8 C7_8 -60.8(4)
O7_8 Mg8_8 O4_8 C7_8 117.5(4)
O5_8 Mg8_8 O4_8 C7_8 27.2(4)
O2_8 Mg8_8 O4_8 C7_8 -161.9(4)
O3_8 Mg8_8 O4_8 C7_8 -146.6(4)
O1_8 Mg8_8 O4_8 C7_8 26.7(5)
O6_8 Mg8_8 O4_8 C6_8 71.9(4)
O7_8 Mg8_8 O4_8 C6_8 -109.8(4)
O5_8 Mg8_8 O4_8 C6_8 159.9(4)
O2_8 Mg8_8 O4_8 C6_8 -29.3(6)
O3_8 Mg8_8 O4_8 C6_8 -13.9(4)
O1_8 Mg8_8 O4_8 C6_8 159.4(4)
O6_8 Mg8_8 O5_8 C9_8 -86.5(4)
O7_8 Mg8_8 O5_8 C9_8 92.7(4)
O2_8 Mg8_8 O5_8 C9_8 10.8(5)
O3_8 Mg8_8 O5_8 C9_8 -167.7(4)
O4_8 Mg8_8 O5_8 C9_8 -178.1(4)
O1_8 Mg8_8 O5_8 C9_8 1.6(4)
O6_8 Mg8_8 O5_8 C8_8 90.3(4)
O7_8 Mg8_8 O5_8 C8_8 -90.5(5)
O2_8 Mg8_8 O5_8 C8_8 -172.4(4)
O3_8 Mg8_8 O5_8 C8_8 9.1(6)
O4_8 Mg8_8 O5_8 C8_8 -1.3(4)
O1_8 Mg8_8 O5_8 C8_8 178.4(5)
C10_8 O1_8 C1_8 C2_8 174.0(5)
Mg8_8 O1_8 C1_8 C2_8 45.9(5)
C3_8 O2_8 C2_8 C1_8 -177.1(5)
Mg8_8 O2_8 C2_8 C1_8 40.4(6)
O1_8 C1_8 C2_8 O2_8 -53.9(7)
C2_8 O2_8 C3_8 C4_8 175.1(5)
Mg8_8 O2_8 C3_8 C4_8 -41.6(6)
C5_8 O3_8 C4_8 C3_8 -177.2(5)
Mg8_8 O3_8 C4_8 C3_8 -43.2(5)
O2_8 C3_8 C4_8 O3_8 52.4(6)
C4_8 O3_8 C5_8 C6_8 -177.8(5)
Mg8_8 O3_8 C5_8 C6_8 46.9(6)
C7_8 O4_8 C6_8 C5_8 174.8(5)
Mg8_8 O4_8 C6_8 C5_8 42.2(6)
O3_8 C5_8 C6_8 O4_8 -56.7(6)
C6_8 O4_8 C7_8 C8_8 179.9(5)
Mg8_8 O4_8 C7_8 C8_8 -47.3(6)
C9_8 O5_8 C8_8 C7_8 154.7(5)
Mg8_8 O5_8 C8_8 C7_8 -22.2(7)
O4_8 C7_8 C8_8 O5_8 42.7(7)
C8_8 O5_8 C9_8 C10_8 155.2(5)
Mg8_8 O5_8 C9_8 C10_8 -27.8(6)
C1_8 O1_8 C10_8 C9_8 -177.4(5)
Mg8_8 O1_8 C10_8 C9_8 -49.3(5)
O5_8 C9_8 C10_8 O1_8 47.7(6)
